data_4302460
loop_
_publ_author_name
'Nadeen H. Nsouli'
'Amal H. Ismail'
'Inga S. Helgadottir'
'Michael H. Dickman'
'Juan M. Clemente-Juan'
'Ulrich Kortz'

_publ_section_title
;
Copper-, Cobalt-, and Manganese-Containing 17-Tungsto-2-Germanates
;
_journal_name_full 'Inorganic Chemistry'
_journal_page_first 5884
_journal_page_last 5890
_journal_paper_doi 10.1021/ic900180x
_journal_volume 48
_journal_year 2009
_chemical_formula_sum 'Co7 Ge4 H112 K22 O184 W34'
_chemical_formula_weight 10870.87
_chemical_name_systematic
;
 ?
;
_space_group_IT_number 14
_symmetry_cell_setting monoclinic
_symmetry_space_group_name_Hall '-P 2yn'
_symmetry_space_group_name_H-M 'P 1 21/n 1'
_atom_sites_solution_hydrogens geom
_atom_sites_solution_primary direct
_atom_sites_solution_secondary difmap
_audit_creation_method SHELXL-97
_cell_angle_alpha 90.00
_cell_angle_beta 101.626(13)
_cell_angle_gamma 90.00
_cell_formula_units_Z 4
_cell_length_a 19.593(7)
_cell_length_b 24.700(13)
_cell_length_c 34.010(13)
_cell_measurement_reflns_used 1194
_cell_measurement_temperature 173(2)
_cell_measurement_theta_max 16.87
_cell_measurement_theta_min 2.65
_cell_volume 16121(12)
_computing_cell_refinement 'Bruker SMART'
_computing_data_collection 'Bruker SMART'
_computing_data_reduction 'Bruker SAINT'
_computing_molecular_graphics 'Bruker SHELXTL'
_computing_publication_material 'Bruker SHELXTL'
_computing_structure_refinement 'SHELXL-97 (Sheldrick, 1997)'
_computing_structure_solution 'SHELXS-97 (Sheldrick, 1990)'
_diffrn_ambient_temperature 173(2)
_diffrn_measured_fraction_theta_full 0.996
_diffrn_measured_fraction_theta_max 0.996
_diffrn_measurement_device_type 'CCD area detector'
_diffrn_measurement_method 'phi and omega scans'
_diffrn_radiation_monochromator graphite
_diffrn_radiation_source 'fine-focus sealed tube'
_diffrn_radiation_type MoK\a
_diffrn_radiation_wavelength 0.71073
_diffrn_reflns_av_R_equivalents 0.4386
_diffrn_reflns_av_sigmaI/netI 0.1600
_diffrn_reflns_limit_h_max 20
_diffrn_reflns_limit_h_min -21
_diffrn_reflns_limit_k_max 27
_diffrn_reflns_limit_k_min -27
_diffrn_reflns_limit_l_max 37
_diffrn_reflns_limit_l_min -37
_diffrn_reflns_number 879318
_diffrn_reflns_theta_full 23.26
_diffrn_reflns_theta_max 23.26
_diffrn_reflns_theta_min 3.14
_exptl_absorpt_coefficient_mu 26.279
_exptl_absorpt_correction_T_max 0.2883
_exptl_absorpt_correction_T_min 0.1380
_exptl_absorpt_correction_type none
_exptl_absorpt_process_details SADABS
_exptl_crystal_colour pink
_exptl_crystal_density_diffrn 4.479
_exptl_crystal_density_meas 0
_exptl_crystal_density_method 'not measured'
_exptl_crystal_description block
_exptl_crystal_F_000 19340
_exptl_crystal_size_max 0.16
_exptl_crystal_size_mid 0.09
_exptl_crystal_size_min 0.06
_refine_diff_density_max 3.826
_refine_diff_density_min -2.551
_refine_diff_density_rms 0.617
_refine_ls_extinction_method none
_refine_ls_goodness_of_fit_ref 1.074
_refine_ls_hydrogen_treatment mixed
_refine_ls_matrix_type full
_refine_ls_number_parameters 1217
_refine_ls_number_reflns 23087
_refine_ls_number_restraints 0
_refine_ls_restrained_S_all 1.074
_refine_ls_R_factor_all 0.1638
_refine_ls_R_factor_gt 0.0697
_refine_ls_shift/su_max 0.000
_refine_ls_shift/su_mean 0.000
_refine_ls_structure_factor_coef Fsqd
_refine_ls_weighting_details 'calc w=1/[\s^2^(Fo^2^)+(0.1000P)^2^+9.0000P] where P=(Fo^2^+2Fc^2^)/3'
_refine_ls_weighting_scheme calc
_refine_ls_wR_factor_gt 0.1602
_refine_ls_wR_factor_ref 0.2049
_reflns_number_gt 12424
_reflns_number_total 23087
_reflns_threshold_expression >2sigma(I)
_cod_data_source_file ic900180x_si_002_2.cif
_cod_data_source_block coge
_cod_depositor_comments
;
The following automatic conversions were performed:
'_symmetry_cell_setting' value 'Monoclinic' changed to 'monoclinic'
according to '/home/saulius/struct/CIF-dictionaries/cif_core.dic'
dictionary named 'cif_core.dic' version 2.4.1 from 2010-06-29.

Automatic conversion script
Id: cif_fix_enum 1527 2010-12-29 10:47:43Z saulius 
;
_cod_original_formula_sum 'H112 Co7 Ge4 K22 O184 W34'
_cod_database_code 4302460

loop_
_symmetry_equiv_pos_as_xyz
'x, y, z'
'-x+1/2, y+1/2, -z+1/2'
'-x, -y, -z'
'x-1/2, -y-1/2, z-1/2'

loop_
_atom_site_label
_atom_site_type_symbol
_atom_site_fract_x
_atom_site_fract_y
_atom_site_fract_z
_atom_site_U_iso_or_equiv
_atom_site_adp_type
_atom_site_occupancy
_atom_site_symmetry_multiplicity
_atom_site_calc_flag
_atom_site_refinement_flags
_atom_site_disorder_assembly
_atom_site_disorder_group
W1 W 0.24227(9) 0.47333(7) 0.30284(5) 0.0328(5) Uani 1 1 d . . .
W2 W 0.18711(8) 0.61701(7) 0.19609(4) 0.0252(4) Uani 1 1 d . . .
W3 W 0.10058(8) 0.57395(7) 0.28092(5) 0.0285(4) Uani 1 1 d . . .
W4 W 0.19716(8) 0.57307(7) 0.37504(4) 0.0261(4) Uani 1 1 d . . .
W5 W 0.14969(8) 0.69174(7) 0.32920(4) 0.0243(4) Uani 1 1 d . . .
W6 W 0.22728(8) 0.73586(7) 0.24514(4) 0.0224(4) Uani 1 1 d . . .
W7 W 0.35121(8) 0.66301(7) 0.21581(4) 0.0220(4) Uani 1 1 d . . .
W8 W 0.32278(8) 0.51580(7) 0.23003(5) 0.0276(4) Uani 1 1 d . . .
W9 W 0.41029(9) 0.50924(7) 0.32717(5) 0.0320(4) Uani 1 1 d . . .
W10 W 0.56514(8) 0.66076(7) 0.41735(4) 0.0235(4) Uani 1 1 d . . .
W11 W 0.51013(8) 0.78619(7) 0.36148(4) 0.0228(4) Uani 1 1 d . . .
W12 W 0.38262(8) 0.86181(7) 0.38464(4) 0.0225(4) Uani 1 1 d . . .
W13 W 0.36064(8) 0.84356(7) 0.48996(4) 0.0239(4) Uani 1 1 d . . .
W14 W 0.41289(8) 0.73306(7) 0.53922(4) 0.0230(4) Uani 1 1 d . . .
W15 W 0.48679(8) 0.61867(7) 0.49029(4) 0.0225(4) Uani 1 1 d . . .
W16 W 0.59131(8) 0.72760(7) 0.50639(5) 0.0273(4) Uani 1 1 d . . .
W17 W 0.53553(8) 0.85659(7) 0.44929(5) 0.0269(4) Uani 1 1 d . . .
W18 W 0.75012(8) 0.57842(7) 0.28186(4) 0.0262(4) Uani 1 1 d . . .
W19 W 0.59627(8) 0.64265(7) 0.27002(4) 0.0222(4) Uani 1 1 d . . .
W20 W 0.73199(8) 0.70710(7) 0.24582(4) 0.0245(4) Uani 1 1 d . . .
W21 W 0.79983(8) 0.66874(7) 0.15679(4) 0.0254(4) Uani 1 1 d . . .
W22 W 0.82306(8) 0.53954(7) 0.19052(5) 0.0271(4) Uani 1 1 d . . .
W23 W 0.72698(8) 0.56498(7) 0.09853(4) 0.0254(4) Uani 1 1 d . . .
W24 W 0.66247(8) 0.46134(7) 0.15988(5) 0.0264(4) Uani 1 1 d . . .
W25 W 0.59366(8) 0.49866(7) 0.23923(5) 0.0250(4) Uani 1 1 d . . .
W26 W 0.50338(8) 0.51754(7) 0.14348(4) 0.0239(4) Uani 1 1 d . . .
W27 W 0.45365(8) 0.89014(7) 0.05667(5) 0.0268(4) Uani 1 1 d . . .
W28 W 0.36952(8) 0.77673(7) -0.00946(4) 0.0248(4) Uani 1 1 d . . .
W29 W 0.38254(7) 0.69740(7) 0.07307(4) 0.0206(4) Uani 1 1 d . . .
W30 W 0.46517(8) 0.80667(7) 0.13909(4) 0.0218(4) Uani 1 1 d . . .
W31 W 0.60569(8) 0.87017(7) 0.12106(4) 0.0231(4) Uani 1 1 d . . .
W32 W 0.61713(8) 0.86468(7) 0.01319(4) 0.0214(4) Uani 1 1 d . . .
W33 W 0.54632(7) 0.76555(7) -0.04441(4) 0.0212(4) Uani 1 1 d . . .
W34 W 0.44747(8) 0.65541(7) -0.00516(4) 0.0211(4) Uani 1 1 d . . .
Ge1 Ge 0.42427(18) 0.73806(17) 0.43710(10) 0.0175(9) Uani 1 1 d . . .
Ge2 Ge 0.28483(19) 0.61583(16) 0.29895(10) 0.0177(9) Uani 1 1 d . . .
Ge3 Ge 0.65097(18) 0.60408(17) 0.18064(10) 0.0183(9) Uani 1 1 d . . .
Ge4 Ge 0.53644(18) 0.76011(16) 0.05771(10) 0.0151(9) Uani 1 1 d . . .
Co1 Co 0.3331(2) 0.7301(2) 0.34589(14) 0.0210(12) Uani 1 1 d . . .
Co2 Co 0.3804(2) 0.6212(2) 0.39245(14) 0.0222(13) Uani 1 1 d . . .
Co3 Co 0.4504(2) 0.6570(2) 0.32122(14) 0.0216(12) Uani 1 1 d . . .
Co4 Co 0.6269(2) 0.7302(2) 0.14616(13) 0.0204(12) Uani 1 1 d . . .
Co5 Co 0.5562(2) 0.6351(2) 0.09058(13) 0.0211(12) Uani 1 1 d . . .
Co6 Co 0.4974(2) 0.6661(2) 0.16569(13) 0.0216(13) Uani 1 1 d . . .
Co7 Co 0.7301(2) 0.7565(2) -0.00362(14) 0.0248(13) Uani 1 1 d . . .
O1T O 0.2060(14) 0.4107(12) 0.3084(8) 0.043(8) Uiso 1 1 d . . .
O2T O 0.1299(12) 0.6004(10) 0.1510(7) 0.025(6) Uiso 1 1 d . . .
O3T O 0.0187(17) 0.5473(15) 0.2603(10) 0.070(10) Uiso 1 1 d . . .
O4T O 0.1737(11) 0.5428(10) 0.4169(6) 0.021(6) Uiso 1 1 d . . .
O5T O 0.0923(12) 0.7414(11) 0.3399(7) 0.032(7) Uiso 1 1 d . . .
O6T O 0.2003(13) 0.8001(11) 0.2286(7) 0.036(7) Uiso 1 1 d . . .
O7T O 0.4023(12) 0.6777(11) 0.1805(7) 0.029(6) Uiso 1 1 d . . .
O8T O 0.3319(13) 0.4815(11) 0.1880(7) 0.034(7) Uiso 1 1 d . . .
O9T O 0.4847(16) 0.4716(14) 0.3444(9) 0.061(9) Uiso 1 1 d . . .
O10T O 0.6287(12) 0.6266(11) 0.3972(7) 0.031(7) Uiso 1 1 d . . .
O1C1 O 0.2933(11) 0.7498(10) 0.2887(6) 0.019(6) Uiso 1 1 d . . .
O1G1 O 0.3884(12) 0.7602(11) 0.4767(7) 0.028(6) Uiso 1 1 d . . .
O11T O 0.5573(12) 0.7975(11) 0.3254(7) 0.031(7) Uiso 1 1 d . . .
O1G2 O 0.3080(11) 0.5507(10) 0.2915(7) 0.021(6) Uiso 1 1 d . . .
O1C2 O 0.3992(11) 0.5456(10) 0.3713(6) 0.017(6) Uiso 1 1 d . . .
O12T O 0.3429(12) 0.9207(11) 0.3623(7) 0.028(6) Uiso 1 1 d . . .
O13 O 0.1619(12) 0.5125(11) 0.2772(7) 0.029(6) Uiso 1 1 d . . .
O1C3 O 0.5512(12) 0.6591(10) 0.3079(7) 0.023(6) Uiso 1 1 d . . .
O1G3 O 0.6121(11) 0.5379(10) 0.1817(6) 0.020(6) Uiso 1 1 d . . .
O13T O 0.2756(11) 0.8195(10) 0.4874(6) 0.020(6) Uiso 1 1 d . . .
O13A O 0.3541(12) 0.9072(11) 0.5078(7) 0.030(7) Uiso 1 1 d . . .
O1G4 O 0.5765(11) 0.7820(9) 0.0204(6) 0.016(6) Uiso 1 1 d . . .
O14A O 0.4438(12) 0.7223(11) 0.5907(7) 0.029(7) Uiso 1 1 d . . .
O14 O 0.2342(12) 0.5087(11) 0.3518(7) 0.028(6) Uiso 1 1 d . . .
O1C4 O 0.6741(12) 0.7380(11) 0.2064(7) 0.026(6) Uiso 1 1 d . . .
O14T O 0.3221(11) 0.7212(10) 0.5323(6) 0.020(6) Uiso 1 1 d . . .
O1C5 O 0.5207(11) 0.5622(10) 0.1057(7) 0.021(6) Uiso 1 1 d . . .
O15T O 0.4964(14) 0.5640(12) 0.5211(8) 0.043(8) Uiso 1 1 d . . .
O1C6 O 0.5400(12) 0.6701(11) 0.2255(7) 0.027(6) Uiso 1 1 d . . .
O16T O 0.6652(13) 0.7432(11) 0.5442(7) 0.033(7) Uiso 1 1 d . . .
O17T O 0.5916(12) 0.9069(11) 0.4701(7) 0.029(6) Uiso 1 1 d . . .
O1C7 O 0.6319(12) 0.7391(11) -0.0404(7) 0.031(7) Uiso 1 1 d . . .
O18T O 0.8023(15) 0.5478(13) 0.3215(8) 0.050(8) Uiso 1 1 d . . .
O18 O 0.2682(13) 0.4627(11) 0.2517(7) 0.034(7) Uiso 1 1 d . . .
O19 O 0.3392(12) 0.4561(11) 0.3269(7) 0.032(7) Uiso 1 1 d . . .
O20T O 0.7755(12) 0.7612(10) 0.2712(7) 0.025(6) Uiso 1 1 d . . .
O2C1 O 0.4423(11) 0.7374(10) 0.3392(6) 0.019(6) Uiso 1 1 d . . .
O2G1 O 0.3621(10) 0.7038(9) 0.4037(6) 0.013(5) Uiso 1 1 d . . .
O21T O 0.8685(13) 0.7102(12) 0.1520(8) 0.037(7) Uiso 1 1 d . . .
O2C2 O 0.4139(12) 0.6019(10) 0.4508(7) 0.026(6) Uiso 1 1 d . . .
O2G2 O 0.2641(11) 0.6494(10) 0.2516(7) 0.021(6) Uiso 1 1 d . . .
O22T O 0.8978(12) 0.4969(11) 0.2057(7) 0.030(7) Uiso 1 1 d . . .
O2C3 O 0.4074(12) 0.6753(10) 0.2625(7) 0.026(6) Uiso 1 1 d . . .
O23 O 0.1277(12) 0.6001(11) 0.2343(7) 0.031(7) Uiso 1 1 d . . .
O2G3 O 0.5922(12) 0.6496(11) 0.1507(7) 0.027(6) Uiso 1 1 d . . .
O23T O 0.7429(11) 0.5401(10) 0.0532(6) 0.020(6) Uiso 1 1 d . . .
O2C4 O 0.5224(11) 0.7497(10) 0.1548(6) 0.017(6) Uiso 1 1 d . . .
O24T O 0.6832(12) 0.3986(11) 0.1451(7) 0.027(6) Uiso 1 1 d . . .
O2G4 O 0.5927(12) 0.7118(10) 0.0861(7) 0.023(6) Uiso 1 1 d . . .
O2C5 O 0.6502(12) 0.6020(10) 0.0826(7) 0.024(6) Uiso 1 1 d . . .
O25T O 0.5753(12) 0.4570(11) 0.2783(7) 0.030(6) Uiso 1 1 d . . .
O26A O 0.4738(10) 0.5833(9) 0.1705(6) 0.014(5) Uiso 1 1 d . . .
O26 O 0.1702(11) 0.6925(9) 0.2006(6) 0.014(5) Uiso 1 1 d . . .
O26T O 0.4238(12) 0.4891(10) 0.1219(7) 0.024(6) Uiso 1 1 d . . .
O27 O 0.2658(11) 0.6376(10) 0.1757(6) 0.021(6) Uiso 1 1 d . . .
O2C7 O 0.7045(11) 0.7120(10) 0.0490(7) 0.022(6) Uiso 1 1 d . . .
O27T O 0.4072(12) 0.9480(11) 0.0419(7) 0.031(7) Uiso 1 1 d . . .
O28 O 0.2332(13) 0.5506(11) 0.2117(7) 0.032(7) Uiso 1 1 d . . .
O28T O 0.3004(14) 0.8091(12) -0.0426(8) 0.040(7) Uiso 1 1 d . . .
O29T O 0.3150(12) 0.6723(10) 0.0919(7) 0.023(6) Uiso 1 1 d . . .
O30T O 0.4261(12) 0.8154(11) 0.1797(7) 0.031(7) Uiso 1 1 d . . .
O3C1 O 0.3274(11) 0.8067(10) 0.3614(6) 0.021(6) Uiso 1 1 d . . .
O3G1 O 0.4545(12) 0.7973(11) 0.4146(7) 0.028(6) Uiso 1 1 d . . .
O31T O 0.6571(13) 0.9222(12) 0.1470(7) 0.036(7) Uiso 1 1 d . . .
O3C2 O 0.2807(11) 0.5980(10) 0.3951(6) 0.021(6) Uiso 1 1 d . . .
O32T O 0.6956(12) 0.8293(10) 0.0099(7) 0.024(6) Uiso 1 1 d . . .
O3G2 O 0.2038(12) 0.6156(11) 0.3134(7) 0.029(6) Uiso 1 1 d . . .
O32A O 0.6323(13) 0.9322(11) 0.0010(7) 0.034(7) Uiso 1 1 d . . .
O3C3 O 0.4547(12) 0.5753(10) 0.3071(7) 0.024(6) Uiso 1 1 d . . .
O3G3 O 0.7299(10) 0.5970(9) 0.1633(6) 0.011(5) Uiso 1 1 d . . .
O33T O 0.5083(12) 0.7645(10) -0.0949(7) 0.024(6) Uiso 1 1 d . . .
O3C4 O 0.7266(10) 0.7085(9) 0.1391(6) 0.012(5) Uiso 1 1 d . . .
O34T O 0.4210(12) 0.6079(11) -0.0395(7) 0.027(6) Uiso 1 1 d . . .
O3G4 O 0.5197(11) 0.8159(9) 0.0874(6) 0.015(5) Uiso 1 1 d . . .
O34 O 0.1078(13) 0.5507(11) 0.3341(8) 0.036(7) Uiso 1 1 d . . .
O3C5 O 0.5163(12) 0.6261(10) 0.0312(7) 0.026(6) Uiso 1 1 d . . .
O35 O 0.0729(14) 0.6432(12) 0.2938(8) 0.044(8) Uiso 1 1 d . . .
O3C7 O 0.7466(11) 0.7931(10) -0.0584(7) 0.023(6) Uiso 1 1 d . . .
O4C1 O 0.2339(11) 0.7165(10) 0.3516(6) 0.019(6) Uiso 1 1 d . . .
O4G1 O 0.4975(10) 0.6970(9) 0.4561(6) 0.006(5) Uiso 1 1 d . . .
O4C2 O 0.4869(12) 0.6421(10) 0.3819(7) 0.025(6) Uiso 1 1 d . . .
O4G2 O 0.3496(12) 0.6517(11) 0.3322(7) 0.029(7) Uiso 1 1 d . . .
O4G3 O 0.6793(11) 0.6270(10) 0.2308(7) 0.023(6) Uiso 1 1 d . . .
O4G4 O 0.4547(10) 0.7307(9) 0.0354(6) 0.009(5) Uiso 1 1 d . . .
O4C4 O 0.6503(14) 0.8094(13) 0.1381(8) 0.047(8) Uiso 1 1 d . . .
O45 O 0.1471(12) 0.6421(10) 0.3728(7) 0.026(6) Uiso 1 1 d . . .
O4C5 O 0.4597(12) 0.6676(11) 0.1044(7) 0.030(7) Uiso 1 1 d . . .
O56 O 0.1608(12) 0.7164(10) 0.2763(7) 0.027(6) Uiso 1 1 d . . .
O67 O 0.2984(11) 0.7279(10) 0.2124(6) 0.017(6) Uiso 1 1 d . . .
O78 O 0.3622(12) 0.5833(10) 0.2202(7) 0.025(6) Uiso 1 1 d . . .
O89 O 0.4004(12) 0.4924(11) 0.2687(7) 0.030(7) Uiso 1 1 d . . .
O101 O 0.5631(11) 0.7314(10) 0.3935(7) 0.022(6) Uiso 1 1 d . . .
O105 O 0.5528(11) 0.6052(10) 0.4576(6) 0.020(6) Uiso 1 1 d . . .
O106 O 0.6317(11) 0.6975(10) 0.4651(7) 0.022(6) Uiso 1 1 d . . .
O112 O 0.4491(13) 0.8493(12) 0.3501(8) 0.040(7) Uiso 1 1 d . . .
O117 O 0.5683(11) 0.8378(10) 0.4010(6) 0.018(6) Uiso 1 1 d . . .
O123 O 0.3509(11) 0.8565(10) 0.4335(6) 0.021(6) Uiso 1 1 d . . .
O127 O 0.4666(12) 0.8993(10) 0.4169(7) 0.024(6) Uiso 1 1 d . . .
O134 O 0.4044(11) 0.8108(10) 0.5408(6) 0.021(6) Uiso 1 1 d . . .
O137 O 0.4736(11) 0.8513(10) 0.4886(7) 0.021(6) Uiso 1 1 d . . .
O145 O 0.4338(12) 0.6654(11) 0.5183(7) 0.029(6) Uiso 1 1 d . . .
O146 O 0.5163(12) 0.7555(11) 0.5313(7) 0.030(7) Uiso 1 1 d . . .
O156 O 0.5683(12) 0.6612(11) 0.5233(7) 0.028(6) Uiso 1 1 d . . .
O167 O 0.5810(13) 0.7948(11) 0.4776(7) 0.034(7) Uiso 1 1 d . . .
O180 O 0.7818(13) 0.6515(11) 0.2835(7) 0.032(7) Uiso 1 1 d . . .
O182 O 0.8020(12) 0.5624(11) 0.2408(7) 0.028(6) Uiso 1 1 d . . .
O185 O 0.6892(12) 0.5178(11) 0.2612(7) 0.030(7) Uiso 1 1 d . . .
O189 O 0.6751(12) 0.6018(10) 0.3044(7) 0.023(6) Uiso 1 1 d . . .
O190 O 0.6588(10) 0.7025(9) 0.2798(6) 0.009(5) Uiso 1 1 d . . .
O195 O 0.5666(12) 0.5665(11) 0.2550(7) 0.031(7) Uiso 1 1 d . . .
O201 O 0.7929(12) 0.6843(10) 0.2121(7) 0.025(6) Uiso 1 1 d . . .
O212 O 0.8631(12) 0.6064(11) 0.1844(7) 0.028(6) Uiso 1 1 d . . .
O213 O 0.7901(11) 0.6256(10) 0.1080(7) 0.023(6) Uiso 1 1 d . . .
O223 O 0.8104(12) 0.5277(10) 0.1357(7) 0.024(6) Uiso 1 1 d . . .
O224 O 0.7478(11) 0.4875(10) 0.1891(6) 0.020(6) Uiso 1 1 d . . .
O234 O 0.6787(13) 0.5060(12) 0.1158(8) 0.038(7) Uiso 1 1 d . . .
O245 O 0.6357(12) 0.4439(10) 0.2101(7) 0.026(6) Uiso 1 1 d . . .
O246 O 0.5616(12) 0.4586(11) 0.1355(7) 0.027(6) Uiso 1 1 d . . .
O256 O 0.5117(12) 0.4898(11) 0.2002(7) 0.028(6) Uiso 1 1 d . . .
O270 O 0.4187(11) 0.8681(10) 0.1028(6) 0.020(6) Uiso 1 1 d . . .
O271 O 0.5301(11) 0.9192(10) 0.0912(6) 0.020(6) Uiso 1 1 d . . .
O272 O 0.5119(12) 0.8847(10) 0.0176(7) 0.025(6) Uiso 1 1 d . . .
O278 O 0.3937(10) 0.8346(9) 0.0259(6) 0.011(5) Uiso 1 1 d . . .
O283 O 0.4462(12) 0.7977(10) -0.0335(7) 0.024(6) Uiso 1 1 d . . .
O284 O 0.3731(11) 0.7096(10) -0.0333(7) 0.022(6) Uiso 1 1 d . . .
O289 O 0.3260(11) 0.7435(10) 0.0296(6) 0.021(6) Uiso 1 1 d . . .
O290 O 0.3983(12) 0.7633(10) 0.1039(7) 0.024(6) Uiso 1 1 d . . .
O294 O 0.3785(12) 0.6475(11) 0.0285(7) 0.028(6) Uiso 1 1 d . . .
O301 O 0.5396(11) 0.8603(10) 0.1550(6) 0.018(6) Uiso 1 1 d . . .
O312 O 0.6325(10) 0.8684(9) 0.0700(6) 0.010(5) Uiso 1 1 d . . .
O323 O 0.5715(12) 0.8406(10) -0.0414(7) 0.024(6) Uiso 1 1 d . . .
O334 O 0.5067(12) 0.6963(11) -0.0304(7) 0.028(6) Uiso 1 1 d . . .
K1 K 0.2795(5) 0.8319(4) 0.0703(3) 0.043(3) Uani 1 1 d . . .
K2 K 0.2739(6) 0.6971(5) 0.6018(3) 0.052(3) Uani 1 1 d . . .
K3 K 0.2015(5) 0.8088(4) 0.3978(3) 0.045(3) Uani 1 1 d . . .
K4 K 0.3233(5) 0.5688(5) 0.1264(3) 0.052(3) Uani 1 1 d . . .
K5 K 0.6029(5) 0.5350(5) 0.3504(3) 0.050(3) Uani 1 1 d . . .
K6 K 0.1430(5) 0.8747(4) 0.4949(3) 0.047(3) Uani 1 1 d . . .
K7 K 0.6997(6) 0.7871(6) 0.6200(3) 0.066(4) Uani 1 1 d . . .
K8 K 0.2273(5) 0.4928(4) 0.4850(3) 0.048(3) Uani 1 1 d . . .
K9 K 0.7086(7) 0.7807(6) 0.3404(3) 0.074(4) Uani 1 1 d . . .
K10 K 0.2270(6) 0.6613(5) -0.0016(4) 0.074(4) Uani 1 1 d . . .
K11 K 0.2818(8) 0.8662(5) 0.2837(3) 0.089(5) Uani 1 1 d . . .
K12 K 0.5299(8) 0.3937(7) 0.4010(5) 0.052(4) Uiso 0.65 1 d P . .
K13 K 0.5547(9) 0.5030(8) 0.0463(5) 0.051(5) Uiso 0.60 1 d P . .
K14 K 0.0040(8) 0.5610(7) 0.1751(5) 0.050(4) Uiso 0.65 1 d P . .
K15 K 0.0404(9) 0.5570(8) 0.4235(5) 0.057(5) Uiso 0.60 1 d P . .
K16 K 0.9210(9) 0.6470(8) 0.2614(5) 0.078(5) Uiso 0.71 1 d P . .
K17 K 0.5573(7) 0.7846(6) 0.2407(4) 0.070(4) Uiso 0.86 1 d P . .
K18 K 0.9193(9) 0.5977(8) 0.0960(5) 0.053(5) Uiso 0.60 1 d P . .
K19 K 0.2450(13) 0.8245(11) -0.1316(7) 0.085(7) Uiso 0.56 1 d P . .
K20 K 0.2669(12) 0.8082(11) 0.1468(7) 0.057(7) Uiso 0.45 1 d P . .
K21 K 0.4909(13) 0.7642(11) 0.2479(7) 0.088(8) Uiso 0.56 1 d P . .
K22 K 0.927(2) 0.515(2) 0.3630(14) 0.071(14) Uiso 0.25 1 d P . .
K23 K 0.5003(12) 0.7580(11) 0.6605(7) 0.067(7) Uiso 0.50 1 d P . .
O1W O 0.6495(14) 0.2918(12) 0.1194(8) 0.046(8) Uiso 1 1 d . . .
O2W O 0.7939(13) 0.9038(11) -0.0055(7) 0.034(7) Uiso 1 1 d . . .
O3W O 0.2035(14) 0.7203(13) -0.0749(8) 0.048(8) Uiso 1 1 d . . .
O4W O 0.7237(15) 0.6116(13) 0.4966(9) 0.053(9) Uiso 1 1 d . . .
O5W O -0.0223(12) 0.7970(11) 0.3395(7) 0.031(7) Uiso 1 1 d . . .
O6W O 0.9071(14) 0.4786(12) 0.2891(8) 0.040(7) Uiso 1 1 d . . .
O7W O 0.9462(15) 0.4495(13) 0.2824(8) 0.045(8) Uiso 1 1 d . . .
O8W O 0.3059(15) 1.0127(13) 0.4907(9) 0.052(8) Uiso 1 1 d . . .
O9W O 0.8996(14) 0.7710(13) 0.2259(8) 0.047(8) Uiso 1 1 d . . .
O10W O 0.1104(16) 0.4724(14) 0.1995(9) 0.059(9) Uiso 1 1 d . . .
O11W O 0.461(2) 0.3829(17) 0.1981(11) 0.088(12) Uiso 1 1 d . . .
O12W O 0.5274(17) 0.9423(15) 0.3459(10) 0.068(10) Uiso 1 1 d . . .
O13W O 0.6693(17) 0.3971(15) 0.4190(10) 0.067(10) Uiso 1 1 d . . .
O14W O 0.369(2) 0.4889(17) 0.4557(11) 0.087(12) Uiso 1 1 d . . .
O15W O 0.0851(18) 0.9719(16) 0.4766(10) 0.075(11) Uiso 1 1 d . . .
O16W O 0.3977(19) 0.3717(16) 0.4001(11) 0.081(11) Uiso 1 1 d . . .
O17W O 0.2703(18) 0.5884(16) -0.0560(10) 0.078(11) Uiso 1 1 d . . .
O18W O 0.070(2) 0.879(2) 0.2240(13) 0.071(14) Uiso 0.75 1 d P . .
O19W O 0.7795(18) 0.4294(16) 0.2659(10) 0.078(11) Uiso 1 1 d . . .
O20W O -0.036(2) 0.509(2) 0.4741(13) 0.068(13) Uiso 0.75 1 d P . .
O21W O 0.226(2) 0.9321(17) 0.0874(11) 0.051(11) Uiso 0.75 1 d P . .
O22W O 0.403(2) 0.8086(17) 0.2602(11) 0.052(11) Uiso 0.75 1 d P . .
O23W O 0.3807(14) 0.8162(13) -0.1249(8) 0.046(8) Uiso 1 1 d . . .
O24W O 0.5084(14) 0.9083(13) 0.2947(8) 0.047(8) Uiso 1 1 d . . .
O25W O -0.003(2) 0.6349(18) 0.3617(12) 0.059(12) Uiso 0.75 1 d P . .
O26W O 0.881(2) 0.8356(19) 0.2782(12) 0.061(12) Uiso 0.75 1 d P . .
O27W O 0.182(2) 1.050(2) 0.4591(13) 0.066(13) Uiso 0.75 1 d P . .
O28W O 0.781(3) 0.835(2) 0.1890(14) 0.081(15) Uiso 0.75 1 d P . .
O29W O 0.887(2) 0.5126(18) 0.0681(12) 0.058(12) Uiso 0.75 1 d P . .
O30W O 0.665(2) 0.893(2) 0.3678(13) 0.072(14) Uiso 0.75 1 d P . .
O31W O 0.076(2) 0.412(2) 0.2728(14) 0.077(15) Uiso 0.75 1 d P . .
O32W O 0.433(2) 0.9859(19) 0.4631(13) 0.064(13) Uiso 0.75 1 d P . .
O33W O 0.717(3) 0.474(3) 0.3719(17) 0.052(17) Uiso 0.50 1 d P . .
O34W O 0.061(4) 0.446(3) 0.335(2) 0.08(2) Uiso 0.50 1 d P . .

loop_
_atom_site_aniso_label
_atom_site_aniso_U_11
_atom_site_aniso_U_22
_atom_site_aniso_U_33
_atom_site_aniso_U_23
_atom_site_aniso_U_13
_atom_site_aniso_U_12
W1 0.0446(11) 0.0259(12) 0.0303(10) 0.0020(8) 0.0129(8) -0.0080(9)
W2 0.0243(9) 0.0326(12) 0.0190(9) -0.0003(8) 0.0054(7) -0.0042(8)
W3 0.0303(9) 0.0353(12) 0.0205(9) -0.0022(8) 0.0062(7) -0.0133(8)
W4 0.0250(9) 0.0337(12) 0.0211(9) 0.0017(8) 0.0082(7) -0.0072(8)
W5 0.0196(9) 0.0336(12) 0.0211(9) -0.0003(8) 0.0073(7) -0.0045(8)
W6 0.0208(9) 0.0287(11) 0.0183(8) 0.0015(7) 0.0054(7) -0.0013(7)
W7 0.0228(9) 0.0271(11) 0.0177(8) 0.0001(7) 0.0075(7) -0.0015(8)
W8 0.0359(10) 0.0266(11) 0.0230(9) 0.0004(8) 0.0122(7) -0.0018(8)
W9 0.0395(10) 0.0274(12) 0.0296(10) 0.0017(8) 0.0079(8) 0.0048(9)
W10 0.0180(8) 0.0314(11) 0.0220(9) 0.0007(8) 0.0060(7) 0.0037(8)
W11 0.0184(8) 0.0292(11) 0.0224(9) 0.0017(8) 0.0079(7) -0.0009(8)
W12 0.0192(8) 0.0268(11) 0.0224(9) 0.0027(8) 0.0063(7) 0.0000(7)
W13 0.0250(9) 0.0262(11) 0.0221(9) -0.0014(8) 0.0087(7) 0.0009(8)
W14 0.0206(9) 0.0319(11) 0.0177(8) -0.0004(8) 0.0064(7) 0.0018(8)
W15 0.0205(9) 0.0267(11) 0.0202(9) 0.0024(8) 0.0035(7) 0.0020(7)
W16 0.0226(9) 0.0323(12) 0.0247(9) -0.0019(8) -0.0010(7) -0.0011(8)
W17 0.0233(9) 0.0293(12) 0.0276(9) -0.0013(8) 0.0042(7) -0.0042(8)
W18 0.0221(9) 0.0346(12) 0.0223(9) 0.0053(8) 0.0058(7) 0.0026(8)
W19 0.0208(9) 0.0296(11) 0.0171(8) 0.0022(7) 0.0062(7) 0.0004(8)
W20 0.0232(9) 0.0310(12) 0.0197(9) 0.0003(8) 0.0054(7) -0.0024(8)
W21 0.0202(9) 0.0362(12) 0.0214(9) 0.0018(8) 0.0079(7) -0.0022(8)
W22 0.0194(9) 0.0381(12) 0.0248(9) 0.0040(8) 0.0070(7) 0.0034(8)
W23 0.0220(9) 0.0331(12) 0.0237(9) 0.0006(8) 0.0106(7) 0.0026(8)
W24 0.0279(9) 0.0277(11) 0.0255(9) 0.0007(8) 0.0100(7) 0.0024(8)
W25 0.0270(9) 0.0268(11) 0.0233(9) 0.0032(8) 0.0100(7) 0.0004(8)
W26 0.0245(9) 0.0271(11) 0.0217(9) -0.0012(8) 0.0088(7) -0.0036(8)
W27 0.0300(9) 0.0242(11) 0.0260(9) 0.0011(8) 0.0049(7) 0.0025(8)
W28 0.0230(9) 0.0298(11) 0.0213(9) 0.0033(8) 0.0037(7) -0.0017(8)
W29 0.0181(8) 0.0272(11) 0.0179(8) 0.0021(7) 0.0065(7) -0.0018(7)
W30 0.0237(9) 0.0259(11) 0.0180(8) -0.0016(7) 0.0089(7) 0.0002(7)
W31 0.0241(9) 0.0250(11) 0.0210(9) -0.0026(8) 0.0067(7) -0.0035(8)
W32 0.0202(9) 0.0240(11) 0.0220(9) 0.0009(7) 0.0089(7) -0.0016(7)
W33 0.0196(9) 0.0280(11) 0.0174(8) -0.0003(7) 0.0072(7) -0.0022(7)
W34 0.0209(9) 0.0241(11) 0.0194(8) -0.0022(7) 0.0065(7) -0.0038(7)
Ge1 0.015(2) 0.024(3) 0.014(2) -0.0042(18) 0.0045(16) -0.0013(18)
Ge2 0.023(2) 0.019(3) 0.012(2) 0.0004(18) 0.0051(16) -0.0027(18)
Ge3 0.018(2) 0.024(3) 0.016(2) 0.0018(18) 0.0088(16) -0.0012(18)
Ge4 0.022(2) 0.014(2) 0.0107(19) 0.0014(17) 0.0061(16) -0.0036(17)
Co1 0.022(3) 0.026(4) 0.016(3) -0.001(2) 0.007(2) -0.001(2)
Co2 0.020(3) 0.024(4) 0.024(3) -0.002(2) 0.006(2) -0.003(2)
Co3 0.025(3) 0.023(3) 0.018(3) -0.001(2) 0.009(2) 0.001(2)
Co4 0.023(3) 0.025(4) 0.014(3) 0.000(2) 0.003(2) -0.003(2)
Co5 0.023(3) 0.026(4) 0.014(3) 0.001(2) 0.003(2) -0.002(2)
Co6 0.024(3) 0.030(4) 0.013(3) 0.002(2) 0.007(2) -0.002(2)
Co7 0.016(3) 0.030(4) 0.029(3) 0.000(3) 0.004(2) -0.003(2)
K1 0.037(6) 0.055(8) 0.037(6) -0.001(5) 0.010(4) -0.001(5)
K2 0.067(7) 0.045(8) 0.052(7) 0.002(6) 0.035(6) 0.007(6)
K3 0.058(7) 0.041(7) 0.038(6) 0.008(5) 0.018(5) 0.007(5)
K4 0.059(7) 0.056(8) 0.041(6) 0.012(6) 0.013(5) 0.009(6)
K5 0.049(6) 0.063(8) 0.047(6) 0.006(6) 0.028(5) 0.001(6)
K6 0.052(6) 0.047(8) 0.042(6) -0.002(5) 0.008(5) 0.020(5)
K7 0.055(7) 0.093(11) 0.049(7) -0.016(7) 0.007(5) -0.009(7)
K8 0.048(6) 0.044(8) 0.050(6) -0.001(5) 0.009(5) -0.002(5)
K9 0.082(9) 0.088(11) 0.049(7) -0.010(7) 0.007(6) 0.012(8)
K10 0.051(7) 0.067(10) 0.093(9) -0.010(7) -0.010(6) -0.001(6)
K11 0.169(14) 0.029(8) 0.050(7) 0.005(6) -0.021(8) -0.024(8)

loop_
_atom_type_symbol
_atom_type_description
_atom_type_scat_dispersion_real
_atom_type_scat_dispersion_imag
_atom_type_scat_source
O O 0.0106 0.0060 'International Tables Vol C Tables 4.2.6.8 and 6.1.1.4'
H H 0.0000 0.0000 'International Tables Vol C Tables 4.2.6.8 and 6.1.1.4'
K K 0.2009 0.2494 'International Tables Vol C Tables 4.2.6.8 and 6.1.1.4'
Co Co 0.3494 0.9721 'International Tables Vol C Tables 4.2.6.8 and 6.1.1.4'
W W -0.8490 6.8722 'International Tables Vol C Tables 4.2.6.8 and 6.1.1.4'
Ge Ge 0.1547 1.8001 'International Tables Vol C Tables 4.2.6.8 and 6.1.1.4'

loop_
_geom_angle_atom_site_label_1
_geom_angle_atom_site_label_2
_geom_angle_atom_site_label_3
_geom_angle
_geom_angle_site_symmetry_1
_geom_angle_site_symmetry_3
_geom_angle_publ_flag
O1T W1 O13 100.6(12) . . ?
O1T W1 O14 101.9(12) . . ?
O13 W1 O14 87.8(10) . . ?
O1T W1 O18 99.5(12) . . ?
O13 W1 O18 90.0(10) . . ?
O14 W1 O18 158.5(11) . . ?
O1T W1 O19 98.4(12) . . ?
O13 W1 O19 161.0(11) . . ?
O14 W1 O19 88.8(10) . . ?
O18 W1 O19 86.4(10) . . ?
O1T W1 O1G2 170.0(11) . . ?
O13 W1 O1G2 86.7(9) . . ?
O14 W1 O1G2 85.2(9) . . ?
O18 W1 O1G2 73.4(10) . . ?
O19 W1 O1G2 74.4(10) . . ?
O1T W1 K11 59.2(9) . 2_545 ?
O13 W1 K11 92.1(8) . 2_545 ?
O14 W1 K11 160.7(8) . 2_545 ?
O18 W1 K11 40.7(8) . 2_545 ?
O19 W1 K11 97.3(8) . 2_545 ?
O1G2 W1 K11 114.1(6) . 2_545 ?
O2T W2 O27 99.6(10) . . ?
O2T W2 O28 103.1(11) . . ?
O27 W2 O28 87.6(10) . . ?
O2T W2 O26 102.1(10) . . ?
O27 W2 O26 86.2(10) . . ?
O28 W2 O26 154.7(10) . . ?
O2T W2 O23 99.8(10) . . ?
O27 W2 O23 160.5(10) . . ?
O28 W2 O23 86.7(11) . . ?
O26 W2 O23 91.0(10) . . ?
O2T W2 O2G2 172.6(10) . . ?
O27 W2 O2G2 76.0(9) . . ?
O28 W2 O2G2 82.8(10) . . ?
O26 W2 O2G2 71.9(9) . . ?
O23 W2 O2G2 84.8(9) . . ?
O2T W2 K7 69.2(8) . 4_575 ?
O27 W2 K7 50.9(7) . 4_575 ?
O28 W2 K7 133.0(8) . 4_575 ?
O26 W2 K7 56.4(6) . 4_575 ?
O23 W2 K7 139.8(8) . 4_575 ?
O2G2 W2 K7 103.6(6) . 4_575 ?
O2T W2 K14 48.3(8) . . ?
O27 W2 K14 147.8(7) . . ?
O28 W2 K14 96.7(8) . . ?
O26 W2 K14 101.5(7) . . ?
O23 W2 K14 51.5(7) . . ?
O2G2 W2 K14 136.1(6) . . ?
K7 W2 K14 108.0(3) 4_575 . ?
O2T W2 K4 78.5(8) . . ?
O27 W2 K4 35.6(8) . . ?
O28 W2 K4 65.2(7) . . ?
O26 W2 K4 118.5(6) . . ?
O23 W2 K4 150.3(8) . . ?
O2G2 W2 K4 100.4(6) . . ?
K7 W2 K4 67.8(2) 4_575 . ?
K14 W2 K4 119.3(3) . . ?
O3T W3 O35 98.7(14) . . ?
O3T W3 O34 99.0(13) . . ?
O35 W3 O34 91.4(12) . . ?
O3T W3 O23 100.6(13) . . ?
O35 W3 O23 91.6(12) . . ?
O34 W3 O23 159.5(11) . . ?
O3T W3 O13 102.0(14) . . ?
O35 W3 O13 159.2(11) . . ?
O34 W3 O13 84.1(11) . . ?
O23 W3 O13 86.0(11) . . ?
O3T W3 O3G2 173.3(13) . . ?
O35 W3 O3G2 75.6(11) . . ?
O34 W3 O3G2 77.9(10) . . ?
O23 W3 O3G2 83.3(9) . . ?
O13 W3 O3G2 83.6(10) . . ?
O3T W3 K14 48.2(11) . . ?
O35 W3 K14 100.9(9) . . ?
O34 W3 K14 146.1(9) . . ?
O23 W3 K14 52.5(8) . . ?
O13 W3 K14 94.0(7) . . ?
O3G2 W3 K14 135.7(6) . . ?
O3T W3 K16 51.7(12) . 1_455 ?
O35 W3 K16 47.3(9) . 1_455 ?
O34 W3 K16 101.4(8) . 1_455 ?
O23 W3 K16 95.5(8) . 1_455 ?
O13 W3 K16 153.5(8) . 1_455 ?
O3G2 W3 K16 122.9(7) . 1_455 ?
K14 W3 K16 67.0(4) . 1_455 ?
O4T W4 O3C2 102.2(10) . . ?
O4T W4 O45 101.0(10) . . ?
O3C2 W4 O45 97.5(11) . . ?
O4T W4 O14 99.2(11) . . ?
O3C2 W4 O14 92.8(10) . . ?
O45 W4 O14 154.8(10) . . ?
O4T W4 O34 96.2(10) . . ?
O3C2 W4 O34 161.4(10) . . ?
O45 W4 O34 81.9(10) . . ?
O14 W4 O34 81.1(10) . . ?
O4T W4 O3G2 168.2(9) . . ?
O3C2 W4 O3G2 88.6(9) . . ?
O45 W4 O3G2 72.4(9) . . ?
O14 W4 O3G2 85.0(9) . . ?
O34 W4 O3G2 73.4(9) . . ?
O4T W4 K15 39.8(8) . . ?
O3C2 W4 K15 130.0(8) . . ?
O45 W4 K15 70.4(7) . . ?
O14 W4 K15 119.0(8) . . ?
O34 W4 K15 67.5(7) . . ?
O3G2 W4 K15 128.6(6) . . ?
O5T W5 O4C1 104.4(11) . . ?
O5T W5 O45 99.7(11) . . ?
O4C1 W5 O45 93.2(10) . . ?
O5T W5 O56 99.7(11) . . ?
O4C1 W5 O56 91.2(10) . . ?
O45 W5 O56 158.4(11) . . ?
O5T W5 O35 95.9(11) . . ?
O4C1 W5 O35 159.3(11) . . ?
O45 W5 O35 87.3(11) . . ?
O56 W5 O35 81.3(10) . . ?
O5T W5 O3G2 167.8(10) . . ?
O4C1 W5 O3G2 87.1(10) . . ?
O45 W5 O3G2 75.1(9) . . ?
O56 W5 O3G2 84.0(10) . . ?
O35 W5 O3G2 73.0(10) . . ?
O5T W5 K3 55.4(8) . . ?
O4C1 W5 K3 49.7(7) . . ?
O45 W5 K3 93.3(7) . . ?
O56 W5 K3 105.6(8) . . ?
O35 W5 K3 151.0(8) . . ?
O3G2 W5 K3 135.1(6) . . ?
O6T W6 O1C1 102.4(11) . . ?
O6T W6 O56 102.4(11) . . ?
O1C1 W6 O56 92.8(10) . . ?
O6T W6 O67 96.4(11) . . ?
O1C1 W6 O67 90.7(9) . . ?
O56 W6 O67 159.6(10) . . ?
O6T W6 O26 99.1(11) . . ?
O1C1 W6 O26 158.1(10) . . ?
O56 W6 O26 86.8(9) . . ?
O67 W6 O26 82.5(9) . . ?
O6T W6 O2G2 166.6(10) . . ?
O1C1 W6 O2G2 86.4(9) . . ?
O56 W6 O2G2 87.0(10) . . ?
O67 W6 O2G2 73.2(9) . . ?
O26 W6 O2G2 71.6(8) . . ?
O6T W6 K11 48.7(9) . . ?
O1C1 W6 K11 53.7(8) . . ?
O56 W6 K11 102.2(8) . . ?
O67 W6 K11 96.0(7) . . ?
O26 W6 K11 147.5(7) . . ?
O2G2 W6 K11 139.1(6) . . ?
O6T W6 K20 54.3(9) . . ?
O1C1 W6 K20 112.1(8) . . ?
O56 W6 K20 148.2(8) . . ?
O67 W6 K20 44.8(7) . . ?
O26 W6 K20 77.3(7) . . ?
O2G2 W6 K20 113.1(7) . . ?
K11 W6 K20 79.1(4) . . ?
O7T W7 O2C3 104.0(11) . . ?
O7T W7 O67 99.4(11) . . ?
O2C3 W7 O67 98.2(10) . . ?
O7T W7 O78 100.9(11) . . ?
O2C3 W7 O78 93.7(11) . . ?
O67 W7 O78 153.2(9) . . ?
O7T W7 O27 96.4(10) . . ?
O2C3 W7 O27 159.3(10) . . ?
O67 W7 O27 81.6(9) . . ?
O78 W7 O27 78.8(10) . . ?
O7T W7 O2G2 167.6(9) . . ?
O2C3 W7 O2G2 86.8(9) . . ?
O67 W7 O2G2 72.8(9) . . ?
O78 W7 O2G2 84.1(9) . . ?
O27 W7 O2G2 73.3(8) . . ?
O7T W7 K21 64.7(9) . . ?
O2C3 W7 K21 47.9(9) . . ?
O67 W7 K21 79.0(8) . . ?
O78 W7 K21 125.8(8) . . ?
O27 W7 K21 149.9(8) . . ?
O2G2 W7 K21 121.5(7) . . ?
O7T W7 K4 65.5(8) . . ?
O2C3 W7 K4 142.3(8) . . ?
O67 W7 K4 118.8(7) . . ?
O78 W7 K4 56.3(7) . . ?
O27 W7 K4 46.0(7) . . ?
O2G2 W7 K4 109.4(6) . . ?
K21 W7 K4 129.1(4) . . ?
O7T W7 K7 79.4(8) . 4_575 ?
O2C3 W7 K7 151.2(9) . 4_575 ?
O67 W7 K7 53.4(7) . 4_575 ?
O78 W7 K7 113.9(7) . 4_575 ?
O27 W7 K7 36.8(7) . 4_575 ?
O2G2 W7 K7 88.3(6) . 4_575 ?
K21 W7 K7 113.7(4) . 4_575 ?
K4 W7 K7 65.4(2) . 4_575 ?
O8T W8 O89 103.1(12) . . ?
O8T W8 O78 100.0(11) . . ?
O89 W8 O78 95.3(11) . . ?
O8T W8 O18 98.2(12) . . ?
O89 W8 O18 87.5(11) . . ?
O78 W8 O18 160.4(11) . . ?
O8T W8 O28 101.1(11) . . ?
O89 W8 O28 155.2(10) . . ?
O78 W8 O28 85.8(11) . . ?
O18 W8 O28 83.6(11) . . ?
O8T W8 O1G2 171.9(11) . . ?
O89 W8 O1G2 73.6(9) . . ?
O78 W8 O1G2 87.8(9) . . ?
O18 W8 O1G2 74.4(10) . . ?
O28 W8 O1G2 81.7(9) . . ?
O8T W8 K4 50.6(9) . . ?
O89 W8 K4 127.2(7) . . ?
O78 W8 K4 56.6(7) . . ?
O18 W8 K4 134.5(8) . . ?
O28 W8 K4 73.7(7) . . ?
O1G2 W8 K4 137.3(6) . . ?
O9T W9 O1C2 102.8(12) . . ?
O9T W9 O19 101.3(14) . . ?
O1C2 W9 O19 97.8(10) . . ?
O9T W9 O89 97.5(13) . . ?
O1C2 W9 O89 158.2(10) . . ?
O19 W9 O89 85.9(10) . . ?
O9T W9 O3C3 99.0(13) . . ?
O1C2 W9 O3C3 90.6(10) . . ?
O19 W9 O3C3 155.6(10) . . ?
O89 W9 O3C3 78.2(10) . . ?
O9T W9 O1G2 168.4(12) . . ?
O1C2 W9 O1G2 88.8(9) . . ?
O19 W9 O1G2 75.7(10) . . ?
O89 W9 O1G2 71.2(9) . . ?
O3C3 W9 O1G2 81.7(9) . . ?
O9T W9 K5 43.6(11) . . ?
O1C2 W9 K5 91.4(7) . . ?
O19 W9 K5 144.9(8) . . ?
O89 W9 K5 97.9(7) . . ?
O3C3 W9 K5 56.9(7) . . ?
O1G2 W9 K5 138.6(6) . . ?
O10T W10 O4C2 101.0(11) . . ?
O10T W10 O101 103.2(11) . . ?
O4C2 W10 O101 90.4(10) . . ?
O10T W10 O105 97.6(11) . . ?
O4C2 W10 O105 94.5(10) . . ?
O101 W10 O105 157.4(9) . . ?
O10T W10 O106 97.5(10) . . ?
O4C2 W10 O106 161.4(10) . . ?
O101 W10 O106 83.7(9) . . ?
O105 W10 O106 84.7(9) . . ?
O10T W10 O4G1 167.1(9) . . ?
O4C2 W10 O4G1 88.3(9) . . ?
O101 W10 O4G1 85.4(9) . . ?
O105 W10 O4G1 72.7(8) . . ?
O106 W10 O4G1 73.6(8) . . ?
O10T W10 K5 34.8(8) . . ?
O4C2 W10 K5 69.7(8) . . ?
O101 W10 K5 117.1(7) . . ?
O105 W10 K5 85.3(7) . . ?
O106 W10 K5 128.6(7) . . ?
O4G1 W10 K5 147.6(5) . . ?
O11T W11 O2C1 105.2(11) . . ?
O11T W11 O101 102.5(11) . . ?
O2C1 W11 O101 92.0(10) . . ?
O11T W11 O112 97.2(12) . . ?
O2C1 W11 O112 94.5(11) . . ?
O101 W11 O112 156.8(10) . . ?
O11T W11 O117 93.5(10) . . ?
O2C1 W11 O117 161.3(9) . . ?
O101 W11 O117 84.2(10) . . ?
O112 W11 O117 82.5(10) . . ?
O11T W11 O3G1 163.0(11) . . ?
O2C1 W11 O3G1 89.1(9) . . ?
O101 W11 O3G1 85.7(9) . . ?
O112 W11 O3G1 72.2(10) . . ?
O117 W11 O3G1 72.3(9) . . ?
O11T W11 K21 41.9(9) . . ?
O2C1 W11 K21 65.0(8) . . ?
O101 W11 K21 113.9(8) . . ?
O112 W11 K21 88.9(9) . . ?
O117 W11 K21 133.1(7) . . ?
O3G1 W11 K21 146.9(7) . . ?
O11T W11 K9 37.5(8) . . ?
O2C1 W11 K9 122.6(7) . . ?
O101 W11 K9 69.6(7) . . ?
O112 W11 K9 123.8(8) . . ?
O117 W11 K9 73.2(6) . . ?
O3G1 W11 K9 139.1(6) . . ?
K21 W11 K9 74.0(4) . . ?
O12T W12 O3C1 105.1(11) . . ?
O12T W12 O123 104.1(10) . . ?
O3C1 W12 O123 93.4(10) . . ?
O12T W12 O112 99.4(11) . . ?
O3C1 W12 O112 91.7(11) . . ?
O123 W12 O112 153.8(10) . . ?
O12T W12 O127 95.5(11) . . ?
O3C1 W12 O127 158.9(10) . . ?
O123 W12 O127 86.0(9) . . ?
O112 W12 O127 80.1(10) . . ?
O12T W12 O3G1 167.5(10) . . ?
O3C1 W12 O3G1 86.0(10) . . ?
O123 W12 O3G1 80.7(9) . . ?
O112 W12 O3G1 74.0(10) . . ?
O127 W12 O3G1 73.0(10) . . ?
O12T W12 K11 56.7(8) . . ?
O3C1 W12 K11 56.2(7) . . ?
O123 W12 K11 128.7(7) . . ?
O112 W12 K11 74.6(8) . . ?
O127 W12 K11 137.5(7) . . ?
O3G1 W12 K11 129.1(7) . . ?
O12T W12 K3 89.7(8) . . ?
O3C1 W12 K3 47.3(7) . . ?
O123 W12 K3 53.6(7) . . ?
O112 W12 K3 138.8(8) . . ?
O127 W12 K3 139.2(7) . . ?
O3G1 W12 K3 102.3(6) . . ?
K11 W12 K3 77.4(3) . . ?
O13A W13 O13T 101.0(11) . . ?
O13A W13 O123 101.8(11) . . ?
O13T W13 O123 96.0(10) . . ?
O13A W13 O134 96.8(11) . . ?
O13T W13 O134 98.5(10) . . ?
O123 W13 O134 153.7(10) . . ?
O13A W13 O1G1 168.2(10) . . ?
O13T W13 O1G1 86.8(10) . . ?
O123 W13 O1G1 86.0(10) . . ?
O134 W13 O1G1 73.1(9) . . ?
O13A W13 O137 94.3(10) . . ?
O13T W13 O137 164.5(10) . . ?
O123 W13 O137 82.2(9) . . ?
O134 W13 O137 78.1(9) . . ?
O1G1 W13 O137 77.8(9) . . ?
O13A W13 K18 49.1(8) . 4_576 ?
O13T W13 K18 106.0(8) . 4_576 ?
O123 W13 K18 145.9(8) . 4_576 ?
O134 W13 K18 47.8(8) . 4_576 ?
O1G1 W13 K18 120.4(7) . 4_576 ?
O137 W13 K18 83.0(6) . 4_576 ?
O13A W13 K3 111.8(8) . . ?
O13T W13 K3 46.6(7) . . ?
O123 W13 K3 49.7(7) . . ?
O134 W13 K3 137.2(7) . . ?
O1G1 W13 K3 80.0(6) . . ?
O137 W13 K3 128.0(6) . . ?
K18 W13 K3 147.8(3) 4_576 . ?
O14A W14 O14T 104.0(10) . . ?
O14A W14 O145 100.6(11) . . ?
O14T W14 O145 95.3(11) . . ?
O14A W14 O134 97.9(11) . . ?
O14T W14 O134 94.5(10) . . ?
O145 W14 O134 156.3(10) . . ?
O14A W14 O146 91.1(10) . . ?
O14T W14 O146 164.6(10) . . ?
O145 W14 O146 84.3(10) . . ?
O134 W14 O146 80.6(10) . . ?
O14A W14 O1G1 168.6(11) . . ?
O14T W14 O1G1 84.5(9) . . ?
O145 W14 O1G1 85.8(10) . . ?
O134 W14 O1G1 73.7(9) . . ?
O146 W14 O1G1 80.1(9) . . ?
O14A W14 K12 48.1(9) . 3_666 ?
O14T W14 K12 96.6(8) . 3_666 ?
O145 W14 K12 53.6(8) . 3_666 ?
O134 W14 K12 145.8(7) . 3_666 ?
O146 W14 K12 95.5(7) . 3_666 ?
O1G1 W14 K12 139.4(7) . 3_666 ?
O14A W14 K2 63.7(8) . . ?
O14T W14 K2 40.3(7) . . ?
O145 W14 K2 103.4(8) . . ?
O134 W14 K2 98.0(7) . . ?
O146 W14 K2 154.5(7) . . ?
O1G1 W14 K2 124.2(6) . . ?
K12 W14 K2 71.4(3) 3_666 . ?
O15T W15 O2C2 104.5(12) . . ?
O15T W15 O105 102.6(12) . . ?
O2C2 W15 O105 93.1(10) . . ?
O15T W15 O145 100.0(12) . . ?
O2C2 W15 O145 94.7(10) . . ?
O105 W15 O145 153.3(11) . . ?
O15T W15 O156 95.3(12) . . ?
O2C2 W15 O156 160.2(11) . . ?
O105 W15 O156 82.1(10) . . ?
O145 W15 O156 81.9(10) . . ?
O15T W15 O4G1 167.6(10) . . ?
O2C2 W15 O4G1 87.5(9) . . ?
O105 W15 O4G1 73.0(9) . . ?
O145 W15 O4G1 81.9(9) . . ?
O156 W15 O4G1 72.8(8) . . ?
O15T W15 K12 49.8(10) . 3_666 ?
O2C2 W15 K12 119.9(8) . 3_666 ?
O105 W15 K12 139.5(7) . 3_666 ?
O145 W15 K12 53.4(8) . 3_666 ?
O156 W15 K12 73.6(7) . 3_666 ?
O4G1 W15 K12 126.7(6) . 3_666 ?
O16T W16 O156 100.6(11) . . ?
O16T W16 O106 102.8(11) . . ?
O156 W16 O106 92.7(11) . . ?
O16T W16 O167 99.7(12) . . ?
O156 W16 O167 158.8(10) . . ?
O106 W16 O167 88.7(11) . . ?
O16T W16 O146 100.5(11) . . ?
O156 W16 O146 85.8(11) . . ?
O106 W16 O146 156.6(10) . . ?
O167 W16 O146 84.6(11) . . ?
O16T W16 O4G1 173.8(10) . . ?
O156 W16 O4G1 74.7(9) . . ?
O106 W16 O4G1 73.7(8) . . ?
O167 W16 O4G1 85.5(9) . . ?
O146 W16 O4G1 83.3(9) . . ?
O16T W16 K10 54.9(9) . 4_676 ?
O156 W16 K10 151.3(8) . 4_676 ?
O106 W16 K10 80.3(8) . 4_676 ?
O167 W16 K10 49.7(8) . 4_676 ?
O146 W16 K10 111.4(8) . 4_676 ?
O4G1 W16 K10 128.3(5) . 4_676 ?
O17T W17 O127 99.2(11) . . ?
O17T W17 O167 100.1(11) . . ?
O127 W17 O167 160.3(11) . . ?
O17T W17 O117 103.3(10) . . ?
O127 W17 O117 87.6(10) . . ?
O167 W17 O117 92.0(10) . . ?
O17T W17 O137 101.4(10) . . ?
O127 W17 O137 88.1(10) . . ?
O167 W17 O137 84.0(10) . . ?
O117 W17 O137 155.3(10) . . ?
O17T W17 O3G1 172.3(10) . . ?
O127 W17 O3G1 73.6(10) . . ?
O167 W17 O3G1 87.4(10) . . ?
O117 W17 O3G1 74.0(9) . . ?
O137 W17 O3G1 81.4(9) . . ?
O17T W17 K10 53.9(9) . 4_676 ?
O127 W17 K10 147.9(8) . 4_676 ?
O167 W17 K10 51.2(8) . 4_676 ?
O117 W17 K10 83.0(7) . 4_676 ?
O137 W17 K10 112.3(7) . 4_676 ?
O3G1 W17 K10 131.8(7) . 4_676 ?
O18T W18 O189 102.1(12) . . ?
O18T W18 O180 104.9(13) . . ?
O189 W18 O180 88.5(11) . . ?
O18T W18 O182 99.4(12) . . ?
O189 W18 O182 158.2(10) . . ?
O180 W18 O182 89.9(11) . . ?
O18T W18 O185 99.8(13) . . ?
O189 W18 O185 84.9(10) . . ?
O180 W18 O185 155.2(10) . . ?
O182 W18 O185 87.4(10) . . ?
O18T W18 O4G3 175.2(12) . . ?
O189 W18 O4G3 75.4(9) . . ?
O180 W18 O4G3 71.1(10) . . ?
O182 W18 O4G3 83.5(9) . . ?
O185 W18 O4G3 84.1(9) . . ?
O18T W18 K19 76.8(11) . 4_676 ?
O189 W18 K19 49.3(8) . 4_676 ?
O180 W18 K19 56.0(8) . 4_676 ?
O182 W18 K19 142.0(8) . 4_676 ?
O185 W18 K19 130.5(8) . 4_676 ?
O4G3 W18 K19 98.5(7) . 4_676 ?
O18T W18 K16 86.2(10) . . ?
O189 W18 K16 134.6(8) . . ?
O180 W18 K16 46.7(8) . . ?
O182 W18 K16 50.8(8) . . ?
O185 W18 K16 138.2(8) . . ?
O4G3 W18 K16 92.7(6) . . ?
K19 W18 K16 91.2(5) 4_676 . ?
O1C3 W19 O1C6 102.4(11) . . ?
O1C3 W19 O190 95.4(10) . . ?
O1C6 W19 O190 96.7(10) . . ?
O1C3 W19 O195 104.0(11) . . ?
O1C6 W19 O195 92.4(11) . . ?
O190 W19 O195 156.3(9) . . ?
O1C3 W19 O189 97.6(10) . . ?
O1C6 W19 O189 159.8(10) . . ?
O190 W19 O189 84.1(9) . . ?
O195 W19 O189 80.0(10) . . ?
O1C3 W19 O4G3 166.4(9) . . ?
O1C6 W19 O4G3 87.8(9) . . ?
O190 W19 O4G3 74.4(8) . . ?
O195 W19 O4G3 84.2(9) . . ?
O189 W19 O4G3 72.9(8) . . ?
O1C3 W19 K21 67.0(9) . . ?
O1C6 W19 K21 45.1(9) . . ?
O190 W19 K21 73.4(7) . . ?
O195 W19 K21 126.8(8) . . ?
O189 W19 K21 150.7(8) . . ?
O4G3 W19 K21 116.8(7) . . ?
O1C3 W19 K17 82.5(8) . . ?
O1C6 W19 K17 50.2(8) . . ?
O190 W19 K17 53.1(6) . . ?
O195 W19 K17 142.3(7) . . ?
O189 W19 K17 136.8(7) . . ?
O4G3 W19 K17 97.7(6) . . ?
K21 W19 K17 23.0(4) . . ?
O1C3 W19 K5 65.3(8) . . ?
O1C6 W19 K5 142.1(8) . . ?
O190 W19 K5 119.3(6) . . ?
O195 W19 K5 59.5(7) . . ?
O189 W19 K5 47.1(7) . . ?
O4G3 W19 K5 111.6(6) . . ?
K21 W19 K5 131.5(4) . . ?
K17 W19 K5 146.8(3) . . ?
O1C3 W19 K19 74.4(8) . 4_676 ?
O1C6 W19 K19 146.0(9) . 4_676 ?
O190 W19 K19 51.0(7) . 4_676 ?
O195 W19 K19 121.4(8) . 4_676 ?
O189 W19 K19 44.0(8) . 4_676 ?
O4G3 W19 K19 92.1(6) . 4_676 ?
K21 W19 K19 106.8(6) . 4_676 ?
K17 W19 K19 96.2(4) . 4_676 ?
K5 W19 K19 68.3(4) . 4_676 ?
O20T W20 O1C4 103.0(12) . . ?
O20T W20 O201 103.0(11) . . ?
O1C4 W20 O201 93.1(10) . . ?
O20T W20 O180 94.8(11) . . ?
O1C4 W20 O180 162.1(11) . . ?
O201 W20 O180 84.1(10) . . ?
O20T W20 O190 95.4(10) . . ?
O1C4 W20 O190 92.2(9) . . ?
O201 W20 O190 159.1(10) . . ?
O180 W20 O190 84.6(9) . . ?
O20T W20 O4G3 163.4(10) . . ?
O1C4 W20 O4G3 90.8(10) . . ?
O201 W20 O4G3 85.2(9) . . ?
O180 W20 O4G3 71.4(9) . . ?
O190 W20 O4G3 74.5(8) . . ?
O20T W20 K9 48.5(8) . . ?
O1C4 W20 K9 105.7(8) . . ?
O201 W20 K9 148.2(7) . . ?
O180 W20 K9 85.0(7) . . ?
O190 W20 K9 47.3(6) . . ?
O4G3 W20 K9 119.1(6) . . ?
O20T W20 K17 89.1(8) . . ?
O1C4 W20 K17 47.4(8) . . ?
O201 W20 K17 140.6(7) . . ?
O180 W20 K17 132.7(7) . . ?
O190 W20 K17 48.2(6) . . ?
O4G3 W20 K17 93.6(6) . . ?
K9 W20 K17 63.1(3) . . ?
O20T W20 K16 82.3(8) . . ?
O1C4 W20 K16 135.8(8) . . ?
O201 W20 K16 43.8(7) . . ?
O180 W20 K16 47.7(8) . . ?
O190 W20 K16 131.4(6) . . ?
O4G3 W20 K16 94.3(7) . . ?
K9 W20 K16 109.8(3) . . ?
K17 W20 K16 171.3(4) . . ?
O21T W21 O3C4 103.7(11) . . ?
O21T W21 O213 100.9(11) . . ?
O3C4 W21 O213 94.6(10) . . ?
O21T W21 O201 100.4(11) . . ?
O3C4 W21 O201 90.6(10) . . ?
O213 W21 O201 156.2(10) . . ?
O21T W21 O212 94.4(11) . . ?
O3C4 W21 O212 161.4(10) . . ?
O213 W21 O212 85.9(10) . . ?
O201 W21 O212 82.0(10) . . ?
O21T W21 O3G3 165.3(11) . . ?
O3C4 W21 O3G3 90.1(9) . . ?
O213 W21 O3G3 72.5(9) . . ?
O201 W21 O3G3 84.2(9) . . ?
O212 W21 O3G3 72.3(9) . . ?
O21T W21 K2 57.6(9) . 4_675 ?
O3C4 W21 K2 47.0(7) . 4_675 ?
O213 W21 K2 94.4(7) . 4_675 ?
O201 W21 K2 106.0(8) . 4_675 ?
O212 W21 K2 151.6(7) . 4_675 ?
O3G3 W21 K2 134.8(5) . 4_675 ?
O21T W21 K18 69.5(9) . . ?
O3C4 W21 K18 128.3(7) . . ?
O213 W21 K18 42.1(7) . . ?
O201 W21 K18 140.9(7) . . ?
O212 W21 K18 62.2(7) . . ?
O3G3 W21 K18 98.1(6) . . ?
K2 W21 K18 99.7(3) 4_675 . ?
O21T W21 K16 79.9(9) . . ?
O3C4 W21 K16 134.5(7) . . ?
O213 W21 K16 129.8(7) . . ?
O201 W21 K16 45.2(7) . . ?
O212 W21 K16 44.5(7) . . ?
O3G3 W21 K16 94.2(6) . . ?
K2 W21 K16 124.6(3) 4_675 . ?
K18 W21 K16 95.9(4) . . ?
O22T W22 O223 97.6(11) . . ?
O22T W22 O212 102.4(11) . . ?
O223 W22 O212 90.1(10) . . ?
O22T W22 O182 103.1(10) . . ?
O223 W22 O182 158.7(10) . . ?
O212 W22 O182 90.5(11) . . ?
O22T W22 O224 101.0(11) . . ?
O223 W22 O224 85.6(10) . . ?
O212 W22 O224 156.6(10) . . ?
O182 W22 O224 85.4(10) . . ?
O22T W22 O3G3 173.0(9) . . ?
O223 W22 O3G3 76.3(9) . . ?
O212 W22 O3G3 74.4(9) . . ?
O182 W22 O3G3 83.4(9) . . ?
O224 W22 O3G3 82.2(9) . . ?
O22T W22 K14 51.6(8) . 1_655 ?
O223 W22 K14 79.5(7) . 1_655 ?
O212 W22 K14 54.7(8) . 1_655 ?
O182 W22 K14 117.7(8) . 1_655 ?
O224 W22 K14 145.8(7) . 1_655 ?
O3G3 W22 K14 123.0(6) . 1_655 ?
O22T W22 K16 87.1(9) . . ?
O223 W22 K16 133.7(8) . . ?
O212 W22 K16 44.3(8) . . ?
O182 W22 K16 53.6(8) . . ?
O224 W22 K16 138.9(7) . . ?
O3G3 W22 K16 94.6(6) . . ?
K14 W22 K16 67.6(4) 1_655 . ?
O23T W23 O2C5 101.9(10) . . ?
O23T W23 O234 101.1(11) . . ?
O2C5 W23 O234 92.6(11) . . ?
O23T W23 O213 101.4(10) . . ?
O2C5 W23 O213 97.3(11) . . ?
O234 W23 O213 152.9(10) . . ?
O23T W23 O223 97.1(10) . . ?
O2C5 W23 O223 160.9(10) . . ?
O234 W23 O223 81.5(10) . . ?
O213 W23 O223 80.9(10) . . ?
O23T W23 O3G3 168.5(9) . . ?
O2C5 W23 O3G3 88.3(9) . . ?
O234 W23 O3G3 83.5(9) . . ?
O213 W23 O3G3 71.7(8) . . ?
O223 W23 O3G3 73.0(8) . . ?
O23T W23 K13 75.3(8) . . ?
O2C5 W23 K13 55.9(9) . . ?
O234 W23 K13 51.9(8) . . ?
O213 W23 K13 150.4(7) . . ?
O223 W23 K13 128.6(7) . . ?
O3G3 W23 K13 115.3(6) . . ?
O23T W23 K18 72.9(8) . . ?
O2C5 W23 K18 131.6(8) . . ?
O234 W23 K18 135.8(8) . . ?
O213 W23 K18 41.2(7) . . ?
O223 W23 K18 56.9(7) . . ?
O3G3 W23 K18 96.4(6) . . ?
K13 W23 K18 148.2(4) . . ?
O23T W23 K6 56.7(8) . 4_675 ?
O2C5 W23 K6 48.5(7) . 4_675 ?
O234 W23 K6 115.5(8) . 4_675 ?
O213 W23 K6 89.6(7) . 4_675 ?
O223 W23 K6 149.9(6) . 4_675 ?
O3G3 W23 K6 130.9(6) . 4_675 ?
K13 W23 K6 63.7(3) . 4_675 ?
K18 W23 K6 97.8(3) . 4_675 ?
O24T W24 O224 103.3(11) . . ?
O24T W24 O245 100.5(11) . . ?
O224 W24 O245 88.9(10) . . ?
O24T W24 O234 101.7(11) . . ?
O224 W24 O234 86.9(10) . . ?
O245 W24 O234 157.8(11) . . ?
O24T W24 O246 97.0(11) . . ?
O224 W24 O246 159.7(10) . . ?
O245 W24 O246 86.4(10) . . ?
O234 W24 O246 90.0(10) . . ?
O24T W24 O1G3 167.6(10) . . ?
O224 W24 O1G3 86.6(9) . . ?
O245 W24 O1G3 71.9(9) . . ?
O234 W24 O1G3 86.1(10) . . ?
O246 W24 O1G3 73.1(9) . . ?
O25T W25 O195 101.1(11) . . ?
O25T W25 O256 100.8(11) . . ?
O195 W25 O256 93.2(11) . . ?
O25T W25 O185 100.3(11) . . ?
O195 W25 O185 88.8(11) . . ?
O256 W25 O185 158.0(10) . . ?
O25T W25 O245 98.5(11) . . ?
O195 W25 O245 159.9(10) . . ?
O256 W25 O245 87.1(10) . . ?
O185 W25 O245 83.7(10) . . ?
O25T W25 O1G3 169.1(10) . . ?
O195 W25 O1G3 88.2(10) . . ?
O256 W25 O1G3 72.8(9) . . ?
O185 W25 O1G3 85.4(9) . . ?
O245 W25 O1G3 72.7(9) . . ?
O25T W25 K5 51.5(8) . . ?
O195 W25 K5 57.9(8) . . ?
O256 W25 K5 125.7(7) . . ?
O185 W25 K5 73.3(7) . . ?
O245 W25 K5 135.9(7) . . ?
O1G3 W25 K5 139.4(6) . . ?
O26T W26 O1C5 103.5(10) . . ?
O26T W26 O246 98.2(11) . . ?
O1C5 W26 O246 99.4(10) . . ?
O26T W26 O26A 101.8(10) . . ?
O1C5 W26 O26A 86.7(10) . . ?
O246 W26 O26A 157.1(9) . . ?
O26T W26 O256 99.2(10) . . ?
O1C5 W26 O256 155.4(10) . . ?
O246 W26 O256 86.7(10) . . ?
O26A W26 O256 79.2(9) . . ?
O26T W26 O1G3 166.6(10) . . ?
O1C5 W26 O1G3 89.0(9) . . ?
O246 W26 O1G3 74.7(9) . . ?
O26A W26 O1G3 83.4(8) . . ?
O256 W26 O1G3 69.5(9) . . ?
O26T W26 K13 88.0(8) . . ?
O1C5 W26 K13 44.0(8) . . ?
O246 W26 K13 60.9(7) . . ?
O26A W26 K13 130.5(7) . . ?
O256 W26 K13 147.6(8) . . ?
O1G3 W26 K13 98.0(6) . . ?
O26T W26 K4 47.2(8) . . ?
O1C5 W26 K4 89.4(7) . . ?
O246 W26 K4 145.4(7) . . ?
O26A W26 K4 55.9(6) . . ?
O256 W26 K4 99.0(7) . . ?
O1G3 W26 K4 139.3(6) . . ?
K13 W26 K4 108.7(3) . . ?
O27T W27 O271 100.2(11) . . ?
O27T W27 O270 102.8(11) . . ?
O271 W27 O270 88.1(9) . . ?
O27T W27 O272 102.1(11) . . ?
O271 W27 O272 87.1(10) . . ?
O270 W27 O272 155.1(10) . . ?
O27T W27 O278 101.6(10) . . ?
O271 W27 O278 158.2(10) . . ?
O270 W27 O278 87.9(9) . . ?
O272 W27 O278 87.5(9) . . ?
O27T W27 O3G4 170.9(10) . . ?
O271 W27 O3G4 73.7(9) . . ?
O270 W27 O3G4 70.8(9) . . ?
O272 W27 O3G4 84.4(9) . . ?
O278 W27 O3G4 84.8(8) . . ?
O27T W27 K1 85.1(8) . . ?
O271 W27 K1 134.2(7) . . ?
O270 W27 K1 46.9(7) . . ?
O272 W27 K1 136.6(7) . . ?
O278 W27 K1 49.3(6) . . ?
O3G4 W27 K1 94.4(5) . . ?
O28T W28 O284 102.5(11) . . ?
O28T W28 O278 97.3(11) . . ?
O284 W28 O278 160.0(9) . . ?
O28T W28 O289 104.3(11) . . ?
O284 W28 O289 88.9(10) . . ?
O278 W28 O289 88.4(10) . . ?
O28T W28 O283 99.8(11) . . ?
O284 W28 O283 87.3(10) . . ?
O278 W28 O283 87.1(10) . . ?
O289 W28 O283 155.8(10) . . ?
O28T W28 O4G4 176.2(10) . . ?
O284 W28 O4G4 76.3(9) . . ?
O278 W28 O4G4 84.0(8) . . ?
O289 W28 O4G4 72.1(8) . . ?
O283 W28 O4G4 83.8(8) . . ?
O28T W28 K1 83.5(9) . . ?
O284 W28 K1 134.6(7) . . ?
O278 W28 K1 49.8(6) . . ?
O289 W28 K1 46.8(7) . . ?
O283 W28 K1 136.6(7) . . ?
O4G4 W28 K1 94.7(5) . . ?
O28T W28 K10 84.9(9) . . ?
O284 W28 K10 59.0(7) . . ?
O278 W28 K10 125.9(6) . . ?
O289 W28 K10 40.2(7) . . ?
O283 W28 K10 146.0(8) . . ?
O4G4 W28 K10 91.4(5) . . ?
K1 W28 K10 77.2(2) . . ?
O29T W29 O4C5 104.5(11) . . ?
O29T W29 O290 98.9(11) . . ?
O4C5 W29 O290 90.0(11) . . ?
O29T W29 O294 98.7(11) . . ?
O4C5 W29 O294 95.7(11) . . ?
O290 W29 O294 159.5(10) . . ?
O29T W29 O289 97.4(10) . . ?
O4C5 W29 O289 158.1(10) . . ?
O290 W29 O289 85.8(10) . . ?
O294 W29 O289 81.6(10) . . ?
O29T W29 O4G4 167.4(9) . . ?
O4C5 W29 O4G4 86.4(9) . . ?
O290 W29 O4G4 87.1(9) . . ?
O294 W29 O4G4 73.6(9) . . ?
O289 W29 O4G4 71.9(8) . . ?
O29T W29 K10 64.6(8) . . ?
O4C5 W29 K10 141.6(9) . . ?
O290 W29 K10 127.1(7) . . ?
O294 W29 K10 53.6(7) . . ?
O289 W29 K10 51.0(7) . . ?
O4G4 W29 K10 103.0(5) . . ?
O29T W29 K1 83.2(8) . . ?
O4C5 W29 K1 136.7(8) . . ?
O290 W29 K1 46.8(7) . . ?
O294 W29 K1 125.8(7) . . ?
O289 W29 K1 44.9(7) . . ?
O4G4 W29 K1 93.3(6) . . ?
K10 W29 K1 80.6(3) . . ?
O29T W29 K4 37.8(8) . . ?
O4C5 W29 K4 72.1(8) . . ?
O290 W29 K4 117.4(7) . . ?
O294 W29 K4 83.0(8) . . ?
O289 W29 K4 128.6(7) . . ?
O4G4 W29 K4 146.5(6) . . ?
K10 W29 K4 80.9(3) . . ?
K1 W29 K4 120.1(2) . . ?
O30T W30 O2C4 102.1(11) . . ?
O30T W30 O290 102.3(11) . . ?
O2C4 W30 O290 93.1(10) . . ?
O30T W30 O301 97.0(11) . . ?
O2C4 W30 O301 93.5(10) . . ?
O290 W30 O301 157.8(9) . . ?
O30T W30 O270 100.1(10) . . ?
O2C4 W30 O270 157.8(9) . . ?
O290 W30 O270 82.7(10) . . ?
O301 W30 O270 83.2(9) . . ?
O30T W30 O3G4 166.9(11) . . ?
O2C4 W30 O3G4 86.9(9) . . ?
O290 W30 O3G4 86.6(9) . . ?
O301 W30 O3G4 72.7(8) . . ?
O270 W30 O3G4 71.2(8) . . ?
O30T W30 K17 57.8(8) . . ?
O2C4 W30 K17 55.9(7) . . ?
O290 W30 K17 131.5(8) . . ?
O301 W30 K17 68.8(7) . . ?
O270 W30 K17 139.9(7) . . ?
O3G4 W30 K17 122.8(6) . . ?
O30T W30 K21 40.8(9) . . ?
O2C4 W30 K21 62.9(8) . . ?
O290 W30 K21 113.4(8) . . ?
O301 W30 K21 88.5(7) . . ?
O270 W30 K21 138.6(7) . . ?
O3G4 W30 K21 143.5(7) . . ?
K17 W30 K21 22.6(4) . . ?
O30T W30 K20 48.9(9) . . ?
O2C4 W30 K20 123.1(8) . . ?
O290 W30 K20 59.2(8) . . ?
O301 W30 K20 131.5(8) . . ?
O270 W30 K20 73.1(7) . . ?
O3G4 W30 K20 132.9(6) . . ?
K17 W30 K20 104.3(4) . . ?
K21 W30 K20 82.9(5) . . ?
O30T W30 K1 87.1(8) . . ?
O2C4 W30 K1 137.5(7) . . ?
O290 W30 K1 44.5(7) . . ?
O301 W30 K1 126.8(7) . . ?
O270 W30 K1 44.3(6) . . ?
O3G4 W30 K1 92.7(5) . . ?
K17 W30 K1 144.5(3) . . ?
K21 W30 K1 123.2(4) . . ?
K20 W30 K1 40.3(4) . . ?
O31T W31 O4C4 105.1(13) . . ?
O31T W31 O312 103.8(10) . . ?
O4C4 W31 O312 94.0(11) . . ?
O31T W31 O301 100.3(11) . . ?
O4C4 W31 O301 92.5(11) . . ?
O312 W31 O301 152.4(9) . . ?
O31T W31 O271 95.9(11) . . ?
O4C4 W31 O271 159.0(11) . . ?
O312 W31 O271 82.3(9) . . ?
O301 W31 O271 82.1(9) . . ?
O31T W31 O3G4 167.4(10) . . ?
O4C4 W31 O3G4 86.1(11) . . ?
O312 W31 O3G4 80.8(8) . . ?
O301 W31 O3G4 72.9(8) . . ?
O271 W31 O3G4 72.9(9) . . ?
O31T W31 K22 46.9(11) . 2_655 ?
O4C4 W31 K22 149.4(12) . 2_655 ?
O312 W31 K22 104.1(10) . 2_655 ?
O301 W31 K22 82.8(10) . 2_655 ?
O271 W31 K22 50.3(10) . 2_655 ?
O3G4 W31 K22 120.8(9) . 2_655 ?
O31T W31 K2 88.7(9) . 4_675 ?
O4C4 W31 K2 46.4(9) . 4_675 ?
O312 W31 K2 55.7(6) . 4_675 ?
O301 W31 K2 138.7(7) . 4_675 ?
O271 W31 K2 137.4(6) . 4_675 ?
O3G4 W31 K2 103.4(6) . 4_675 ?
K22 W31 K2 128.4(8) 2_655 4_675 ?
O32A W32 O32T 105.0(11) . . ?
O32A W32 O312 101.3(10) . . ?
O32T W32 O312 97.2(9) . . ?
O32A W32 O323 97.4(11) . . ?
O32T W32 O323 91.5(10) . . ?
O312 W32 O323 156.5(9) . . ?
O32A W32 O272 90.5(11) . . ?
O32T W32 O272 164.0(10) . . ?
O312 W32 O272 82.9(8) . . ?
O323 W32 O272 82.9(9) . . ?
O32A W32 O1G4 168.2(10) . . ?
O32T W32 O1G4 83.7(10) . . ?
O312 W32 O1G4 85.3(9) . . ?
O323 W32 O1G4 74.0(9) . . ?
O272 W32 O1G4 80.4(9) . . ?
O32A W32 K15 50.5(9) . 4_675 ?
O32T W32 K15 114.8(8) . 4_675 ?
O312 W32 K15 140.9(7) . 4_675 ?
O323 W32 K15 49.3(8) . 4_675 ?
O272 W32 K15 72.5(7) . 4_675 ?
O1G4 W32 K15 118.7(6) . 4_675 ?
O32A W32 K2 112.7(8) . 4_675 ?
O32T W32 K2 49.0(7) . 4_675 ?
O312 W32 K2 48.2(6) . 4_675 ?
O323 W32 K2 134.4(7) . 4_675 ?
O272 W32 K2 127.9(6) . 4_675 ?
O1G4 W32 K2 79.1(6) . 4_675 ?
K15 W32 K2 156.9(3) 4_675 4_675 ?
O33T W33 O1C7 106.4(11) . . ?
O33T W33 O323 97.0(11) . . ?
O1C7 W33 O323 97.0(11) . . ?
O33T W33 O334 96.6(11) . . ?
O1C7 W33 O334 94.3(11) . . ?
O323 W33 O334 159.1(10) . . ?
O33T W33 O1G4 166.5(10) . . ?
O1C7 W33 O1G4 86.1(9) . . ?
O323 W33 O1G4 75.8(9) . . ?
O334 W33 O1G4 87.5(9) . . ?
O33T W33 O283 87.3(9) . . ?
O1C7 W33 O283 166.2(10) . . ?
O323 W33 O283 82.6(9) . . ?
O334 W33 O283 82.3(10) . . ?
O1G4 W33 O283 80.5(8) . . ?
O33T W33 K6 113.3(8) . 4_675 ?
O1C7 W33 K6 44.6(9) . 4_675 ?
O323 W33 K6 135.5(7) . 4_675 ?
O334 W33 K6 50.2(7) . 4_675 ?
O1G4 W33 K6 79.3(6) . 4_675 ?
O283 W33 K6 128.6(6) . 4_675 ?
O34T W34 O3C5 106.6(12) . . ?
O34T W34 O334 101.2(11) . . ?
O3C5 W34 O334 94.8(10) . . ?
O34T W34 O294 100.7(11) . . ?
O3C5 W34 O294 94.0(10) . . ?
O334 W34 O294 152.9(11) . . ?
O34T W34 O284 92.4(11) . . ?
O3C5 W34 O284 161.0(10) . . ?
O334 W34 O284 83.2(10) . . ?
O294 W34 O284 80.1(10) . . ?
O34T W34 O4G4 164.4(10) . . ?
O3C5 W34 O4G4 88.0(9) . . ?
O334 W34 O4G4 82.5(9) . . ?
O294 W34 O4G4 72.2(9) . . ?
O284 W34 O4G4 72.9(8) . . ?
O34T W34 K6 91.9(8) . 4_675 ?
O3C5 W34 K6 47.1(7) . 4_675 ?
O334 W34 K6 53.4(8) . 4_675 ?
O294 W34 K6 141.1(7) . 4_675 ?
O284 W34 K6 136.4(6) . 4_675 ?
O4G4 W34 K6 102.2(5) . 4_675 ?
O2G1 Ge1 O1G1 109.0(11) . . ?
O2G1 Ge1 O4G1 112.1(10) . . ?
O1G1 Ge1 O4G1 108.8(10) . . ?
O2G1 Ge1 O3G1 111.7(10) . . ?
O1G1 Ge1 O3G1 107.1(12) . . ?
O4G1 Ge1 O3G1 107.9(10) . . ?
O1G2 Ge2 O3G2 108.8(12) . . ?
O1G2 Ge2 O4G2 113.1(11) . . ?
O3G2 Ge2 O4G2 113.4(11) . . ?
O1G2 Ge2 O2G2 108.9(11) . . ?
O3G2 Ge2 O2G2 101.5(11) . . ?
O4G2 Ge2 O2G2 110.4(11) . . ?
O3G3 Ge3 O2G3 112.2(10) . . ?
O3G3 Ge3 O4G3 103.1(10) . . ?
O2G3 Ge3 O4G3 113.0(11) . . ?
O3G3 Ge3 O1G3 108.5(10) . . ?
O2G3 Ge3 O1G3 110.9(11) . . ?
O4G3 Ge3 O1G3 108.6(10) . . ?
O1G4 Ge4 O2G4 106.8(10) . . ?
O1G4 Ge4 O3G4 109.9(11) . . ?
O2G4 Ge4 O3G4 112.2(10) . . ?
O1G4 Ge4 O4G4 108.8(10) . . ?
O2G4 Ge4 O4G4 111.4(11) . . ?
O3G4 Ge4 O4G4 107.7(10) . . ?
O3C1 Co1 O1C1 89.6(10) . . ?
O3C1 Co1 O4C1 91.5(10) . . ?
O1C1 Co1 O4C1 86.5(9) . . ?
O3C1 Co1 O4G2 174.1(10) . . ?
O1C1 Co1 O4G2 93.4(10) . . ?
O4C1 Co1 O4G2 93.7(10) . . ?
O3C1 Co1 O2G1 93.9(9) . . ?
O1C1 Co1 O2G1 172.4(9) . . ?
O4C1 Co1 O2G1 86.7(8) . . ?
O4G2 Co1 O2G1 83.8(9) . . ?
O3C1 Co1 O2C1 93.2(9) . . ?
O1C1 Co1 O2C1 94.3(8) . . ?
O4C1 Co1 O2C1 175.2(10) . . ?
O4G2 Co1 O2C1 81.5(9) . . ?
O2G1 Co1 O2C1 92.2(8) . . ?
O3C1 Co1 K3 47.7(7) . . ?
O1C1 Co1 K3 98.9(7) . . ?
O4C1 Co1 K3 46.1(7) . . ?
O4G2 Co1 K3 136.5(7) . . ?
O2G1 Co1 K3 78.7(6) . . ?
O2C1 Co1 K3 138.2(7) . . ?
O3C1 Co1 K11 46.5(7) . . ?
O1C1 Co1 K11 43.4(7) . . ?
O4C1 Co1 K11 92.6(7) . . ?
O4G2 Co1 K11 135.7(7) . . ?
O2G1 Co1 K11 140.4(7) . . ?
O2C1 Co1 K11 91.3(7) . . ?
K3 Co1 K11 72.7(3) . . ?
O2C2 Co2 O3C2 90.8(9) . . ?
O2C2 Co2 O1C2 94.8(10) . . ?
O3C2 Co2 O1C2 90.0(9) . . ?
O2C2 Co2 O2G1 94.7(9) . . ?
O3C2 Co2 O2G1 93.6(9) . . ?
O1C2 Co2 O2G1 169.7(8) . . ?
O2C2 Co2 O4G2 172.9(11) . . ?
O3C2 Co2 O4G2 93.0(9) . . ?
O1C2 Co2 O4G2 91.2(9) . . ?
O2G1 Co2 O4G2 79.0(9) . . ?
O2C2 Co2 O4C2 94.8(9) . . ?
O3C2 Co2 O4C2 172.9(9) . . ?
O1C2 Co2 O4C2 85.2(9) . . ?
O2G1 Co2 O4C2 90.3(9) . . ?
O4G2 Co2 O4C2 81.9(9) . . ?
O2C3 Co3 O4C2 175.1(10) . . ?
O2C3 Co3 O3C3 91.0(10) . . ?
O4C2 Co3 O3C3 92.1(10) . . ?
O2C3 Co3 O4G2 88.3(9) . . ?
O4C2 Co3 O4G2 87.7(9) . . ?
O3C3 Co3 O4G2 93.7(10) . . ?
O2C3 Co3 O2C1 92.0(9) . . ?
O4C2 Co3 O2C1 84.8(9) . . ?
O3C3 Co3 O2C1 175.4(9) . . ?
O4G2 Co3 O2C1 82.9(10) . . ?
O2C3 Co3 O1C3 90.2(9) . . ?
O4C2 Co3 O1C3 93.9(9) . . ?
O3C3 Co3 O1C3 83.8(9) . . ?
O4G2 Co3 O1C3 177.1(10) . . ?
O2C1 Co3 O1C3 99.7(9) . . ?
O2C3 Co3 K21 46.6(8) . . ?
O4C2 Co3 K21 134.0(8) . . ?
O3C3 Co3 K21 119.9(8) . . ?
O4G2 Co3 K21 119.2(8) . . ?
O2C1 Co3 K21 64.6(7) . . ?
O1C3 Co3 K21 61.2(8) . . ?
O4C4 Co4 O2G4 96.6(10) . . ?
O4C4 Co4 O1C4 88.7(11) . . ?
O2G4 Co4 O1C4 169.8(10) . . ?
O4C4 Co4 O3C4 89.5(10) . . ?
O2G4 Co4 O3C4 87.3(8) . . ?
O1C4 Co4 O3C4 84.0(9) . . ?
O4C4 Co4 O2G3 174.0(10) . . ?
O2G4 Co4 O2G3 79.6(9) . . ?
O1C4 Co4 O2G3 95.8(10) . . ?
O3C4 Co4 O2G3 95.0(9) . . ?
O4C4 Co4 O2C4 92.8(10) . . ?
O2G4 Co4 O2C4 93.2(8) . . ?
O1C4 Co4 O2C4 95.3(9) . . ?
O3C4 Co4 O2C4 177.6(9) . . ?
O2G3 Co4 O2C4 82.8(9) . . ?
O4C4 Co4 K2 46.4(8) . 4_675 ?
O2G4 Co4 K2 80.7(7) . 4_675 ?
O1C4 Co4 K2 96.9(7) . 4_675 ?
O3C4 Co4 K2 45.6(6) . 4_675 ?
O2G3 Co4 K2 136.4(7) . 4_675 ?
O2C4 Co4 K2 136.9(7) . 4_675 ?
O4C4 Co4 K17 84.8(8) . . ?
O2G4 Co4 K17 141.2(7) . . ?
O1C4 Co4 K17 47.8(7) . . ?
O3C4 Co4 K17 131.5(6) . . ?
O2G3 Co4 K17 95.3(7) . . ?
O2C4 Co4 K17 48.0(6) . . ?
K2 Co4 K17 123.6(3) 4_675 . ?
O3C5 Co5 O1C5 94.2(10) . . ?
O3C5 Co5 O2G4 95.6(10) . . ?
O1C5 Co5 O2G4 169.5(9) . . ?
O3C5 Co5 O2G3 175.6(10) . . ?
O1C5 Co5 O2G3 88.2(10) . . ?
O2G4 Co5 O2G3 81.8(10) . . ?
O3C5 Co5 O2C5 90.0(9) . . ?
O1C5 Co5 O2C5 92.4(10) . . ?
O2G4 Co5 O2C5 91.2(10) . . ?
O2G3 Co5 O2C5 93.5(9) . . ?
O3C5 Co5 O4C5 94.5(9) . . ?
O1C5 Co5 O4C5 85.2(10) . . ?
O2G4 Co5 O4C5 90.4(10) . . ?
O2G3 Co5 O4C5 82.0(9) . . ?
O2C5 Co5 O4C5 175.0(9) . . ?
O3C5 Co5 K13 60.9(8) . . ?
O1C5 Co5 K13 47.7(7) . . ?
O2G4 Co5 K13 141.7(7) . . ?
O2G3 Co5 K13 123.2(8) . . ?
O2C5 Co5 K13 61.4(7) . . ?
O4C5 Co5 K13 119.2(7) . . ?
O3C5 Co5 K6 47.1(7) . 4_675 ?
O1C5 Co5 K6 112.2(7) . 4_675 ?
O2G4 Co5 K6 77.3(7) . 4_675 ?
O2G3 Co5 K6 135.0(7) . 4_675 ?
O2C5 Co5 K6 48.2(6) . 4_675 ?
O4C5 Co5 K6 136.8(7) . 4_675 ?
K13 Co5 K6 64.5(3) . 4_675 ?
O1C6 Co6 O7T 87.5(9) . . ?
O1C6 Co6 O2G3 92.9(9) . . ?
O7T Co6 O2G3 176.6(11) . . ?
O1C6 Co6 O4C5 175.1(10) . . ?
O7T Co6 O4C5 95.0(9) . . ?
O2G3 Co6 O4C5 84.8(9) . . ?
O1C6 Co6 O26A 91.3(9) . . ?
O7T Co6 O26A 83.8(9) . . ?
O2G3 Co6 O26A 92.9(9) . . ?
O4C5 Co6 O26A 93.2(9) . . ?
O1C6 Co6 O2C4 93.6(9) . . ?
O7T Co6 O2C4 99.0(10) . . ?
O2G3 Co6 O2C4 84.3(9) . . ?
O4C5 Co6 O2C4 81.8(9) . . ?
O26A Co6 O2C4 174.5(8) . . ?
O1C6 Co6 K21 44.6(8) . . ?
O7T Co6 K21 63.5(8) . . ?
O2G3 Co6 K21 118.9(8) . . ?
O4C5 Co6 K21 133.4(9) . . ?
O26A Co6 K21 122.1(7) . . ?
O2C4 Co6 K21 63.4(7) . . ?
O1C6 Co6 K17 45.8(8) . . ?
O7T Co6 K17 84.4(7) . . ?
O2G3 Co6 K17 98.3(7) . . ?
O4C5 Co6 K17 130.2(8) . . ?
O26A Co6 K17 135.8(6) . . ?
O2C4 Co6 K17 49.5(6) . . ?
K21 Co6 K17 21.9(4) . . ?
O32T Co7 O14T 85.4(10) . 4_675 ?
O32T Co7 O1C7 90.5(10) . . ?
O14T Co7 O1C7 175.9(10) 4_675 . ?
O32T Co7 O13T 173.9(9) . 4_675 ?
O14T Co7 O13T 88.8(9) 4_675 4_675 ?
O1C7 Co7 O13T 95.3(10) . 4_675 ?
O32T Co7 O3C7 86.6(10) . . ?
O14T Co7 O3C7 97.9(9) 4_675 . ?
O1C7 Co7 O3C7 81.5(9) . . ?
O13T Co7 O3C7 96.1(9) 4_675 . ?
O32T Co7 O2C7 96.7(9) . . ?
O14T Co7 O2C7 88.1(9) 4_675 . ?
O1C7 Co7 O2C7 92.8(9) . . ?
O13T Co7 O2C7 81.3(9) 4_675 . ?
O3C7 Co7 O2C7 173.4(9) . . ?
O32T Co7 K6 128.2(7) . 4_675 ?
O14T Co7 K6 126.9(7) 4_675 4_675 ?
O1C7 Co7 K6 56.3(8) . 4_675 ?
O13T Co7 K6 54.8(6) 4_675 4_675 ?
O3C7 Co7 K6 120.7(7) . 4_675 ?
O2C7 Co7 K6 52.9(6) . 4_675 ?
O32T Co7 K3 127.5(7) . 4_675 ?
O14T Co7 K3 128.4(7) 4_675 4_675 ?
O1C7 Co7 K3 54.3(7) . 4_675 ?
O13T Co7 K3 58.0(6) 4_675 4_675 ?
O3C7 Co7 K3 54.1(7) . 4_675 ?
O2C7 Co7 K3 119.8(7) . 4_675 ?
K6 Co7 K3 67.2(2) 4_675 4_675 ?
O32T Co7 K2 61.5(7) . 4_675 ?
O14T Co7 K2 48.0(6) 4_675 4_675 ?
O1C7 Co7 K2 129.9(7) . 4_675 ?
O13T Co7 K2 113.0(6) 4_675 4_675 ?
O3C7 Co7 K2 131.6(7) . 4_675 ?
O2C7 Co7 K2 54.8(6) . 4_675 ?
K6 Co7 K2 107.7(3) 4_675 4_675 ?
K3 Co7 K2 171.0(3) 4_675 4_675 ?
W1 O1T K20 142.2(14) . 2_545 ?
W1 O1T K11 94.7(11) . 2_545 ?
K20 O1T K11 99.3(10) 2_545 2_545 ?
W2 O2T K14 105.0(10) . . ?
W2 O2T K7 81.5(9) . 4_575 ?
K14 O2T K7 141.7(9) . 4_575 ?
W3 O3T K14 104.9(15) . . ?
W3 O3T K16 102.3(16) . 1_455 ?
K14 O3T K16 88.9(10) . 1_455 ?
W4 O4T K8 142.0(11) . . ?
W4 O4T K15 115.6(11) . . ?
K8 O4T K15 102.0(9) . . ?
W5 O5T K3 96.8(10) . . ?
W6 O6T K11 103.1(11) . . ?
W6 O6T K20 100.5(11) . . ?
K11 O6T K20 105.4(10) . . ?
W7 O7T Co6 144.6(14) . . ?
W7 O7T K21 87.2(10) . . ?
Co6 O7T K21 83.4(9) . . ?
W8 O8T K4 103.3(12) . . ?
W9 O9T K12 138.3(16) . . ?
W9 O9T K5 110.9(16) . . ?
K12 O9T K5 101.5(11) . . ?
W10 O10T K5 123.9(12) . . ?
W10 O10T K19 126.6(14) . 4_676 ?
K5 O10T K19 102.2(9) . 4_676 ?
W6 O1C1 Co1 146.1(13) . . ?
W6 O1C1 K11 96.2(9) . . ?
Co1 O1C1 K11 108.1(9) . . ?
Ge1 O1G1 W14 128.1(13) . . ?
Ge1 O1G1 W13 127.7(13) . . ?
W14 O1G1 W13 95.9(9) . . ?
W11 O11T K21 114.2(12) . . ?
W11 O11T K17 143.8(13) . . ?
K21 O11T K17 29.6(6) . . ?
W11 O11T K9 121.9(12) . . ?
K21 O11T K9 112.5(10) . . ?
K17 O11T K9 87.4(7) . . ?
Ge2 O1G2 W8 124.5(12) . . ?
Ge2 O1G2 W9 123.9(12) . . ?
W8 O1G2 W9 93.1(8) . . ?
Ge2 O1G2 W1 124.5(11) . . ?
W8 O1G2 W1 91.0(8) . . ?
W9 O1G2 W1 90.0(8) . . ?
W9 O1C2 Co2 143.5(13) . . ?
W12 O12T K11 94.4(10) . . ?
W1 O13 W3 145.8(14) . . ?
W19 O1C3 Co3 141.6(13) . . ?
W19 O1C3 K21 84.4(9) . . ?
Co3 O1C3 K21 85.4(8) . . ?
Ge3 O1G3 W25 122.9(11) . . ?
Ge3 O1G3 W26 121.9(11) . . ?
W25 O1G3 W26 95.9(8) . . ?
Ge3 O1G3 W24 121.5(11) . . ?
W25 O1G3 W24 94.6(9) . . ?
W26 O1G3 W24 92.6(8) . . ?
W13 O13T Co7 135.5(13) . 4_576 ?
W13 O13T K6 132.3(12) . . ?
Co7 O13T K6 89.7(8) 4_576 . ?
W13 O13T K3 109.2(9) . . ?
Co7 O13T K3 86.5(7) 4_576 . ?
K6 O13T K3 83.1(6) . . ?
W13 O13A K18 105.7(11) . 4_576 ?
Ge4 O1G4 W33 127.8(12) . . ?
Ge4 O1G4 W32 127.0(12) . . ?
W33 O1G4 W32 95.1(8) . . ?
W14 O14A K23 150.5(15) . . ?
W14 O14A K12 105.3(11) . 3_666 ?
K23 O14A K12 102.3(10) . 3_666 ?
W1 O14 W4 144.7(14) . . ?
W20 O1C4 Co4 143.8(14) . . ?
W20 O1C4 K17 107.2(10) . . ?
Co4 O1C4 K17 101.3(9) . . ?
W14 O14T Co7 141.1(13) . 4_576 ?
W14 O14T K2 115.3(10) . . ?
Co7 O14T K2 99.0(9) 4_576 . ?
W26 O1C5 Co5 149.1(13) . . ?
W26 O1C5 K13 108.6(12) . . ?
Co5 O1C5 K13 98.2(9) . . ?
W15 O15T K12 104.6(13) . 3_666 ?
W19 O1C6 Co6 150.6(15) . . ?
W19 O1C6 K21 106.2(11) . . ?
Co6 O1C6 K21 103.2(11) . . ?
W19 O1C6 K17 100.8(10) . . ?
Co6 O1C6 K17 103.7(10) . . ?
K21 O1C6 K17 30.2(6) . . ?
W16 O16T K7 140.8(13) . . ?
W16 O16T K1 123.3(13) . 4_676 ?
K7 O16T K1 86.4(7) . 4_676 ?
W16 O16T K10 98.1(10) . 4_676 ?
K7 O16T K10 96.9(9) . 4_676 ?
K1 O16T K10 106.0(8) 4_676 4_676 ?
W17 O17T K10 99.8(11) . 4_676 ?
W33 O1C7 Co7 134.6(14) . . ?
W33 O1C7 K3 130.6(11) . 4_675 ?
Co7 O1C7 K3 90.3(8) . 4_675 ?
W33 O1C7 K6 111.2(11) . 4_675 ?
Co7 O1C7 K6 88.3(9) . 4_675 ?
K3 O1C7 K6 84.5(7) 4_675 4_675 ?
W18 O18T K22 153.0(19) . . ?
W1 O18 W8 121.3(14) . . ?
W1 O18 K11 112.2(12) . 2_545 ?
W8 O18 K11 126.5(12) . 2_545 ?
W9 O19 W1 119.8(14) . . ?
W20 O20T K9 105.7(10) . . ?
W11 O2C1 Co3 130.6(12) . . ?
W11 O2C1 Co1 130.3(12) . . ?
Co3 O2C1 Co1 94.8(9) . . ?
Ge1 O2G1 Co1 120.3(12) . . ?
Ge1 O2G1 Co2 118.1(11) . . ?
Co1 O2G1 Co2 99.0(9) . . ?
W21 O21T K23 157.6(16) . 4_675 ?
W21 O21T K2 95.5(10) . 4_675 ?
K23 O21T K2 106.9(11) 4_675 4_675 ?
W15 O2C2 Co2 137.0(14) . . ?
Ge2 O2G2 W6 122.7(12) . . ?
Ge2 O2G2 W2 124.7(12) . . ?
W6 O2G2 W2 96.0(8) . . ?
Ge2 O2G2 W7 119.0(11) . . ?
W6 O2G2 W7 93.8(9) . . ?
W2 O2G2 W7 92.8(8) . . ?
W22 O22T K14 100.1(11) . 1_655 ?
W7 O2C3 Co3 153.4(15) . . ?
W7 O2C3 K21 104.7(11) . . ?
Co3 O2C3 K21 101.6(10) . . ?
W3 O23 W2 159.7(14) . . ?
W3 O23 K14 97.4(10) . . ?
W2 O23 K14 97.6(9) . . ?
Ge3 O2G3 Co5 120.9(13) . . ?
Ge3 O2G3 Co6 119.6(12) . . ?
Co5 O2G3 Co6 97.7(10) . . ?
Ge3 O2G3 Co4 117.1(12) . . ?
Co5 O2G3 Co4 98.2(10) . . ?
Co6 O2G3 Co4 98.6(11) . . ?
W23 O23T K6 96.7(9) . 4_675 ?
W30 O2C4 Co6 129.9(11) . . ?
W30 O2C4 Co4 132.4(12) . . ?
Co6 O2C4 Co4 93.6(9) . . ?
W30 O2C4 K17 94.0(9) . . ?
Co6 O2C4 K17 97.0(8) . . ?
Co4 O2C4 K17 99.2(8) . . ?
W30 O2C4 K21 88.5(9) . . ?
Co6 O2C4 K21 81.4(8) . . ?
Co4 O2C4 K21 120.4(9) . . ?
K17 O2C4 K21 25.7(5) . . ?
Ge4 O2G4 Co5 118.4(12) . . ?
Ge4 O2G4 Co4 115.6(13) . . ?
Co5 O2G4 Co4 100.3(10) . . ?
W23 O2C5 Co5 153.2(13) . . ?
W23 O2C5 K6 105.8(10) . 4_675 ?
Co5 O2C5 K6 100.8(9) . 4_675 ?
W23 O2C5 K13 96.9(11) . . ?
Co5 O2C5 K13 83.4(8) . . ?
K6 O2C5 K13 81.7(7) 4_675 . ?
W25 O25T K5 101.7(11) . . ?
W26 O26A Co6 131.4(10) . . ?
W26 O26A K4 91.1(8) . . ?
Co6 O26A K4 106.4(8) . . ?
W2 O26 W6 120.4(11) . . ?
W2 O26 K7 91.3(8) . 4_575 ?
W6 O26 K7 115.2(9) . 4_575 ?
W26 O26T K4 105.9(11) . . ?
W2 O27 W7 117.5(11) . . ?
W2 O27 K7 97.4(9) . 4_575 ?
W7 O27 K7 117.3(11) . 4_575 ?
W2 O27 K4 121.2(11) . . ?
W7 O27 K4 102.3(9) . . ?
K7 O27 K4 100.7(8) 4_575 . ?
Co7 O2C7 K6 89.3(7) . 4_675 ?
Co7 O2C7 K2 87.9(8) . 4_675 ?
K6 O2C7 K2 176.7(9) 4_675 4_675 ?
W27 O27T K8 145.5(13) . 2 ?
W27 O27T K15 120.6(12) . 2 ?
K8 O27T K15 89.9(8) 2 2 ?
W2 O28 W8 145.3(15) . . ?
W28 O28T K19 140.2(14) . . ?
W29 O29T K4 120.5(11) . . ?
W29 O29T K7 137.5(13) . 4_575 ?
K4 O29T K7 99.6(8) . 4_575 ?
W29 O29T K10 87.8(9) . . ?
K4 O29T K10 107.6(8) . . ?
K7 O29T K10 93.3(7) 4_575 . ?
W30 O30T K21 114.8(13) . . ?
W30 O30T K17 93.7(10) . . ?
K21 O30T K17 28.5(6) . . ?
W30 O30T K20 106.3(11) . . ?
K21 O30T K20 122.9(11) . . ?
K17 O30T K20 151.4(11) . . ?
W12 O3C1 Co1 140.6(13) . . ?
W12 O3C1 K3 106.0(10) . . ?
Co1 O3C1 K3 102.9(9) . . ?
W12 O3C1 K11 93.6(9) . . ?
Co1 O3C1 K11 105.0(9) . . ?
K3 O3C1 K11 103.5(8) . . ?
Ge1 O3G1 W12 122.7(12) . . ?
Ge1 O3G1 W17 123.3(12) . . ?
W12 O3G1 W17 95.0(10) . . ?
Ge1 O3G1 W11 118.9(13) . . ?
W12 O3G1 W11 94.7(9) . . ?
W17 O3G1 W11 95.3(9) . . ?
W31 O31T K22 105.7(15) . 2_655 ?
W4 O3C2 Co2 154.4(13) . . ?
W32 O32T Co7 141.7(14) . . ?
W32 O32T K2 106.4(9) . 4_675 ?
Co7 O32T K2 85.7(8) . 4_675 ?
Ge2 O3G2 W5 123.7(13) . . ?
Ge2 O3G2 W3 127.9(12) . . ?
W5 O3G2 W3 94.3(9) . . ?
Ge2 O3G2 W4 117.5(12) . . ?
W5 O3G2 W4 92.6(8) . . ?
W3 O3G2 W4 91.5(9) . . ?
W32 O32A K8 146.9(13) . 4_675 ?
W32 O32A K15 101.5(11) . 4_675 ?
K8 O32A K15 94.6(9) 4_675 4_675 ?
W9 O3C3 Co3 131.5(12) . . ?
W9 O3C3 K5 90.3(8) . . ?
Co3 O3C3 K5 106.0(9) . . ?
Ge3 O3G3 W21 122.6(11) . . ?
Ge3 O3G3 W23 119.5(10) . . ?
W21 O3G3 W23 94.2(7) . . ?
Ge3 O3G3 W22 126.0(10) . . ?
W21 O3G3 W22 94.2(7) . . ?
W23 O3G3 W22 92.1(7) . . ?
W21 O3C4 Co4 146.1(12) . . ?
W21 O3C4 K2 106.9(9) . 4_675 ?
Co4 O3C4 K2 103.5(9) . 4_675 ?
W34 O34T K13 135.7(13) . 3_665 ?
Ge4 O3G4 W30 122.5(12) . . ?
Ge4 O3G4 W31 122.7(10) . . ?
W30 O3G4 W31 95.0(8) . . ?
Ge4 O3G4 W27 119.9(10) . . ?
W30 O3G4 W27 96.9(8) . . ?
W31 O3G4 W27 92.8(8) . . ?
W3 O34 W4 117.0(13) . . ?
W34 O3C5 Co5 136.9(14) . . ?
W34 O3C5 K6 106.9(10) . 4_675 ?
Co5 O3C5 K6 103.1(9) . 4_675 ?
W34 O3C5 K13 128.7(12) . . ?
Co5 O3C5 K13 84.9(9) . . ?
K6 O3C5 K13 82.5(7) 4_675 . ?
W3 O35 W5 116.5(13) . . ?
W3 O35 K16 105.0(12) . 1_455 ?
W5 O35 K16 138.2(13) . 1_455 ?
Co7 O3C7 K3 89.8(9) . 4_675 ?
W5 O4C1 Co1 147.5(13) . . ?
W5 O4C1 K3 102.4(9) . . ?
Co1 O4C1 K3 104.0(9) . . ?
Ge1 O4G1 W10 123.2(10) . . ?
Ge1 O4G1 W15 121.3(10) . . ?
W10 O4G1 W15 94.9(8) . . ?
Ge1 O4G1 W16 122.4(10) . . ?
W10 O4G1 W16 95.0(7) . . ?
W15 O4G1 W16 92.3(7) . . ?
W10 O4C2 Co3 133.9(13) . . ?
W10 O4C2 Co2 129.9(12) . . ?
Co3 O4C2 Co2 93.1(9) . . ?
Ge2 O4G2 Co1 120.0(13) . . ?
Ge2 O4G2 Co3 120.1(13) . . ?
Co1 O4G2 Co3 100.5(11) . . ?
Ge2 O4G2 Co2 117.6(13) . . ?
Co1 O4G2 Co2 98.2(10) . . ?
Co3 O4G2 Co2 95.6(10) . . ?
Ge3 O4G3 W20 122.7(12) . . ?
Ge3 O4G3 W18 125.2(13) . . ?
W20 O4G3 W18 96.1(8) . . ?
Ge3 O4G3 W19 118.9(11) . . ?
W20 O4G3 W19 93.8(9) . . ?
W18 O4G3 W19 92.2(8) . . ?
Ge4 O4G4 W29 121.4(10) . . ?
Ge4 O4G4 W34 121.7(10) . . ?
W29 O4G4 W34 94.4(8) . . ?
Ge4 O4G4 W28 123.0(11) . . ?
W29 O4G4 W28 95.9(7) . . ?
W34 O4G4 W28 93.0(7) . . ?
W31 O4C4 Co4 138.2(16) . . ?
W31 O4C4 K2 107.6(12) . 4_675 ?
Co4 O4C4 K2 103.4(11) . 4_675 ?
W5 O45 W4 119.4(12) . . ?
W29 O4C5 Co6 133.1(13) . . ?
W29 O4C5 Co5 132.4(13) . . ?
Co6 O4C5 Co5 93.5(10) . . ?
W6 O56 W5 144.0(13) . . ?
W7 O67 W6 119.3(12) . . ?
W7 O67 K20 129.9(11) . . ?
W6 O67 K20 107.3(10) . . ?
W7 O67 K7 99.7(8) . 4_575 ?
W6 O67 K7 101.6(8) . 4_575 ?
K20 O67 K7 51.3(6) . 4_575 ?
W8 O78 W7 147.7(13) . . ?
W8 O78 K4 93.1(9) . . ?
W7 O78 K4 92.1(8) . . ?
W8 O89 W9 122.1(13) . . ?
W11 O101 W10 148.0(13) . . ?
W15 O105 W10 118.3(12) . . ?
W16 O106 W10 117.4(11) . . ?
W12 O112 W11 117.6(14) . . ?
W17 O117 W11 118.4(11) . . ?
W12 O123 W13 155.0(13) . . ?
W12 O123 K3 97.5(8) . . ?
W13 O123 K3 102.7(9) . . ?
W17 O127 W12 118.1(13) . . ?
W14 O134 W13 114.4(11) . . ?
W14 O134 K18 142.4(11) . 4_576 ?
W13 O134 K18 102.6(10) . 4_576 ?
W17 O137 W13 139.9(11) . . ?
W14 O145 W15 153.2(14) . . ?
W14 O145 K12 96.5(9) . 3_666 ?
W15 O145 K12 96.2(10) . 3_666 ?
W16 O146 W14 139.7(14) . . ?
W16 O156 W15 120.2(12) . . ?
W16 O167 W17 158.8(15) . . ?
W16 O167 K10 101.3(10) . 4_676 ?
W17 O167 K10 98.9(10) . 4_676 ?
W18 O180 W20 121.2(13) . . ?
W18 O180 K16 105.5(11) . . ?
W20 O180 K16 102.6(10) . . ?
W18 O180 K19 94.1(10) . 4_676 ?
W20 O180 K19 106.5(11) . 4_676 ?
K16 O180 K19 128.8(10) . 4_676 ?
W22 O182 W18 160.7(14) . . ?
W22 O182 K16 96.4(9) . . ?
W18 O182 K16 100.4(10) . . ?
W25 O185 W18 143.2(15) . . ?
W18 O189 W19 119.3(11) . . ?
W18 O189 K5 124.4(12) . . ?
W19 O189 K5 101.6(9) . . ?
W18 O189 K19 101.9(10) . 4_676 ?
W19 O189 K19 107.9(11) . 4_676 ?
K5 O189 K19 99.2(9) . 4_676 ?
W19 O190 W20 116.7(10) . . ?
W19 O190 K9 140.0(9) . . ?
W20 O190 K9 101.4(8) . . ?
W19 O190 K17 95.9(8) . . ?
W20 O190 K17 101.3(8) . . ?
K9 O190 K17 87.8(7) . . ?
W19 O190 K19 101.6(9) . 4_676 ?
W20 O190 K19 104.4(8) . 4_676 ?
K9 O190 K19 54.8(6) . 4_676 ?
K17 O190 K19 137.9(9) . 4_676 ?
W25 O195 W19 146.1(14) . . ?
W25 O195 K5 93.1(9) . . ?
W19 O195 K5 88.6(8) . . ?
W20 O201 W21 144.5(13) . . ?
W20 O201 K16 108.9(10) . . ?
W21 O201 K16 106.1(10) . . ?
W22 O212 W21 118.9(12) . . ?
W22 O212 K16 108.2(11) . . ?
W21 O212 K16 104.4(11) . . ?
W22 O212 K14 95.5(10) . 1_655 ?
W21 O212 K14 133.9(11) . 1_655 ?
K16 O212 K14 91.4(8) . 1_655 ?
W22 O212 K18 105.1(10) . . ?
W21 O212 K18 85.2(8) . . ?
K16 O212 K18 134.4(9) . . ?
K14 O212 K18 55.0(6) 1_655 . ?
W23 O213 W21 121.1(11) . . ?
W23 O213 K18 111.2(11) . . ?
W21 O213 K18 109.3(10) . . ?
W22 O223 W23 118.2(12) . . ?
W22 O223 K18 111.7(10) . . ?
W23 O223 K18 90.8(8) . . ?
W24 O224 W22 146.0(13) . . ?
W23 O234 W24 147.9(15) . . ?
W23 O234 K13 98.6(10) . . ?
W24 O234 K13 111.0(11) . . ?
W24 O245 W25 120.8(13) . . ?
W26 O246 W24 119.3(13) . . ?
W26 O246 K13 87.8(9) . . ?
W24 O246 K13 103.5(9) . . ?
W25 O256 W26 121.8(12) . . ?
W27 O270 W30 121.0(11) . . ?
W27 O270 K1 104.0(9) . . ?
W30 O270 K1 105.9(9) . . ?
W27 O271 W31 120.2(13) . . ?
W27 O271 K22 141.0(15) . 2_655 ?
W31 O271 K22 96.6(13) . 2_655 ?
W27 O272 W32 140.6(12) . . ?
W28 O278 W27 157.6(12) . . ?
W28 O278 K1 101.2(8) . . ?
W27 O278 K1 100.2(8) . . ?
W28 O283 W33 140.3(13) . . ?
W28 O284 W34 117.6(11) . . ?
W28 O289 W29 120.0(11) . . ?
W28 O289 K1 104.0(10) . . ?
W29 O289 K1 105.1(9) . . ?
W28 O289 K10 114.4(10) . . ?
W29 O289 K10 95.9(9) . . ?
K1 O289 K10 117.9(8) . . ?
W30 O290 W29 145.9(13) . . ?
W30 O290 K1 108.1(10) . . ?
W29 O290 K1 104.5(9) . . ?
W30 O290 K20 91.8(9) . . ?
W29 O290 K20 117.2(10) . . ?
K1 O290 K20 50.5(6) . . ?
W29 O294 W34 118.1(13) . . ?
W29 O294 K10 94.4(9) . . ?
W34 O294 K10 123.5(10) . . ?
W31 O301 W30 118.4(11) . . ?
W31 O301 K17 128.2(10) . . ?
W30 O301 K17 78.9(7) . . ?
W32 O312 W31 155.4(12) . . ?
W32 O312 K2 105.5(8) . 4_675 ?
W31 O312 K2 94.7(7) . 4_675 ?
W33 O323 W32 113.7(12) . . ?
W33 O323 K15 144.8(11) . 4_675 ?
W32 O323 K15 98.3(10) . 4_675 ?
W34 O334 W33 152.7(14) . . ?
W34 O334 K6 98.2(10) . 4_675 ?
W33 O334 K6 101.2(9) . 4_675 ?
K20 K1 O21W 83.2(10) . . ?
K20 K1 O289 113.6(8) . . ?
O21W K1 O289 162.9(10) . . ?
K20 K1 O270 87.8(7) . . ?
O21W K1 O270 90.8(10) . . ?
O289 K1 O270 93.1(7) . . ?
K20 K1 O4W 147.3(9) . 4_575 ?
O21W K1 O4W 70.1(10) . 4_575 ?
O289 K1 O4W 93.0(8) . 4_575 ?
O270 K1 O4W 110.4(8) . 4_575 ?
K20 K1 O16T 86.6(8) . 4_575 ?
O21W K1 O16T 109.2(10) . 4_575 ?
O289 K1 O16T 70.3(7) . 4_575 ?
O270 K1 O16T 158.5(8) . 4_575 ?
O4W K1 O16T 84.8(8) 4_575 4_575 ?
K20 K1 O290 73.8(7) . . ?
O21W K1 O290 137.5(10) . . ?
O289 K1 O290 55.5(7) . . ?
O270 K1 O290 53.8(7) . . ?
O4W K1 O290 138.9(8) 4_575 . ?
O16T K1 O290 104.7(8) 4_575 . ?
K20 K1 O278 136.0(7) . . ?
O21W K1 O278 116.4(10) . . ?
O289 K1 O278 54.1(7) . . ?
O270 K1 O278 55.2(6) . . ?
O4W K1 O278 74.8(7) 4_575 . ?
O16T K1 O278 118.5(7) 4_575 . ?
O290 K1 O278 65.5(6) . . ?
K20 K1 W28 138.9(7) . . ?
O21W K1 W28 136.0(9) . . ?
O289 K1 W28 29.3(5) . . ?
O270 K1 W28 81.0(5) . . ?
O4W K1 W28 72.6(6) 4_575 . ?
O16T K1 W28 89.6(5) 4_575 . ?
O290 K1 W28 67.7(5) . . ?
O278 K1 W28 29.0(4) . . ?
K20 K1 W27 116.9(6) . . ?
O21W K1 W27 94.3(8) . . ?
O289 K1 W27 81.2(5) . . ?
O270 K1 W27 29.1(4) . . ?
O4W K1 W27 84.5(6) 4_575 . ?
O16T K1 W27 148.9(6) 4_575 . ?
O290 K1 W27 66.7(5) . . ?
O278 K1 W27 30.5(4) . . ?
W28 K1 W27 59.35(14) . . ?
K20 K1 K7 45.4(6) . 4_575 ?
O21W K1 K7 112.3(9) . 4_575 ?
O289 K1 K7 80.0(6) . 4_575 ?
O270 K1 K7 120.2(6) . 4_575 ?
O4W K1 K7 129.1(7) 4_575 4_575 ?
O16T K1 K7 45.1(5) 4_575 4_575 ?
O290 K1 K7 75.5(5) . 4_575 ?
O278 K1 K7 131.0(6) . 4_575 ?
W28 K1 K7 109.1(3) . 4_575 ?
W27 K1 K7 142.0(3) . 4_575 ?
K20 K1 W29 86.5(6) . . ?
O21W K1 W29 165.7(8) . . ?
O289 K1 W29 30.0(5) . . ?
O270 K1 W29 78.9(5) . . ?
O4W K1 W29 122.7(7) 4_575 . ?
O16T K1 W29 80.0(6) 4_575 . ?
O290 K1 W29 28.7(5) . . ?
O278 K1 W29 65.5(5) . . ?
W28 K1 W29 52.56(14) . . ?
W27 K1 W29 81.50(19) . . ?
K7 K1 W29 66.0(3) 4_575 . ?
O13W K2 O14T 74.7(9) 3_666 . ?
O13W K2 O3C4 169.2(9) 3_666 4_576 ?
O14T K2 O3C4 113.1(7) . 4_576 ?
O13W K2 O4C4 118.4(10) 3_666 4_576 ?
O14T K2 O4C4 145.0(8) . 4_576 ?
O3C4 K2 O4C4 59.7(8) 4_576 4_576 ?
O13W K2 O2C7 129.6(9) 3_666 4_576 ?
O14T K2 O2C7 61.7(7) . 4_576 ?
O3C4 K2 O2C7 61.0(6) 4_576 4_576 ?
O4C4 K2 O2C7 88.8(8) 4_576 4_576 ?
O13W K2 O28W 95.0(12) 3_666 4_576 ?
O14T K2 O28W 158.0(11) . 4_576 ?
O3C4 K2 O28W 75.0(11) 4_576 4_576 ?
O4C4 K2 O28W 57.0(11) 4_576 4_576 ?
O2C7 K2 O28W 134.4(11) 4_576 4_576 ?
O13W K2 O312 81.5(8) 3_666 4_576 ?
O14T K2 O312 104.0(7) . 4_576 ?
O3C4 K2 O312 102.9(6) 4_576 4_576 ?
O4C4 K2 O312 51.9(7) 4_576 4_576 ?
O2C7 K2 O312 85.4(6) 4_576 4_576 ?
O28W K2 O312 93.5(10) 4_576 4_576 ?
O13W K2 O21T 121.6(9) 3_666 4_576 ?
O14T K2 O21T 92.3(7) . 4_576 ?
O3C4 K2 O21T 52.7(6) 4_576 4_576 ?
O4C4 K2 O21T 104.6(8) 4_576 4_576 ?
O2C7 K2 O21T 85.9(7) 4_576 4_576 ?
O28W K2 O21T 76.3(11) 4_576 4_576 ?
O312 K2 O21T 155.0(7) 4_576 4_576 ?
O13W K2 O32T 73.7(8) 3_666 4_576 ?
O14T K2 O32T 53.3(6) . 4_576 ?
O3C4 K2 O32T 116.8(7) 4_576 4_576 ?
O4C4 K2 O32T 97.1(7) 4_576 4_576 ?
O2C7 K2 O32T 60.7(6) 4_576 4_576 ?
O28W K2 O32T 143.2(11) 4_576 4_576 ?
O312 K2 O32T 50.7(6) 4_576 4_576 ?
O21T K2 O32T 139.7(7) 4_576 4_576 ?
O13W K2 Co7 92.3(7) 3_666 4_576 ?
O14T K2 Co7 33.0(5) . 4_576 ?
O3C4 K2 Co7 98.2(5) 4_576 4_576 ?
O4C4 K2 Co7 112.0(6) 4_576 4_576 ?
O2C7 K2 Co7 37.3(4) 4_576 4_576 ?
O28W K2 Co7 168.8(10) 4_576 4_576 ?
O312 K2 Co7 79.3(4) 4_576 4_576 ?
O21T K2 Co7 106.9(6) 4_576 4_576 ?
O32T K2 Co7 32.8(5) 4_576 4_576 ?
O13W K2 W21 148.4(8) 3_666 4_576 ?
O14T K2 W21 101.4(6) . 4_576 ?
O3C4 K2 W21 26.1(4) 4_576 4_576 ?
O4C4 K2 W21 83.1(6) 4_576 4_576 ?
O2C7 K2 W21 69.1(5) 4_576 4_576 ?
O28W K2 W21 77.0(10) 4_576 4_576 ?
O312 K2 W21 129.0(5) 4_576 4_576 ?
O21T K2 W21 26.9(5) 4_576 4_576 ?
O32T K2 W21 129.7(5) 4_576 4_576 ?
Co7 K2 W21 100.9(3) 4_576 4_576 ?
O13W K2 W31 94.8(8) 3_666 4_576 ?
O14T K2 W31 133.2(6) . 4_576 ?
O3C4 K2 W31 85.0(5) 4_576 4_576 ?
O4C4 K2 W31 25.9(6) 4_576 4_576 ?
O2C7 K2 W31 97.1(5) 4_576 4_576 ?
O28W K2 W31 66.0(9) 4_576 4_576 ?
O312 K2 W31 29.6(4) 4_576 4_576 ?
O21T K2 W31 129.5(5) 4_576 4_576 ?
O32T K2 W31 79.9(5) 4_576 4_576 ?
Co7 K2 W31 105.0(3) 4_576 4_576 ?
W21 K2 W31 109.1(2) 4_576 4_576 ?
O4C1 K3 O3C7 62.1(7) . 4_576 ?
O4C1 K3 O1C7 104.6(8) . 4_576 ?
O3C7 K3 O1C7 56.0(7) 4_576 4_576 ?
O4C1 K3 O3C1 58.1(7) . . ?
O3C7 K3 O3C1 90.4(7) 4_576 . ?
O1C7 K3 O3C1 145.6(8) 4_576 . ?
O4C1 K3 O5T 55.4(7) . . ?
O3C7 K3 O5T 87.8(7) 4_576 . ?
O1C7 K3 O5T 83.1(7) 4_576 . ?
O3C1 K3 O5T 104.5(7) . . ?
O4C1 K3 O13T 119.1(7) . . ?
O3C7 K3 O13T 63.1(7) 4_576 . ?
O1C7 K3 O13T 62.1(6) 4_576 . ?
O3C1 K3 O13T 98.5(6) . . ?
O5T K3 O13T 142.9(7) . . ?
O4C1 K3 O123 102.3(7) . . ?
O3C7 K3 O123 87.9(7) 4_576 . ?
O1C7 K3 O123 113.5(7) 4_576 . ?
O3C1 K3 O123 52.1(6) . . ?
O5T K3 O123 156.2(7) . . ?
O13T K3 O123 51.6(6) . . ?
O4C1 K3 Co7 98.1(5) . 4_576 ?
O3C7 K3 Co7 36.0(5) 4_576 4_576 ?
O1C7 K3 Co7 35.4(5) 4_576 4_576 ?
O3C1 K3 Co7 112.8(5) . 4_576 ?
O5T K3 Co7 107.8(6) . 4_576 ?
O13T K3 Co7 35.4(5) . 4_576 ?
O123 K3 Co7 81.6(5) . 4_576 ?
O4C1 K3 W5 27.8(4) . . ?
O3C7 K3 W5 70.9(5) 4_576 . ?
O1C7 K3 W5 91.6(6) 4_576 . ?
O3C1 K3 W5 82.5(5) . . ?
O5T K3 W5 27.8(5) . . ?
O13T K3 W5 134.0(5) . . ?
O123 K3 W5 130.1(5) . . ?
Co7 K3 W5 101.8(3) 4_576 . ?
O4C1 K3 W12 84.1(5) . . ?
O3C7 K3 W12 99.0(5) 4_576 . ?
O1C7 K3 W12 140.8(6) 4_576 . ?
O3C1 K3 W12 26.7(5) . . ?
O5T K3 W12 129.7(5) . . ?
O13T K3 W12 80.1(5) . . ?
O123 K3 W12 28.8(4) . . ?
Co7 K3 W12 106.2(3) 4_576 . ?
W5 K3 W12 109.2(2) . . ?
O4C1 K3 Co1 30.0(4) . . ?
O3C7 K3 Co1 69.4(5) 4_576 . ?
O1C7 K3 Co1 123.9(6) 4_576 . ?
O3C1 K3 Co1 29.4(5) . . ?
O5T K3 Co1 83.1(5) . . ?
O13T K3 Co1 105.3(5) . . ?
O123 K3 Co1 73.5(5) . . ?
Co7 K3 Co1 101.6(3) 4_576 . ?
W5 K3 Co1 56.91(16) . . ?
W12 K3 Co1 54.39(15) . . ?
O4C1 K3 W13 111.5(5) . . ?
O3C7 K3 W13 71.7(5) 4_576 . ?
O1C7 K3 W13 85.9(5) 4_576 . ?
O3C1 K3 W13 75.6(5) . . ?
O5T K3 W13 159.5(6) . . ?
O13T K3 W13 24.2(4) . . ?
O123 K3 W13 27.5(4) . . ?
Co7 K3 W13 55.38(16) 4_576 . ?
W5 K3 W13 136.1(3) . . ?
W12 K3 W13 55.88(14) . . ?
Co1 K3 W13 88.9(2) . . ?
O27 K4 O29T 72.4(7) . . ?
O27 K4 O26T 146.6(8) . . ?
O29T K4 O26T 126.8(8) . . ?
O27 K4 O27W 139.6(11) . 2_545 ?
O29T K4 O27W 75.2(11) . 2_545 ?
O26T K4 O27W 73.5(10) . 2_545 ?
O27 K4 O8T 89.4(7) . . ?
O29T K4 O8T 160.3(8) . . ?
O26T K4 O8T 65.9(7) . . ?
O27W K4 O8T 124.5(11) 2_545 . ?
O27 K4 O26A 95.8(7) . . ?
O29T K4 O26A 93.9(7) . . ?
O26T K4 O26A 59.4(7) . . ?
O27W K4 O26A 110.1(10) 2_545 . ?
O8T K4 O26A 80.1(7) . . ?
O27 K4 O78 50.5(7) . . ?
O29T K4 O78 107.5(7) . . ?
O26T K4 O78 96.1(7) . . ?
O27W K4 O78 167.9(10) 2_545 . ?
O8T K4 O78 53.4(7) . . ?
O26A K4 O78 58.4(6) . . ?
O27 K4 W26 127.3(6) . . ?
O29T K4 W26 110.6(6) . . ?
O26T K4 W26 26.9(5) . . ?
O27W K4 W26 86.6(9) 2_545 . ?
O8T K4 W26 74.0(5) . . ?
O26A K4 W26 33.0(4) . . ?
O78 K4 W26 81.4(5) . . ?
O27 K4 W8 64.5(5) . . ?
O29T K4 W8 134.3(6) . . ?
O26T K4 W8 86.6(5) . . ?
O27W K4 W8 150.3(10) 2_545 . ?
O8T K4 W8 26.1(5) . . ?
O26A K4 W8 76.4(4) . . ?
O78 K4 W8 30.2(5) . . ?
W26 K4 W8 85.2(2) . . ?
O27 K4 W7 31.7(5) . . ?
O29T K4 W7 76.2(5) . . ?
O26T K4 W7 119.1(6) . . ?
O27W K4 W7 150.3(10) 2_545 . ?
O8T K4 W7 84.3(6) . . ?
O26A K4 W7 64.1(4) . . ?
O78 K4 W7 31.6(5) . . ?
W26 K4 W7 96.1(2) . . ?
W8 K4 W7 59.18(15) . . ?
O27 K4 W29 88.7(6) . . ?
O29T K4 W29 21.8(5) . . ?
O26T K4 W29 105.4(6) . . ?
O27W K4 W29 68.2(10) 2_545 . ?
O8T K4 W29 157.4(6) . . ?
O26A K4 W29 77.7(5) . . ?
O78 K4 W29 109.9(6) . . ?
W26 K4 W29 89.3(2) . . ?
W8 K4 W29 140.1(3) . . ?
W7 K4 W29 82.3(2) . . ?
O27 K4 W2 23.2(5) . . ?
O29T K4 W2 89.3(5) . . ?
O26T K4 W2 141.4(6) . . ?
O27W K4 W2 136.7(9) 2_545 . ?
O8T K4 W2 75.8(5) . . ?
O26A K4 W2 111.1(5) . . ?
O78 K4 W2 55.4(4) . . ?
W26 K4 W2 136.5(3) . . ?
W8 K4 W2 55.43(14) . . ?
W7 K4 W2 50.17(13) . . ?
W29 K4 W2 108.6(3) . . ?
O33W K5 O10T 105.2(14) . . ?
O33W K5 O9T 109.9(16) . . ?
O10T K5 O9T 124.2(9) . . ?
O33W K5 O189 89.8(14) . . ?
O10T K5 O189 77.7(8) . . ?
O9T K5 O189 142.2(9) . . ?
O33W K5 O25T 82.3(14) . . ?
O10T K5 O25T 163.1(8) . . ?
O9T K5 O25T 65.0(8) . . ?
O189 K5 O25T 87.2(7) . . ?
O33W K5 O3C3 161.6(14) . . ?
O10T K5 O3C3 93.2(7) . . ?
O9T K5 O3C3 57.6(8) . . ?
O189 K5 O3C3 94.2(7) . . ?
O25T K5 O3C3 80.1(7) . . ?
O33W K5 O195 114.0(13) . . ?
O10T K5 O195 110.8(8) . . ?
O9T K5 O195 92.9(8) . . ?
O189 K5 O195 49.3(7) . . ?
O25T K5 O195 52.5(7) . . ?
O3C3 K5 O195 57.6(6) . . ?
O33W K5 W9 135.3(14) . . ?
O10T K5 W9 108.8(6) . . ?
O9T K5 W9 25.5(7) . . ?
O189 K5 W9 125.1(6) . . ?
O25T K5 W9 73.6(5) . . ?
O3C3 K5 W9 32.8(5) . . ?
O195 K5 W9 79.8(5) . . ?
O33W K5 W19 119.8(13) . . ?
O10T K5 W19 79.4(6) . . ?
O9T K5 W19 115.9(7) . . ?
O189 K5 W19 31.3(5) . . ?
O25T K5 W19 83.7(5) . . ?
O3C3 K5 W19 63.0(5) . . ?
O195 K5 W19 31.9(5) . . ?
W9 K5 W19 94.6(2) . . ?
O33W K5 W25 90.4(13) . . ?
O10T K5 W25 136.5(6) . . ?
O9T K5 W25 85.6(7) . . ?
O189 K5 W25 61.6(5) . . ?
O25T K5 W25 26.8(5) . . ?
O3C3 K5 W25 76.0(5) . . ?
O195 K5 W25 28.9(5) . . ?
W9 K5 W25 84.7(2) . . ?
W19 K5 W25 57.91(15) . . ?
O33W K5 W10 121.6(13) . . ?
O10T K5 W10 21.3(5) . . ?
O9T K5 W10 103.5(7) . . ?
O189 K5 W10 91.9(6) . . ?
O25T K5 W10 156.2(6) . . ?
O3C3 K5 W10 76.2(5) . . ?
O195 K5 W10 110.6(6) . . ?
W9 K5 W10 87.6(2) . . ?
W19 K5 W10 83.3(2) . . ?
W25 K5 W10 139.5(3) . . ?
O33W K5 K12 75.9(14) . . ?
O10T K5 K12 118.5(6) . . ?
O9T K5 K12 39.0(7) . . ?
O189 K5 K12 160.5(6) . . ?
O25T K5 K12 77.8(6) . . ?
O3C3 K5 K12 95.5(5) . . ?
O195 K5 K12 124.8(6) . . ?
W9 K5 K12 62.7(3) . . ?
W19 K5 K12 153.9(4) . . ?
W25 K5 K12 104.6(3) . . ?
W10 K5 K12 106.9(3) . . ?
O15W K6 O2C7 155.1(9) . 4_576 ?
O15W K6 O3C5 75.7(9) . 4_576 ?
O2C7 K6 O3C5 90.4(7) 4_576 4_576 ?
O15W K6 O13T 136.4(10) . . ?
O2C7 K6 O13T 57.6(6) 4_576 . ?
O3C5 K6 O13T 147.2(8) 4_576 . ?
O15W K6 O2C5 89.6(9) . 4_576 ?
O2C7 K6 O2C5 65.5(7) 4_576 4_576 ?
O3C5 K6 O2C5 57.9(6) 4_576 4_576 ?
O13T K6 O2C5 107.7(7) . 4_576 ?
O15W K6 O1C7 138.0(10) . 4_576 ?
O2C7 K6 O1C7 63.9(7) 4_576 4_576 ?
O3C5 K6 O1C7 99.0(7) 4_576 4_576 ?
O13T K6 O1C7 62.6(7) . 4_576 ?
O2C5 K6 O1C7 123.4(8) 4_576 4_576 ?
O15W K6 O334 98.0(9) . 4_576 ?
O2C7 K6 O334 89.0(7) 4_576 4_576 ?
O3C5 K6 O334 51.9(7) 4_576 4_576 ?
O13T K6 O334 115.1(7) . 4_576 ?
O2C5 K6 O334 104.1(7) 4_576 4_576 ?
O1C7 K6 O334 52.6(7) 4_576 4_576 ?
O15W K6 O23T 74.7(9) . 4_576 ?
O2C7 K6 O23T 88.2(7) 4_576 4_576 ?
O3C5 K6 O23T 101.6(7) 4_576 4_576 ?
O13T K6 O23T 85.5(6) . 4_576 ?
O2C5 K6 O23T 51.1(6) 4_576 4_576 ?
O1C7 K6 O23T 145.3(7) 4_576 4_576 ?
O334 K6 O23T 153.3(7) 4_576 4_576 ?
O15W K6 Co7 166.7(8) . 4_576 ?
O2C7 K6 Co7 37.8(5) 4_576 4_576 ?
O3C5 K6 Co7 114.4(6) 4_576 4_576 ?
O13T K6 Co7 35.5(5) . 4_576 ?
O2C5 K6 Co7 103.1(5) 4_576 4_576 ?
O1C7 K6 Co7 35.3(5) 4_576 4_576 ?
O334 K6 Co7 83.0(5) 4_576 4_576 ?
O23T K6 Co7 110.0(5) 4_576 4_576 ?
O15W K6 W23 87.1(8) . 4_576 ?
O2C7 K6 W23 70.3(5) 4_576 4_576 ?
O3C5 K6 W23 82.1(5) 4_576 4_576 ?
O13T K6 W23 92.1(5) . 4_576 ?
O2C5 K6 W23 25.8(5) 4_576 4_576 ?
O1C7 K6 W23 134.2(5) 4_576 4_576 ?
O334 K6 W23 129.8(5) 4_576 4_576 ?
O23T K6 W23 26.6(4) 4_576 4_576 ?
Co7 K6 W23 102.5(2) 4_576 4_576 ?
O15W K6 W34 78.5(8) . 4_576 ?
O2C7 K6 W34 98.1(5) 4_576 4_576 ?
O3C5 K6 W34 26.0(5) 4_576 4_576 ?
O13T K6 W34 141.5(6) . 4_576 ?
O2C5 K6 W34 83.5(5) 4_576 4_576 ?
O1C7 K6 W34 80.3(5) 4_576 4_576 ?
O334 K6 W34 28.3(5) 4_576 4_576 ?
O23T K6 W34 126.3(5) 4_576 4_576 ?
Co7 K6 W34 106.6(3) 4_576 4_576 ?
W23 K6 W34 108.1(2) 4_576 4_576 ?
O15W K6 Co5 90.8(8) . 4_576 ?
O2C7 K6 Co5 68.3(5) 4_576 4_576 ?
O3C5 K6 Co5 29.8(5) 4_576 4_576 ?
O13T K6 Co5 124.4(5) . 4_576 ?
O2C5 K6 Co5 31.0(5) 4_576 4_576 ?
O1C7 K6 Co5 104.9(5) 4_576 4_576 ?
O334 K6 Co5 73.2(5) 4_576 4_576 ?
O23T K6 Co5 81.1(4) 4_576 4_576 ?
Co7 K6 Co5 102.1(3) 4_576 4_576 ?
W23 K6 Co5 56.75(15) 4_576 4_576 ?
W34 K6 Co5 53.57(15) 4_576 4_576 ?
O16T K7 K20 89.1(8) . 4_676 ?
O16T K7 O27 153.5(9) . 4_676 ?
K20 K7 O27 102.7(8) 4_676 4_676 ?
O16T K7 O29T 83.5(8) . 4_676 ?
K20 K7 O29T 93.1(8) 4_676 4_676 ?
O27 K7 O29T 72.4(7) 4_676 4_676 ?
O16T K7 O26 151.4(8) . 4_676 ?
K20 K7 O26 90.5(7) 4_676 4_676 ?
O27 K7 O26 53.5(6) 4_676 4_676 ?
O29T K7 O26 125.1(7) 4_676 4_676 ?
O16T K7 O2T 125.5(8) . 4_676 ?
K20 K7 O2T 143.0(7) 4_676 4_676 ?
O27 K7 O2T 52.8(6) 4_676 4_676 ?
O29T K7 O2T 102.5(8) 4_676 4_676 ?
O26 K7 O2T 53.1(6) 4_676 4_676 ?
O16T K7 O67 144.9(8) . 4_676 ?
K20 K7 O67 56.7(7) 4_676 4_676 ?
O27 K7 O67 48.4(7) 4_676 4_676 ?
O29T K7 O67 90.4(6) 4_676 4_676 ?
O26 K7 O67 48.3(6) 4_676 4_676 ?
O2T K7 O67 89.5(6) 4_676 4_676 ?
O16T K7 W2 154.8(7) . 4_676 ?
K20 K7 W2 115.2(6) 4_676 4_676 ?
O27 K7 W2 31.7(5) 4_676 4_676 ?
O29T K7 W2 100.8(6) 4_676 4_676 ?
O26 K7 W2 32.4(5) 4_676 4_676 ?
O2T K7 W2 29.3(4) 4_676 4_676 ?
O67 K7 W2 60.3(4) 4_676 4_676 ?
O16T K7 K1 48.5(6) . 4_676 ?
K20 K7 K1 44.7(5) 4_676 4_676 ?
O27 K7 K1 129.2(6) 4_676 4_676 ?
O29T K7 K1 72.6(6) 4_676 4_676 ?
O26 K7 K1 134.9(6) 4_676 4_676 ?
O2T K7 K1 172.0(6) 4_676 4_676 ?
O67 K7 K1 96.7(5) 4_676 4_676 ?
W2 K7 K1 156.5(4) 4_676 4_676 ?
O16T K7 W7 149.2(6) . 4_676 ?
K20 K7 W7 77.0(6) 4_676 4_676 ?
O27 K7 W7 25.9(5) 4_676 4_676 ?
O29T K7 W7 70.2(5) 4_676 4_676 ?
O26 K7 W7 57.4(4) 4_676 4_676 ?
O2T K7 W7 77.2(4) 4_676 4_676 ?
O67 K7 W7 27.0(4) 4_676 4_676 ?
W2 K7 W7 50.99(15) 4_676 4_676 ?
K1 K7 W7 106.4(3) 4_676 4_676 ?
O16T K7 K4 113.9(7) . 4_676 ?
K20 K7 K4 117.7(6) 4_676 4_676 ?
O27 K7 K4 39.6(5) 4_676 4_676 ?
O29T K7 K4 40.1(5) 4_676 4_676 ?
O26 K7 K4 91.4(5) 4_676 4_676 ?
O2T K7 K4 63.8(5) 4_676 4_676 ?
O67 K7 K4 80.3(5) 4_676 4_676 ?
W2 K7 K4 62.0(2) 4_676 4_676 ?
K1 K7 K4 112.3(3) 4_676 4_676 ?
W7 K7 K4 53.4(2) 4_676 4_676 ?
O16T K7 K23 99.2(7) . . ?
K20 K7 K23 98.6(7) 4_676 . ?
O27 K7 K23 102.3(6) 4_676 . ?
O29T K7 K23 168.0(8) 4_676 . ?
O26 K7 K23 52.6(5) 4_676 . ?
O2T K7 K23 66.3(6) 4_676 . ?
O67 K7 K23 93.9(5) 4_676 . ?
W2 K7 K23 71.8(4) 4_676 . ?
K1 K7 K23 117.9(5) 4_676 . ?
W7 K7 K23 109.8(4) 4_676 . ?
K4 K7 K23 129.8(5) 4_676 . ?
O4T K8 O32A 72.2(8) . 4_576 ?
O4T K8 O4W 133.5(9) . 3_666 ?
O32A K8 O4W 142.7(9) 4_576 3_666 ?
O4T K8 O27T 73.8(7) . 2_545 ?
O32A K8 O27T 72.9(8) 4_576 2_545 ?
O4W K8 O27T 88.1(9) 3_666 2_545 ?
O4T K8 O2W 76.9(8) . 4_576 ?
O32A K8 O2W 71.8(8) 4_576 4_576 ?
O4W K8 O2W 132.4(9) 3_666 4_576 ?
O27T K8 O2W 139.4(8) 2_545 4_576 ?
O4T K8 O14W 87.5(9) . . ?
O32A K8 O14W 139.4(10) 4_576 . ?
O4W K8 O14W 75.8(10) 3_666 . ?
O27T K8 O14W 135.3(9) 2_545 . ?
O2W K8 O14W 69.5(9) 4_576 . ?
O4T K8 O21W 70.6(9) . 2_545 ?
O32A K8 O21W 141.6(9) 4_576 2_545 ?
O4W K8 O21W 66.1(10) 3_666 2_545 ?
O27T K8 O21W 87.8(9) 2_545 2_545 ?
O2W K8 O21W 108.3(9) 4_576 2_545 ?
O14W K8 O21W 47.5(10) . 2_545 ?
O4T K8 K15 39.4(5) . . ?
O32A K8 K15 44.0(6) 4_576 . ?
O4W K8 K15 134.3(7) 3_666 . ?
O27T K8 K15 47.0(6) 2_545 . ?
O2W K8 K15 93.0(6) 4_576 . ?
O14W K8 K15 126.9(8) . . ?
O21W K8 K15 98.9(8) 2_545 . ?
O4T K8 K1 94.4(6) . 2_545 ?
O32A K8 K1 136.9(6) 4_576 2_545 ?
O4W K8 K1 40.1(6) 3_666 2_545 ?
O27T K8 K1 64.0(6) 2_545 2_545 ?
O2W K8 K1 146.3(6) 4_576 2_545 ?
O14W K8 K1 77.8(8) . 2_545 ?
O21W K8 K1 39.5(8) 2_545 2_545 ?
K15 K8 K1 100.6(4) . 2_545 ?
K19 K9 O190 69.2(7) 4_676 . ?
K19 K9 O1W 76.7(9) 4_676 2_655 ?
O190 K9 O1W 124.8(8) . 2_655 ?
K19 K9 O3W 73.3(8) 4_676 4_676 ?
O190 K9 O3W 129.5(9) . 4_676 ?
O1W K9 O3W 75.5(8) 2_655 4_676 ?
K19 K9 O11T 111.6(9) 4_676 . ?
O190 K9 O11T 77.5(7) . . ?
O1W K9 O11T 157.3(9) 2_655 . ?
O3W K9 O11T 86.5(8) 4_676 . ?
K19 K9 O20T 89.8(8) 4_676 . ?
O190 K9 O20T 57.0(6) . . ?
O1W K9 O20T 81.5(8) 2_655 . ?
O3W K9 O20T 153.9(9) 4_676 . ?
O11T K9 O20T 118.6(7) . . ?
K19 K9 O30W 142.4(11) 4_676 . ?
O190 K9 O30W 138.5(10) . . ?
O1W K9 O30W 94.1(11) 2_655 . ?
O3W K9 O30W 69.1(11) 4_676 . ?
O11T K9 O30W 66.2(10) . . ?
O20T K9 O30W 125.3(11) . . ?
K19 K9 W20 77.2(6) 4_676 . ?
O190 K9 W20 31.4(4) . . ?
O1W K9 W20 100.4(7) 2_655 . ?
O3W K9 W20 150.4(8) 4_676 . ?
O11T K9 W20 102.1(6) . . ?
O20T K9 W20 25.8(5) . . ?
O30W K9 W20 140.3(9) . . ?
K19 K9 K17 113.6(7) 4_676 . ?
O190 K9 K17 47.3(5) . . ?
O1W K9 K17 151.9(7) 2_655 . ?
O3W K9 K17 131.9(7) 4_676 . ?
O11T K9 K17 45.9(5) . . ?
O20T K9 K17 72.8(5) . . ?
O30W K9 K17 91.8(9) . . ?
W20 K9 K17 59.6(3) . . ?
K19 K9 W11 99.0(6) 4_676 . ?
O190 K9 W11 87.2(5) . . ?
O1W K9 W11 141.3(7) 2_655 . ?
O3W K9 W11 66.6(6) 4_676 . ?
O11T K9 W11 20.7(5) . . ?
O20T K9 W11 137.2(6) . . ?
O30W K9 W11 65.8(9) . . ?
W20 K9 W11 116.4(3) . . ?
K17 K9 W11 65.3(3) . . ?
K19 K9 K21 106.0(7) 4_676 . ?
O190 K9 K21 48.4(5) . . ?
O1W K9 K21 167.9(7) 2_655 . ?
O3W K9 K21 116.6(7) 4_676 . ?
O11T K9 K21 33.0(6) . . ?
O20T K9 K21 86.7(6) . . ?
O30W K9 K21 90.6(9) . . ?
W20 K9 K21 69.3(4) . . ?
K17 K9 K21 16.4(3) . . ?
W11 K9 K21 50.6(3) . . ?
O17W K10 O3W 76.7(10) . . ?
O17W K10 O289 115.1(10) . . ?
O3W K10 O289 86.5(8) . . ?
O17W K10 O294 75.0(9) . . ?
O3W K10 O294 109.6(8) . . ?
O289 K10 O294 52.8(7) . . ?
O17W K10 O167 118.1(9) . 4_575 ?
O3W K10 O167 68.3(8) . 4_575 ?
O289 K10 O167 111.9(8) . 4_575 ?
O294 K10 O167 164.4(9) . 4_575 ?
O17W K10 O17T 78.7(9) . 4_575 ?
O3W K10 O17T 91.7(8) . 4_575 ?
O289 K10 O17T 165.1(8) . 4_575 ?
O294 K10 O17T 140.8(8) . 4_575 ?
O167 K10 O17T 54.1(7) 4_575 4_575 ?
O17W K10 O16T 168.6(10) . 4_575 ?
O3W K10 O16T 92.2(8) . 4_575 ?
O289 K10 O16T 65.8(7) . 4_575 ?
O294 K10 O16T 111.6(7) . 4_575 ?
O167 K10 O16T 54.0(7) 4_575 4_575 ?
O17T K10 O16T 99.5(7) 4_575 4_575 ?
O17W K10 O29T 120.9(9) . . ?
O3W K10 O29T 139.6(9) . . ?
O289 K10 O29T 53.3(6) . . ?
O294 K10 O29T 52.1(6) . . ?
O167 K10 O29T 118.9(7) 4_575 . ?
O17T K10 O29T 125.8(7) 4_575 . ?
O16T K10 O29T 69.3(6) 4_575 . ?
O17W K10 W29 107.0(8) . . ?
O3W K10 W29 116.6(7) . . ?
O289 K10 W29 33.1(5) . . ?
O294 K10 W29 32.0(5) . . ?
O167 K10 W29 134.0(6) 4_575 . ?
O17T K10 W29 151.7(6) 4_575 . ?
O16T K10 W29 80.0(5) 4_575 . ?
O29T K10 W29 27.6(4) . . ?
O17W K10 W17 92.2(8) . 4_575 ?
O3W K10 W17 72.8(6) . 4_575 ?
O289 K10 W17 141.1(6) . 4_575 ?
O294 K10 W17 165.6(7) . 4_575 ?
O167 K10 W17 29.9(5) 4_575 4_575 ?
O17T K10 W17 26.3(5) 4_575 4_575 ?
O16T K10 W17 82.1(5) 4_575 4_575 ?
O29T K10 W17 135.0(6) . 4_575 ?
W29 K10 W17 160.0(4) . 4_575 ?
O17W K10 W16 142.9(8) . 4_575 ?
O3W K10 W16 72.9(6) . 4_575 ?
O289 K10 W16 84.0(6) . 4_575 ?
O294 K10 W16 135.5(6) . 4_575 ?
O167 K10 W16 29.1(5) 4_575 4_575 ?
O17T K10 W16 81.4(5) 4_575 4_575 ?
O16T K10 W16 27.0(4) 4_575 4_575 ?
O29T K10 W16 96.1(5) . 4_575 ?
W29 K10 W16 105.4(3) . 4_575 ?
W17 K10 W16 58.88(17) 4_575 4_575 ?
O17W K10 W28 96.0(8) . . ?
O3W K10 W28 64.7(6) . . ?
O289 K10 W28 25.4(5) . . ?
O294 K10 W28 56.3(5) . . ?
O167 K10 W28 111.5(6) 4_575 . ?
O17T K10 W28 156.3(6) 4_575 . ?
O16T K10 W28 81.1(5) 4_575 . ?
O29T K10 W28 76.8(5) . . ?
W29 K10 W28 51.97(16) . . ?
W17 K10 W28 133.2(4) 4_575 . ?
W16 K10 W28 89.9(3) 4_575 . ?
O6T K11 O18 96.3(9) . 2 ?
O6T K11 O1C1 58.3(7) . . ?
O18 K11 O1C1 154.5(8) 2 . ?
O6T K11 O3C1 109.8(8) . . ?
O18 K11 O3C1 145.6(9) 2 . ?
O1C1 K11 O3C1 56.9(7) . . ?
O6T K11 O22W 85.3(10) . . ?
O18 K11 O22W 121.4(11) 2 . ?
O1C1 K11 O22W 59.2(9) . . ?
O3C1 K11 O22W 83.8(9) . . ?
O6T K11 O12T 160.7(9) . . ?
O18 K11 O12T 92.6(8) 2 . ?
O1C1 K11 O12T 112.3(8) . . ?
O3C1 K11 O12T 56.2(7) . . ?
O22W K11 O12T 104.7(10) . . ?
O6T K11 O10W 147.6(9) . 2 ?
O18 K11 O10W 63.5(8) 2 2 ?
O1C1 K11 O10W 137.1(9) . 2 ?
O3C1 K11 O10W 99.7(8) . 2 ?
O22W K11 O10W 84.9(10) . 2 ?
O12T K11 O10W 51.3(7) . 2 ?
O6T K11 O1T 72.5(8) . 2 ?
O18 K11 O1T 53.0(7) 2 2 ?
O1C1 K11 O1T 111.1(8) . 2 ?
O3C1 K11 O1T 156.0(9) . 2 ?
O22W K11 O1T 72.5(9) . 2 ?
O12T K11 O1T 126.0(8) . 2 ?
O10W K11 O1T 75.1(8) 2 2 ?
O6T K11 W6 28.3(6) . . ?
O18 K11 W6 124.5(7) 2 . ?
O1C1 K11 W6 30.1(4) . . ?
O3C1 K11 W6 84.0(5) . . ?
O22W K11 W6 70.6(8) . . ?
O12T K11 W6 140.0(6) . . ?
O10W K11 W6 154.8(8) 2 . ?
O1T K11 W6 91.4(6) 2 . ?
O6T K11 W12 139.9(7) . . ?
O18 K11 W12 121.4(6) 2 . ?
O1C1 K11 W12 83.8(5) . . ?
O3C1 K11 W12 30.3(5) . . ?
O22W K11 W12 85.9(8) . . ?
O12T K11 W12 29.0(5) . . ?
O10W K11 W12 69.8(6) 2 . ?
O1T K11 W12 140.1(7) 2 . ?
W6 K11 W12 113.0(3) . . ?
O6T K11 W1 85.6(6) . 2 ?
O18 K11 W1 27.1(5) 2 2 ?
O1C1 K11 W1 135.5(6) . 2 ?
O3C1 K11 W1 164.4(6) . 2 ?
O22W K11 W1 95.8(8) . 2 ?
O12T K11 W1 109.3(6) . 2 ?
O10W K11 W1 64.8(6) 2 2 ?
O1T K11 W1 26.1(5) 2 2 ?
W6 K11 W1 110.6(3) . 2 ?
W12 K11 W1 134.2(3) . 2 ?
O6T K11 Co1 84.8(6) . . ?
O18 K11 Co1 171.2(8) 2 . ?
O1C1 K11 Co1 28.5(4) . . ?
O3C1 K11 Co1 28.5(5) . . ?
O22W K11 Co1 67.3(8) . . ?
O12T K11 Co1 83.9(6) . . ?
O10W K11 Co1 119.2(7) 2 . ?
O1T K11 Co1 135.1(7) 2 . ?
W6 K11 Co1 57.17(19) . . ?
W12 K11 Co1 55.83(18) . . ?
W1 K11 Co1 161.2(4) 2 . ?
O16W K12 O13W 164.2(13) . . ?
O16W K12 O9T 87.7(12) . . ?
O13W K12 O9T 108.0(11) . . ?
O16W K12 O14A 87.3(11) . 3_666 ?
O13W K12 O14A 81.8(10) . 3_666 ?
O9T K12 O14A 141.6(10) . 3_666 ?
O16W K12 O15T 74.8(10) . 3_666 ?
O13W K12 O15T 97.8(10) . 3_666 ?
O9T K12 O15T 106.7(10) . 3_666 ?
O14A K12 O15T 108.5(9) 3_666 3_666 ?
O16W K12 O145 87.8(10) . 3_666 ?
O13W K12 O145 76.6(9) . 3_666 ?
O9T K12 O145 161.4(10) . 3_666 ?
O14A K12 O145 56.0(7) 3_666 3_666 ?
O15T K12 O145 54.7(8) 3_666 3_666 ?
O16W K12 W14 91.1(10) . 3_666 ?
O13W K12 W14 74.0(9) . 3_666 ?
O9T K12 W14 168.3(9) . 3_666 ?
O14A K12 W14 26.6(5) 3_666 3_666 ?
O15T K12 W14 84.2(7) 3_666 3_666 ?
O145 K12 W14 29.9(5) 3_666 3_666 ?
O16W K12 W15 73.6(8) . 3_666 ?
O13W K12 W15 93.7(8) . 3_666 ?
O9T K12 W15 131.5(9) . 3_666 ?
O14A K12 W15 82.8(6) 3_666 3_666 ?
O15T K12 W15 25.7(6) 3_666 3_666 ?
O145 K12 W15 30.4(5) 3_666 3_666 ?
W14 K12 W15 58.9(2) 3_666 3_666 ?
O16W K12 K5 124.9(10) . . ?
O13W K12 K5 69.9(9) . . ?
O9T K12 K5 39.5(7) . . ?
O14A K12 K5 140.9(7) 3_666 . ?
O15T K12 K5 101.7(7) 3_666 . ?
O145 K12 K5 135.7(7) 3_666 . ?
W14 K12 K5 143.9(4) 3_666 . ?
W15 K12 K5 124.1(5) 3_666 . ?
O16W K12 K23 77.0(10) . 3_666 ?
O13W K12 K23 100.1(10) . 3_666 ?
O9T K12 K23 106.2(9) . 3_666 ?
O14A K12 K23 35.9(6) 3_666 3_666 ?
O15T K12 K23 135.2(8) 3_666 3_666 ?
O145 K12 K23 90.3(7) 3_666 3_666 ?
W14 K12 K23 62.2(4) 3_666 3_666 ?
W15 K12 K23 112.1(5) 3_666 3_666 ?
K5 K12 K23 123.0(5) . 3_666 ?
O16W K12 K2 138.0(11) . 3_666 ?
O13W K12 K2 34.8(8) . 3_666 ?
O9T K12 K2 119.7(8) . 3_666 ?
O14A K12 K2 51.1(5) 3_666 3_666 ?
O15T K12 K2 119.8(7) 3_666 3_666 ?
O145 K12 K2 74.6(6) 3_666 3_666 ?
W14 K12 K2 55.4(3) 3_666 3_666 ?
W15 K12 K2 103.0(4) 3_666 3_666 ?
K5 K12 K2 92.4(4) . 3_666 ?
K23 K12 K2 65.5(4) 3_666 3_666 ?
O15W K13 O1C5 133.3(12) 4_675 . ?
O15W K13 O34T 94.7(11) 4_675 3_665 ?
O1C5 K13 O34T 131.9(10) . 3_665 ?
O15W K13 O15W 101.6(11) 4_675 2_545 ?
O1C5 K13 O15W 88.9(10) . 2_545 ?
O34T K13 O15W 83.2(10) 3_665 2_545 ?
O15W K13 O234 113.9(11) 4_675 . ?
O1C5 K13 O234 71.4(8) . . ?
O34T K13 O234 88.0(9) 3_665 . ?
O15W K13 O234 144.0(11) 2_545 . ?
O15W K13 O3C5 73.5(10) 4_675 . ?
O1C5 K13 O3C5 60.7(8) . . ?
O34T K13 O3C5 166.0(9) 3_665 . ?
O15W K13 O3C5 91.8(10) 2_545 . ?
O234 K13 O3C5 103.4(9) . . ?
O15W K13 O2C5 86.9(10) 4_675 . ?
O1C5 K13 O2C5 60.3(7) . . ?
O34T K13 O2C5 133.6(9) 3_665 . ?
O15W K13 O2C5 141.9(11) 2_545 . ?
O234 K13 O2C5 50.3(7) . . ?
O3C5 K13 O2C5 54.7(7) . . ?
O15W K13 O246 163.7(11) 4_675 . ?
O1C5 K13 O246 56.2(8) . . ?
O34T K13 O246 76.6(8) 3_665 . ?
O15W K13 O246 91.2(9) 2_545 . ?
O234 K13 O246 52.8(7) . . ?
O3C5 K13 O246 116.7(8) . . ?
O2C5 K13 O246 89.3(7) . . ?
O15W K13 K13 52.9(9) 4_675 3_665 ?
O1C5 K13 K13 120.7(10) . 3_665 ?
O34T K13 K13 88.0(8) 3_665 3_665 ?
O15W K13 K13 48.6(8) 2_545 3_665 ?
O234 K13 K13 165.8(10) . 3_665 ?
O3C5 K13 K13 78.9(8) . 3_665 ?
O2C5 K13 K13 126.8(9) . 3_665 ?
O246 K13 K13 138.8(9) . 3_665 ?
O15W K13 Co5 100.3(10) 4_675 . ?
O1C5 K13 Co5 34.1(6) . . ?
O34T K13 Co5 159.6(8) 3_665 . ?
O15W K13 Co5 106.9(9) 2_545 . ?
O234 K13 Co5 73.4(6) . . ?
O3C5 K13 Co5 34.2(5) . . ?
O2C5 K13 Co5 35.2(5) . . ?
O246 K13 Co5 85.4(6) . . ?
K13 K13 Co5 112.0(8) 3_665 . ?
O15W K13 W26 160.6(11) 4_675 . ?
O1C5 K13 W26 27.4(5) . . ?
O34T K13 W26 104.7(7) 3_665 . ?
O15W K13 W26 81.2(8) 2_545 . ?
O234 K13 W26 67.5(6) . . ?
O3C5 K13 W26 87.3(6) . . ?
O2C5 K13 W26 79.7(6) . . ?
O246 K13 W26 31.3(5) . . ?
K13 K13 W26 126.7(7) 3_665 . ?
Co5 K13 W26 60.9(3) . . ?
O15W K13 W23 89.1(9) 4_675 . ?
O1C5 K13 W23 76.2(6) . . ?
O34T K13 W23 106.4(7) 3_665 . ?
O15W K13 W23 165.1(10) 2_545 . ?
O234 K13 W23 29.5(5) . . ?
O3C5 K13 W23 81.3(6) . . ?
O2C5 K13 W23 27.2(4) . . ?
O246 K13 W23 80.3(6) . . ?
K13 K13 W23 140.9(8) 3_665 . ?
Co5 K13 W23 60.5(3) . . ?
W26 K13 W23 85.3(4) . . ?
O3T K14 O2T 113.8(10) . . ?
O3T K14 O22T 61.2(9) . 1_455 ?
O2T K14 O22T 165.7(10) . 1_455 ?
O3T K14 O23 56.9(9) . . ?
O2T K14 O23 57.6(7) . . ?
O22T K14 O23 117.9(8) 1_455 . ?
O3T K14 K18 149.7(10) . 1_455 ?
O2T K14 K18 89.7(7) . 1_455 ?
O22T K14 K18 100.1(7) 1_455 1_455 ?
O23 K14 K18 137.3(9) . 1_455 ?
O3T K14 O10W 73.4(10) . . ?
O2T K14 O10W 75.1(9) . . ?
O22T K14 O10W 90.6(9) 1_455 . ?
O23 K14 O10W 68.1(9) . . ?
K18 K14 O10W 133.8(9) 1_455 . ?
O3T K14 O12W 95.6(11) . 2_545 ?
O2T K14 O12W 113.4(9) . 2_545 ?
O22T K14 O12W 56.4(8) 1_455 2_545 ?
O23 K14 O12W 124.6(10) . 2_545 ?
K18 K14 O12W 91.8(8) 1_455 2_545 ?
O10W K14 O12W 57.6(9) . 2_545 ?
O3T K14 O212 81.2(9) . 1_455 ?
O2T K14 O212 137.7(9) . 1_455 ?
O22T K14 O212 56.4(7) 1_455 1_455 ?
O23 K14 O212 116.0(8) . 1_455 ?
K18 K14 O212 68.6(6) 1_455 1_455 ?
O10W K14 O212 145.6(10) . 1_455 ?
O12W K14 O212 103.5(9) 2_545 1_455 ?
O3T K14 W22 75.3(8) . 1_455 ?
O2T K14 W22 165.8(7) . 1_455 ?
O22T K14 W22 28.3(5) 1_455 1_455 ?
O23 K14 W22 128.1(7) . 1_455 ?
K18 K14 W22 78.4(5) 1_455 1_455 ?
O10W K14 W22 118.8(8) . 1_455 ?
O12W K14 W22 75.2(7) 2_545 1_455 ?
O212 K14 W22 29.7(5) 1_455 1_455 ?
O3T K14 W3 26.9(7) . . ?
O2T K14 W3 87.1(6) . . ?
O22T K14 W3 87.8(6) 1_455 . ?
O23 K14 W3 30.1(5) . . ?
K18 K14 W3 157.0(7) 1_455 . ?
O10W K14 W3 66.9(7) . . ?
O12W K14 W3 110.4(8) 2_545 . ?
O212 K14 W3 99.3(6) 1_455 . ?
W22 K14 W3 100.9(4) 1_455 . ?
O3T K14 W2 87.4(8) . . ?
O2T K14 W2 26.7(5) . . ?
O22T K14 W2 146.7(7) 1_455 . ?
O23 K14 W2 30.9(5) . . ?
K18 K14 W2 113.1(6) 1_455 . ?
O10W K14 W2 68.7(7) . . ?
O12W K14 W2 122.4(8) 2_545 . ?
O212 K14 W2 133.6(7) 1_455 . ?
W22 K14 W2 156.9(5) 1_455 . ?
W3 K14 W2 60.5(2) . . ?
O3T K14 K16 47.9(8) . 1_455 ?
O2T K14 K16 119.7(7) . 1_455 ?
O22T K14 K16 68.1(6) 1_455 1_455 ?
O23 K14 K16 75.0(6) . 1_455 ?
K18 K14 K16 104.5(6) 1_455 1_455 ?
O10W K14 K16 121.0(8) . 1_455 ?
O12W K14 K16 124.1(8) 2_545 1_455 ?
O212 K14 K16 42.1(5) 1_455 1_455 ?
W22 K14 K16 57.4(3) 1_455 1_455 ?
W3 K14 K16 58.3(3) . 1_455 ?
W2 K14 K16 99.7(4) . 1_455 ?
O4T K15 O20W 130.8(13) . . ?
O4T K15 O323 91.2(9) . 4_576 ?
O20W K15 O323 102.7(12) . 4_576 ?
O4T K15 O25W 100.0(11) . . ?
O20W K15 O25W 129.2(14) . . ?
O323 K15 O25W 73.3(11) 4_576 . ?
O4T K15 O32A 69.6(8) . 4_576 ?
O20W K15 O32A 77.8(11) . 4_576 ?
O323 K15 O32A 59.2(8) 4_576 4_576 ?
O25W K15 O32A 130.4(12) . 4_576 ?
O4T K15 K22 120.6(13) . 1_455 ?
O20W K15 K22 81.6(14) . 1_455 ?
O323 K15 K22 134.1(13) 4_576 1_455 ?
O25W K15 K22 69.6(14) . 1_455 ?
O32A K15 K22 158.0(14) 4_576 1_455 ?
O4T K15 O27T 70.0(8) . 2_545 ?
O20W K15 O27T 64.0(11) . 2_545 ?
O323 K15 O27T 127.4(9) 4_576 2_545 ?
O25W K15 O27T 155.8(12) . 2_545 ?
O32A K15 O27T 68.2(8) 4_576 2_545 ?
K22 K15 O27T 96.0(13) 1_455 2_545 ?
O4T K15 W32 84.0(7) . 4_576 ?
O20W K15 W32 83.7(10) . 4_576 ?
O323 K15 W32 32.4(5) 4_576 4_576 ?
O25W K15 W32 105.6(10) . 4_576 ?
O32A K15 W32 28.0(6) 4_576 4_576 ?
K22 K15 W32 155.1(12) 1_455 4_576 ?
O27T K15 W32 95.5(6) 2_545 4_576 ?
O4T K15 W4 24.6(5) . . ?
O20W K15 W4 154.7(12) . . ?
O323 K15 W4 88.0(6) 4_576 . ?
O25W K15 W4 75.7(9) . . ?
O32A K15 W4 88.6(7) 4_576 . ?
K22 K15 W4 107.5(11) 1_455 . ?
O27T K15 W4 91.2(6) 2_545 . ?
W32 K15 W4 94.3(4) 4_576 . ?
O4T K15 K8 38.6(6) . . ?
O20W K15 K8 93.2(10) . . ?
O323 K15 K8 92.1(7) 4_576 . ?
O25W K15 K8 136.9(10) . . ?
O32A K15 K8 41.5(6) 4_576 . ?
K22 K15 K8 133.6(12) 1_455 . ?
O27T K15 K8 43.1(5) 2_545 . ?
W32 K15 K8 67.1(3) 4_576 . ?
W4 K15 K8 63.1(3) . . ?
O212 K16 O201 55.3(8) . . ?
O212 K16 O35 121.4(9) . 1_655 ?
O201 K16 O35 157.2(10) . 1_655 ?
O212 K16 O180 91.7(8) . . ?
O201 K16 O180 53.0(7) . . ?
O35 K16 O180 144.2(9) 1_655 . ?
O212 K16 O182 53.7(7) . . ?
O201 K16 O182 63.6(8) . . ?
O35 K16 O182 135.8(10) 1_655 . ?
O180 K16 O182 52.8(7) . . ?
O212 K16 O3T 80.9(9) . 1_655 ?
O201 K16 O3T 135.3(10) . 1_655 ?
O35 K16 O3T 53.6(9) 1_655 1_655 ?
O180 K16 O3T 128.8(11) . 1_655 ?
O182 K16 O3T 84.3(9) . 1_655 ?
O212 K16 O9W 89.6(9) . . ?
O201 K16 O9W 57.0(8) . . ?
O35 K16 O9W 102.2(9) 1_655 . ?
O180 K16 O9W 90.1(9) . . ?
O182 K16 O9W 120.6(9) . . ?
O3T K16 O9W 139.8(10) 1_655 . ?
O212 K16 W22 27.4(6) . . ?
O201 K16 W22 65.6(6) . . ?
O35 K16 W22 123.5(8) 1_655 . ?
O180 K16 W22 79.4(6) . . ?
O182 K16 W22 29.9(5) . . ?
O3T K16 W22 71.2(7) 1_655 . ?
O9W K16 W22 113.8(7) . . ?
O212 K16 W3 100.1(7) . 1_655 ?
O201 K16 W3 154.4(8) . 1_655 ?
O35 K16 W3 27.7(6) 1_655 1_655 ?
O180 K16 W3 144.9(8) . 1_655 ?
O182 K16 W3 109.8(7) . 1_655 ?
O3T K16 W3 26.0(7) 1_655 1_655 ?
O9W K16 W3 122.6(7) . 1_655 ?
W22 K16 W3 96.2(4) . 1_655 ?
O212 K16 W21 31.1(6) . . ?
O201 K16 W21 28.7(5) . . ?
O35 K16 W21 136.6(8) 1_655 . ?
O180 K16 W21 78.7(6) . . ?
O182 K16 W21 66.1(5) . . ?
O3T K16 W21 111.1(8) 1_655 . ?
O9W K16 W21 61.8(6) . . ?
W22 K16 W21 52.1(2) . . ?
W3 K16 W21 125.7(5) 1_655 . ?
O212 K16 W20 79.4(6) . . ?
O201 K16 W20 27.3(5) . . ?
O35 K16 W20 155.9(9) 1_655 . ?
O180 K16 W20 29.7(5) . . ?
O182 K16 W20 65.0(6) . . ?
O3T K16 W20 149.3(9) 1_655 . ?
O9W K16 W20 63.3(6) . . ?
W22 K16 W20 80.7(3) . . ?
W3 K16 W20 174.1(6) 1_655 . ?
W21 K16 W20 55.9(3) . . ?
O212 K16 W18 79.2(6) . . ?
O201 K16 W18 64.3(6) . . ?
O35 K16 W18 138.4(8) 1_655 . ?
O180 K16 W18 27.8(6) . . ?
O182 K16 W18 28.7(5) . . ?
O3T K16 W18 102.0(8) 1_655 . ?
O9W K16 W18 114.5(7) . . ?
W22 K16 W18 58.5(3) . . ?
W3 K16 W18 122.8(5) 1_655 . ?
W21 K16 W18 80.6(3) . . ?
W20 K16 W18 51.2(2) . . ?
K21 K17 O1C6 67.5(13) . . ?
K21 K17 O11T 72.2(12) . . ?
O1C6 K17 O11T 105.3(8) . . ?
K21 K17 O190 103.3(13) . . ?
O1C6 K17 O190 56.9(7) . . ?
O11T K17 O190 76.4(7) . . ?
K21 K17 O2C4 91.7(12) . . ?
O1C6 K17 O2C4 63.0(7) . . ?
O11T K17 O2C4 163.2(9) . . ?
O190 K17 O2C4 104.0(7) . . ?
K21 K17 O1C4 135.2(15) . . ?
O1C6 K17 O1C4 68.0(7) . . ?
O11T K17 O1C4 125.6(8) . . ?
O190 K17 O1C4 54.3(6) . . ?
O2C4 K17 O1C4 63.3(7) . . ?
K21 K17 O30T 62.9(12) . . ?
O1C6 K17 O30T 94.0(8) . . ?
O11T K17 O30T 118.6(8) . . ?
O190 K17 O30T 150.7(9) . . ?
O2C4 K17 O30T 54.1(7) . . ?
O1C4 K17 O30T 115.7(8) . . ?
K21 K17 O22W 30.6(14) . . ?
O1C6 K17 O22W 97.7(10) . . ?
O11T K17 O22W 66.1(9) . . ?
O190 K17 O22W 126.7(10) . . ?
O2C4 K17 O22W 102.2(9) . . ?
O1C4 K17 O22W 162.8(10) . . ?
O30T K17 O22W 53.7(8) . . ?
K21 K17 O301 113.0(12) . . ?
O1C6 K17 O301 113.2(7) . . ?
O11T K17 O301 140.0(8) . . ?
O190 K17 O301 134.4(7) . . ?
O2C4 K17 O301 50.3(6) . . ?
O1C4 K17 O301 80.3(7) . . ?
O30T K17 O301 50.1(6) . . ?
O22W K17 O301 97.7(9) . . ?
K21 K17 W30 85.5(11) . . ?
O1C6 K17 W30 87.6(6) . . ?
O11T K17 W30 146.8(7) . . ?
O190 K17 W30 134.1(6) . . ?
O2C4 K17 W30 30.1(5) . . ?
O1C4 K17 W30 87.6(6) . . ?
O30T K17 W30 28.5(5) . . ?
O22W K17 W30 82.1(7) . . ?
O301 K17 W30 32.3(4) . . ?
K21 K17 W19 76.8(12) . . ?
O1C6 K17 W19 29.0(5) . . ?
O11T K17 W19 83.0(6) . . ?
O190 K17 W19 31.0(4) . . ?
O2C4 K17 W19 89.1(6) . . ?
O1C4 K17 W19 66.9(6) . . ?
O30T K17 W19 121.4(7) . . ?
O22W K17 W19 105.5(8) . . ?
O301 K17 W19 136.9(6) . . ?
W30 K17 W19 116.1(4) . . ?
K21 K17 W20 128.9(13) . . ?
O1C6 K17 W20 66.2(5) . . ?
O11T K17 W20 100.7(6) . . ?
O190 K17 W20 30.5(4) . . ?
O2C4 K17 W20 85.8(5) . . ?
O1C4 K17 W20 25.4(5) . . ?
O30T K17 W20 139.8(6) . . ?
O22W K17 W20 156.7(9) . . ?
O301 K17 W20 104.1(5) . . ?
W30 K17 W20 112.5(4) . . ?
W19 K17 W20 52.2(2) . . ?
O29W K18 O213 96.1(13) . . ?
O29W K18 O134 116.9(13) . 4_675 ?
O213 K18 O134 85.7(8) . 4_675 ?
O29W K18 K14 98.4(12) . 1_655 ?
O213 K18 K14 107.7(8) . 1_655 ?
O134 K18 K14 140.9(9) 4_675 1_655 ?
O29W K18 O13A 62.3(12) . 4_675 ?
O213 K18 O13A 86.5(8) . 4_675 ?
O134 K18 O13A 54.8(7) 4_675 4_675 ?
K14 K18 O13A 157.8(9) 1_655 4_675 ?
O29W K18 O223 62.9(12) . . ?
O213 K18 O223 50.6(7) . . ?
O134 K18 O223 133.8(8) 4_675 . ?
K14 K18 O223 76.0(6) 1_655 . ?
O13A K18 O223 102.2(8) 4_675 . ?
O29W K18 O212 107.8(12) . . ?
O213 K18 O212 51.6(7) . . ?
O134 K18 O212 120.7(9) 4_675 . ?
K14 K18 O212 56.5(6) 1_655 . ?
O13A K18 O212 137.0(8) 4_675 . ?
O223 K18 O212 46.4(6) . . ?
O29W K18 W13 87.3(11) . 4_675 ?
O213 K18 W13 86.2(6) . 4_675 ?
O134 K18 W13 29.6(5) 4_675 4_675 ?
K14 K18 W13 164.1(7) 1_655 4_675 ?
O13A K18 W13 25.2(5) 4_675 4_675 ?
O223 K18 W13 119.7(6) . 4_675 ?
O212 K18 W13 135.7(7) . 4_675 ?
O29W K18 W21 119.1(12) . . ?
O213 K18 W21 28.6(5) . . ?
O134 K18 W21 90.0(6) 4_675 . ?
K14 K18 W21 86.7(5) 1_655 . ?
O13A K18 W21 111.8(7) 4_675 . ?
O223 K18 W21 59.8(5) . . ?
O212 K18 W21 32.6(4) . . ?
W13 K18 W21 103.5(4) 4_675 . ?
O29W K18 W23 68.9(11) . . ?
O213 K18 W23 27.7(6) . . ?
O134 K18 W23 101.8(6) 4_675 . ?
K14 K18 W23 106.4(6) 1_655 . ?
O13A K18 W23 78.2(6) 4_675 . ?
O223 K18 W23 32.3(4) . . ?
O212 K18 W23 60.3(5) . . ?
W13 K18 W23 89.5(4) 4_675 . ?
W21 K18 W23 51.9(2) . . ?
O29W K18 K23 171.6(13) . 4_675 ?
O213 K18 K23 88.4(8) . 4_675 ?
O134 K18 K23 70.5(7) 4_675 4_675 ?
K14 K18 K23 73.4(6) 1_655 4_675 ?
O13A K18 K23 125.2(8) 4_675 4_675 ?
O223 K18 K23 115.7(7) . 4_675 ?
O212 K18 K23 69.6(6) . 4_675 ?
W13 K18 K23 100.1(5) 4_675 4_675 ?
W21 K18 K23 63.3(4) . 4_675 ?
W23 K18 K23 114.9(5) . 4_675 ?
O23W K19 K9 98.0(11) . 4_575 ?
O23W K19 O10T 148.0(13) . 4_575 ?
K9 K19 O10T 109.5(10) 4_575 4_575 ?
O23W K19 O189 115.0(12) . 4_575 ?
K9 K19 O189 105.7(9) 4_575 4_575 ?
O10T K19 O189 73.4(9) 4_575 4_575 ?
O23W K19 O28T 75.6(10) . . ?
K9 K19 O28T 103.8(10) 4_575 . ?
O10T K19 O28T 82.2(9) 4_575 . ?
O189 K19 O28T 146.5(12) 4_575 . ?
O23W K19 O180 71.5(9) . 4_575 ?
K9 K19 O180 87.3(8) 4_575 4_575 ?
O10T K19 O180 124.4(11) 4_575 4_575 ?
O189 K19 O180 50.9(7) 4_575 4_575 ?
O28T K19 O180 146.4(11) . 4_575 ?
O23W K19 O190 113.3(11) . 4_575 ?
K9 K19 O190 56.0(6) 4_575 4_575 ?
O10T K19 O190 95.9(9) 4_575 4_575 ?
O189 K19 O190 50.1(7) 4_575 4_575 ?
O28T K19 O190 157.9(12) . 4_575 ?
O180 K19 O190 50.0(7) 4_575 4_575 ?
O23W K19 O3W 104.1(11) . . ?
K9 K19 O3W 54.6(7) 4_575 . ?
O10T K19 O3W 80.3(9) 4_575 . ?
O189 K19 O3W 138.9(11) 4_575 . ?
O28T K19 O3W 54.5(8) . . ?
O180 K19 O3W 141.2(11) 4_575 . ?
O190 K19 O3W 103.5(9) 4_575 . ?
O23W K19 W18 86.1(9) . 4_575 ?
K9 K19 W18 111.3(7) 4_575 4_575 ?
O10T K19 W18 98.2(9) 4_575 4_575 ?
O189 K19 W18 28.8(5) 4_575 4_575 ?
O28T K19 W18 142.3(10) . 4_575 ?
O180 K19 W18 29.9(5) 4_575 4_575 ?
O190 K19 W18 59.8(5) 4_575 4_575 ?
O3W K19 W18 163.1(9) . 4_575 ?
O23W K19 W19 129.3(10) . 4_575 ?
K9 K19 W19 79.3(6) 4_575 4_575 ?
O10T K19 W19 73.4(7) 4_575 4_575 ?
O189 K19 W19 28.2(5) 4_575 4_575 ?
O28T K19 W19 154.8(9) . 4_575 ?
O180 K19 W19 57.9(6) 4_575 4_575 ?
O190 K19 W19 27.4(4) 4_575 4_575 ?
O3W K19 W19 113.8(8) . 4_575 ?
W18 K19 W19 50.4(3) 4_575 4_575 ?
O23W K19 K5 132.2(11) . 4_575 ?
K9 K19 K5 124.7(8) 4_575 4_575 ?
O10T K19 K5 37.6(6) 4_575 4_575 ?
O189 K19 K5 39.4(6) 4_575 4_575 ?
O28T K19 K5 109.1(9) . 4_575 ?
O180 K19 K5 88.8(7) 4_575 4_575 ?
O190 K19 K5 80.5(6) 4_575 4_575 ?
O3W K19 K5 117.2(8) . 4_575 ?
W18 K19 K5 60.8(4) 4_575 4_575 ?
W19 K19 K5 53.1(3) 4_575 4_575 ?
K1 K20 K7 89.8(8) . 4_575 ?
K1 K20 O1T 105.5(10) . 2 ?
K7 K20 O1T 158.1(11) 4_575 2 ?
K1 K20 O67 145.0(11) . . ?
K7 K20 O67 72.0(8) 4_575 . ?
O1T K20 O67 101.4(10) 2 . ?
K1 K20 O30T 93.1(8) . . ?
K7 K20 O30T 123.1(11) 4_575 . ?
O1T K20 O30T 72.6(9) 2 . ?
O67 K20 O30T 74.0(8) . . ?
K1 K20 O6T 160.5(11) . . ?
K7 K20 O6T 89.1(9) 4_575 . ?
O1T K20 O6T 71.2(9) 2 . ?
O67 K20 O6T 51.8(7) . . ?
O30T K20 O6T 103.8(9) . . ?
K1 K20 O290 55.7(6) . . ?
K7 K20 O290 86.1(8) 4_575 . ?
O1T K20 O290 115.4(10) 2 . ?
O67 K20 O290 92.6(9) . . ?
O30T K20 O290 51.6(7) . . ?
O6T K20 O290 143.5(10) . . ?
K1 K20 W30 70.1(5) . . ?
K7 K20 W30 112.3(8) 4_575 . ?
O1T K20 W30 88.0(8) 2 . ?
O67 K20 W30 89.2(7) . . ?
O30T K20 W30 24.8(5) . . ?
O6T K20 W30 128.0(8) . . ?
O290 K20 W30 29.0(4) . . ?
K1 K20 W6 164.5(9) . . ?
K7 K20 W6 74.7(6) 4_575 . ?
O1T K20 W6 89.8(8) 2 . ?
O67 K20 W6 27.9(5) . . ?
O30T K20 W6 94.3(7) . . ?
O6T K20 W6 25.1(5) . . ?
O290 K20 W6 120.4(8) . . ?
W30 K20 W6 114.2(6) . . ?
K1 K20 K11 149.1(9) . . ?
K7 K20 K11 120.3(8) 4_575 . ?
O1T K20 K11 43.6(6) 2 . ?
O67 K20 K11 60.5(6) . . ?
O30T K20 K11 76.9(7) . . ?
O6T K20 K11 33.2(5) . . ?
O290 K20 K11 127.5(8) . . ?
W30 K20 K11 101.4(5) . . ?
W6 K20 K11 46.4(3) . . ?
K17 K21 O22W 129(2) . . ?
K17 K21 O1C6 82.4(13) . . ?
O22W K21 O1C6 147.4(17) . . ?
K17 K21 O30T 88.6(14) . . ?
O22W K21 O30T 71.0(14) . . ?
O1C6 K21 O30T 107.0(11) . . ?
K17 K21 O11T 78.3(13) . . ?
O22W K21 O11T 84.7(14) . . ?
O1C6 K21 O11T 113.2(11) . . ?
O30T K21 O11T 135.3(13) . . ?
K17 K21 O2C3 149.1(17) . . ?
O22W K21 O2C3 81.3(14) . . ?
O1C6 K21 O2C3 68.4(10) . . ?
O30T K21 O2C3 108.8(11) . . ?
O11T K21 O2C3 103.7(10) . . ?
K17 K21 O7T 117.4(14) . . ?
O22W K21 O7T 97.6(14) . . ?
O1C6 K21 O7T 54.5(8) . . ?
O30T K21 O7T 67.9(9) . . ?
O11T K21 O7T 154.7(12) . . ?
O2C3 K21 O7T 52.4(8) . . ?
K17 K21 O1C3 98.6(13) . . ?
O22W K21 O1C3 118.2(15) . . ?
O1C6 K21 O1C3 53.2(8) . . ?
O30T K21 O1C3 157.1(12) . . ?
O11T K21 O1C3 67.6(9) . . ?
O2C3 K21 O1C3 56.1(8) . . ?
O7T K21 O1C3 89.6(9) . . ?
K17 K21 O2C4 62.6(11) . . ?
O22W K21 O2C4 122.8(14) . . ?
O1C6 K21 O2C4 59.7(8) . . ?
O30T K21 O2C4 52.4(8) . . ?
O11T K21 O2C4 140.7(11) . . ?
O2C3 K21 O2C4 107.6(10) . . ?
O7T K21 O2C4 57.0(7) . . ?
O1C3 K21 O2C4 112.2(9) . . ?
K17 K21 W19 80.2(12) . . ?
O22W K21 W19 145.5(15) . . ?
O1C6 K21 W19 28.7(6) . . ?
O30T K21 W19 135.0(10) . . ?
O11T K21 W19 84.9(8) . . ?
O2C3 K21 W19 69.4(8) . . ?
O7T K21 W19 79.0(7) . . ?
O1C3 K21 W19 28.6(4) . . ?
O2C4 K21 W19 84.4(7) . . ?
K17 K21 W7 144.3(15) . . ?
O22W K21 W7 80.1(13) . . ?
O1C6 K21 W7 67.5(8) . . ?
O30T K21 W7 82.6(8) . . ?
O11T K21 W7 130.4(10) . . ?
O2C3 K21 W7 27.5(5) . . ?
O7T K21 W7 28.1(5) . . ?
O1C3 K21 W7 78.8(7) . . ?
O2C4 K21 W7 85.1(7) . . ?
W19 K21 W7 81.9(6) . . ?
K17 K21 Co6 86.0(12) . . ?
O22W K21 Co6 128.8(14) . . ?
O1C6 K21 Co6 32.2(6) . . ?
O30T K21 Co6 75.1(8) . . ?
O11T K21 Co6 144.4(10) . . ?
O2C3 K21 Co6 74.7(8) . . ?
O7T K21 Co6 33.1(5) . . ?
O1C3 K21 Co6 83.8(7) . . ?
O2C4 K21 Co6 35.2(5) . . ?
W19 K21 Co6 60.9(4) . . ?
W7 K21 Co6 58.3(4) . . ?
O6W K22 O18T 69.9(15) . . ?
O6W K22 O31T 68.7(15) . 2_645 ?
O18T K22 O31T 74.6(15) . 2_645 ?
O6W K22 O271 102.4(19) . 2_645 ?
O18T K22 O271 132(2) . 2_645 ?
O31T K22 O271 59.6(13) 2_645 2_645 ?
O6W K22 K15 138(2) . 1_655 ?
O18T K22 K15 138(2) . 1_655 ?
O31T K22 K15 137(2) 2_645 1_655 ?
O271 K22 K15 79.2(14) 2_645 1_655 ?
O6W K22 O7W 17.7(8) . . ?
O18T K22 O7W 87.4(15) . . ?
O31T K22 O7W 70.2(14) 2_645 . ?
O271 K22 O7W 89.0(16) 2_645 . ?
K15 K22 O7W 125.0(17) 1_655 . ?
O6W K22 O25W 106.0(18) . 1_655 ?
O18T K22 O25W 93.1(18) . 1_655 ?
O31T K22 O25W 168(2) 2_645 1_655 ?
O271 K22 O25W 132.6(18) 2_645 1_655 ?
K15 K22 O25W 54.5(12) 1_655 1_655 ?
O7W K22 O25W 108.4(16) . 1_655 ?
O6W K22 O34W 62.4(17) . 1_655 ?
O18T K22 O34W 132(2) . 1_655 ?
O31T K22 O34W 92(2) 2_645 1_655 ?
O271 K22 O34W 65.7(17) 2_645 1_655 ?
K15 K22 O34W 81.9(17) 1_655 1_655 ?
O7W K22 O34W 45.2(14) . 1_655 ?
O25W K22 O34W 95.5(19) 1_655 1_655 ?
O6W K22 W31 79.5(14) . 2_645 ?
O18T K22 W31 101.9(16) . 2_645 ?
O31T K22 W31 27.3(8) 2_645 2_645 ?
O271 K22 W31 33.0(7) 2_645 2_645 ?
K15 K22 W31 112.2(15) 1_655 2_645 ?
O7W K22 W31 72.6(12) . 2_645 ?
O25W K22 W31 165.0(17) 1_655 2_645 ?
O34W K22 W31 74.3(17) 1_655 2_645 ?
O6W K22 K16 63.7(12) . . ?
O18T K22 K16 61.3(12) . . ?
O31T K22 K16 123.1(15) 2_645 . ?
O271 K22 K16 158.2(16) 2_645 . ?
K15 K22 K16 99.8(14) 1_655 . ?
O7W K22 K16 73.6(11) . . ?
O25W K22 K16 46.7(10) 1_655 . ?
O34W K22 K16 92.5(16) 1_655 . ?
W31 K22 K16 142.7(13) 2_645 . ?
O14A K23 O21T 76.8(10) . 4_576 ?
O14A K23 O9W 109.9(11) . 4_576 ?
O21T K23 O9W 56.2(9) 4_576 4_576 ?
O14A K23 K12 41.8(7) . 3_666 ?
O21T K23 K12 99.8(9) 4_576 3_666 ?
O9W K23 K12 95.5(8) 4_576 3_666 ?
O14A K23 K18 76.5(9) . 4_576 ?
O21T K23 K18 56.7(8) 4_576 4_576 ?
O9W K23 K18 108.0(8) 4_576 4_576 ?
K12 K23 K18 118.3(6) 3_666 4_576 ?
O14A K23 K7 90.6(8) . . ?
O21T K23 K7 144.3(10) 4_576 . ?
O9W K23 K7 156.2(8) 4_576 . ?
K12 K23 K7 91.9(5) 3_666 . ?
K18 K23 K7 88.0(5) 4_576 . ?
O14A K23 K14 115.9(10) . 4_676 ?
O21T K23 K14 73.2(9) 4_576 4_676 ?
O9W K23 K14 97.9(8) 4_576 4_676 ?
K12 K23 K14 157.3(7) 3_666 4_676 ?
K18 K23 K14 39.7(4) 4_576 4_676 ?
K7 K23 K14 83.0(5) . 4_676 ?
O14A K23 K16 135.0(9) . 4_576 ?
O21T K23 K16 58.1(7) 4_576 4_576 ?
O9W K23 K16 44.7(6) 4_576 4_576 ?
K12 K23 K16 140.0(7) 3_666 4_576 ?
K18 K23 K16 79.4(5) 4_576 4_576 ?
K7 K23 K16 126.0(6) . 4_576 ?
K14 K23 K16 54.6(4) 4_676 4_576 ?
O14A K23 K2 46.1(7) . . ?
O21T K23 K2 40.6(7) 4_576 . ?
O9W K23 K2 65.3(6) 4_576 . ?
K12 K23 K2 59.3(4) 3_666 . ?
K18 K23 K2 80.2(5) 4_576 . ?
K7 K23 K2 136.6(6) . . ?
K14 K23 K2 110.8(6) 4_676 . ?
K16 K23 K2 92.7(5) 4_576 . ?
K10 O3W K9 146.5(12) . 4_575 ?
K10 O3W K19 150.1(11) . . ?
K9 O3W K19 52.2(7) 4_575 . ?
K8 O4W K1 101.5(10) 3_666 4_676 ?
O7W O6W K22 116(3) . . ?
O6W O7W K22 46(2) . . ?
K16 O9W K23 89.8(9) . 4_675 ?
K14 O10W K11 172.8(12) . 2_545 ?
K12 O13W K2 111.3(13) . 3_666 ?
K13 O15W K6 99.4(13) 4_576 . ?
K13 O15W K13 78.4(11) 4_576 2 ?
K6 O15W K13 131.1(15) . 2 ?
K1 O21W K8 94.4(11) . 2 ?
K21 O22W K11 175.4(19) . . ?
K21 O22W K17 20.2(9) . . ?
K11 O22W K17 161.4(16) . . ?
K15 O25W K22 56.0(12) . 1_455 ?

loop_
_geom_bond_atom_site_label_1
_geom_bond_atom_site_label_2
_geom_bond_distance
_geom_bond_site_symmetry_2
_geom_bond_publ_flag
W1 O1T 1.73(3) . ?
W1 O13 1.90(2) . ?
W1 O14 1.92(2) . ?
W1 O18 1.92(2) . ?
W1 O19 1.96(2) . ?
W1 O1G2 2.38(2) . ?
W1 K11 3.915(12) 2_545 ?
W2 O2T 1.76(2) . ?
W2 O27 1.88(2) . ?
W2 O28 1.90(3) . ?
W2 O26 1.90(2) . ?
W2 O23 1.96(2) . ?
W2 O2G2 2.31(2) . ?
W2 K7 3.555(12) 4_575 ?
W2 K14 3.777(16) . ?
W2 K4 4.088(10) . ?
W3 O3T 1.75(3) . ?
W3 O35 1.87(3) . ?
W3 O34 1.88(3) . ?
W3 O23 1.89(2) . ?
W3 O13 1.96(3) . ?
W3 O3G2 2.34(2) . ?
W3 K14 3.728(16) . ?
W3 K16 3.889(19) 1_455 ?
W4 O4T 1.75(2) . ?
W4 O3C2 1.75(2) . ?
W4 O45 1.96(3) . ?
W4 O14 1.98(3) . ?
W4 O34 2.08(3) . ?
W4 O3G2 2.37(2) . ?
W4 K15 3.789(18) . ?
W5 O5T 1.75(3) . ?
W5 O4C1 1.78(2) . ?
W5 O45 1.93(2) . ?
W5 O56 1.95(2) . ?
W5 O35 2.10(3) . ?
W5 O3G2 2.27(3) . ?
W5 K3 3.725(11) . ?
W6 O6T 1.73(3) . ?
W6 O1C1 1.79(2) . ?
W6 O56 1.90(2) . ?
W6 O67 1.96(2) . ?
W6 O26 2.00(2) . ?
W6 O2G2 2.25(2) . ?
W6 K11 3.559(12) . ?
W6 K20 4.00(2) . ?
W7 O7T 1.75(2) . ?
W7 O2C3 1.77(2) . ?
W7 O67 1.90(2) . ?
W7 O78 1.98(3) . ?
W7 O27 2.03(2) . ?
W7 O2G2 2.31(2) . ?
W7 K21 3.71(3) . ?
W7 K4 3.781(11) . ?
W7 K7 4.130(11) 4_575 ?
W8 O8T 1.70(3) . ?
W8 O89 1.89(2) . ?
W8 O78 1.90(3) . ?
W8 O18 1.93(3) . ?
W8 O28 1.94(2) . ?
W8 O1G2 2.33(2) . ?
W8 K4 3.762(10) . ?
W9 O9T 1.73(3) . ?
W9 O1C2 1.80(2) . ?
W9 O19 1.91(3) . ?
W9 O89 2.00(2) . ?
W9 O3C3 2.03(2) . ?
W9 O1G2 2.36(2) . ?
W9 K5 3.751(10) . ?
W10 O10T 1.75(2) . ?
W10 O4C2 1.81(2) . ?
W10 O101 1.92(2) . ?
W10 O105 1.99(2) . ?
W10 O106 2.07(2) . ?
W10 O4G1 2.238(19) . ?
W10 K5 4.006(11) . ?
W11 O11T 1.70(2) . ?
W11 O2C1 1.84(2) . ?
W11 O101 1.91(2) . ?
W11 O112 1.95(3) . ?
W11 O117 2.03(2) . ?
W11 O3G1 2.31(2) . ?
W11 K21 3.84(2) . ?
W11 K9 4.096(13) . ?
W12 O12T 1.75(3) . ?
W12 O3C1 1.82(2) . ?
W12 O123 1.89(2) . ?
W12 O112 1.95(3) . ?
W12 O127 2.01(2) . ?
W12 O3G1 2.23(2) . ?
W12 K11 3.601(12) . ?
W12 K3 3.893(10) . ?
W13 O13A 1.70(3) . ?
W13 O13T 1.76(2) . ?
W13 O123 1.92(2) . ?
W13 O134 1.95(2) . ?
W13 O1G1 2.20(3) . ?
W13 O137 2.23(2) . ?
W13 K18 3.842(18) 4_576 ?
W13 K3 4.042(10) . ?
W14 O14A 1.75(2) . ?
W14 O14T 1.77(2) . ?
W14 O145 1.89(3) . ?
W14 O134 1.93(2) . ?
W14 O146 2.17(2) . ?
W14 O1G1 2.19(2) . ?
W14 K12 3.777(17) 3_666 ?
W14 K2 3.882(10) . ?
W15 O15T 1.70(3) . ?
W15 O2C2 1.80(2) . ?
W15 O105 1.90(2) . ?
W15 O145 1.93(2) . ?
W15 O156 2.05(2) . ?
W15 O4G1 2.29(2) . ?
W15 K12 3.789(16) 3_666 ?
W16 O16T 1.77(2) . ?
W16 O156 1.83(3) . ?
W16 O106 1.90(2) . ?
W16 O167 1.92(3) . ?
W16 O146 1.96(2) . ?
W16 O4G1 2.368(19) . ?
W16 K10 3.870(13) 4_676 ?
W17 O17T 1.71(3) . ?
W17 O127 1.89(2) . ?
W17 O167 1.92(3) . ?
W17 O117 1.94(2) . ?
W17 O137 1.98(2) . ?
W17 O3G1 2.30(2) . ?
W17 K10 3.813(11) 4_676 ?
W18 O18T 1.70(3) . ?
W18 O189 1.88(2) . ?
W18 O180 1.91(3) . ?
W18 O182 1.93(2) . ?
W18 O185 1.96(3) . ?
W18 O4G3 2.33(2) . ?
W18 K19 3.81(3) 4_676 ?
W18 K16 3.938(19) . ?
W19 O1C3 1.75(2) . ?
W19 O1C6 1.82(2) . ?
W19 O190 1.91(2) . ?
W19 O195 2.00(3) . ?
W19 O189 2.01(2) . ?
W19 O4G3 2.33(2) . ?
W19 K21 3.64(3) . ?
W19 K17 3.682(16) . ?
W19 K5 3.797(11) . ?
W19 K19 4.05(2) 4_676 ?
W20 O20T 1.72(2) . ?
W20 O1C4 1.75(2) . ?
W20 O201 1.90(2) . ?
W20 O180 2.00(3) . ?
W20 O190 2.018(19) . ?
W20 O4G3 2.24(2) . ?
W20 K9 3.802(12) . ?
W20 K17 3.895(15) . ?
W20 K16 3.926(18) . ?
W21 O21T 1.72(3) . ?
W21 O3C4 1.74(2) . ?
W21 O213 1.95(2) . ?
W21 O201 1.95(2) . ?
W21 O212 2.08(3) . ?
W21 O3G3 2.28(2) . ?
W21 K2 3.789(11) 4_675 ?
W21 K18 3.844(18) . ?
W21 K16 3.896(18) . ?
W22 O22T 1.79(2) . ?
W22 O223 1.85(2) . ?
W22 O212 1.86(3) . ?
W22 O182 1.92(2) . ?
W22 O224 1.95(2) . ?
W22 O3G3 2.35(2) . ?
W22 K14 3.725(16) 1_655 ?
W22 K16 3.830(19) . ?
W23 O23T 1.75(2) . ?
W23 O2C5 1.75(2) . ?
W23 O234 1.89(3) . ?
W23 O213 1.93(2) . ?
W23 O223 2.07(2) . ?
W23 O3G3 2.33(2) . ?
W23 K13 3.804(17) . ?
W23 K18 3.871(17) . ?
W23 K6 3.874(10) 4_675 ?
W24 O24T 1.70(3) . ?
W24 O224 1.88(2) . ?
W24 O245 1.93(2) . ?
W24 O234 1.94(3) . ?
W24 O246 1.99(2) . ?
W24 O1G3 2.32(2) . ?
W25 O25T 1.77(2) . ?
W25 O195 1.87(3) . ?
W25 O256 1.88(2) . ?
W25 O185 1.93(2) . ?
W25 O245 1.95(2) . ?
W25 O1G3 2.28(2) . ?
W25 K5 3.856(10) . ?
W26 O26T 1.73(2) . ?
W26 O1C5 1.78(2) . ?
W26 O246 1.90(2) . ?
W26 O26A 2.01(2) . ?
W26 O256 2.02(2) . ?
W26 O1G3 2.32(2) . ?
W26 K13 3.660(17) . ?
W26 K4 3.682(10) . ?
W27 O27T 1.71(3) . ?
W27 O271 1.85(2) . ?
W27 O270 1.91(2) . ?
W27 O272 1.92(2) . ?
W27 O278 1.97(2) . ?
W27 O3G4 2.36(2) . ?
W27 K1 3.816(9) . ?
W28 O28T 1.77(3) . ?
W28 O284 1.85(2) . ?
W28 O278 1.87(2) . ?
W28 O289 1.90(2) . ?
W28 O283 1.92(2) . ?
W28 O4G4 2.32(2) . ?
W28 K1 3.775(9) . ?
W28 K10 4.037(13) . ?
W29 O29T 1.70(2) . ?
W29 O4C5 1.82(2) . ?
W29 O290 1.93(2) . ?
W29 O294 1.94(2) . ?
W29 O289 2.01(2) . ?
W29 O4G4 2.25(2) . ?
W29 K10 3.662(11) . ?
W29 K1 3.879(11) . ?
W29 K4 3.947(11) . ?
W30 O30T 1.72(2) . ?
W30 O2C4 1.81(2) . ?
W30 O290 1.91(2) . ?
W30 O301 1.96(2) . ?
W30 O270 2.05(2) . ?
W30 O3G4 2.25(2) . ?
W30 K17 3.605(14) . ?
W30 K21 3.78(2) . ?
W30 K20 3.95(2) . ?
W30 K1 3.958(9) . ?
W31 O31T 1.76(3) . ?
W31 O4C4 1.77(3) . ?
W31 O312 1.912(19) . ?
W31 O301 1.91(2) . ?
W31 O271 2.02(2) . ?
W31 O3G4 2.27(2) . ?
W31 K22 3.68(5) 2_655 ?
W31 K2 3.863(11) 4_675 ?
W32 O32A 1.76(3) . ?
W32 O32T 1.79(2) . ?
W32 O312 1.898(19) . ?
W32 O323 1.98(2) . ?
W32 O272 2.15(2) . ?
W32 O1G4 2.22(2) . ?
W32 K15 3.667(18) 4_675 ?
W32 K2 4.136(11) 4_675 ?
W33 O33T 1.73(2) . ?
W33 O1C7 1.78(2) . ?
W33 O323 1.91(3) . ?
W33 O334 1.98(3) . ?
W33 O1G4 2.20(2) . ?
W33 O283 2.22(2) . ?
W33 K6 4.044(11) 4_675 ?
W34 O34T 1.66(2) . ?
W34 O3C5 1.79(2) . ?
W34 O334 1.87(2) . ?
W34 O294 1.95(2) . ?
W34 O284 2.07(2) . ?
W34 O4G4 2.30(2) . ?
W34 K6 3.903(10) 4_675 ?
Ge1 O2G1 1.71(2) . ?
Ge1 O1G1 1.73(2) . ?
Ge1 O4G1 1.77(2) . ?
Ge1 O3G1 1.81(3) . ?
Ge2 O1G2 1.70(2) . ?
Ge2 O3G2 1.75(2) . ?
Ge2 O4G2 1.76(2) . ?
Ge2 O2G2 1.78(2) . ?
Ge3 O3G3 1.77(2) . ?
Ge3 O2G3 1.78(2) . ?
Ge3 O4G3 1.78(2) . ?
Ge3 O1G3 1.81(2) . ?
Ge4 O1G4 1.71(2) . ?
Ge4 O2G4 1.77(2) . ?
Ge4 O3G4 1.78(2) . ?
Ge4 O4G4 1.78(2) . ?
Co1 O3C1 1.97(3) . ?
Co1 O1C1 2.00(2) . ?
Co1 O4C1 2.02(2) . ?
Co1 O4G2 2.03(3) . ?
Co1 O2G1 2.04(2) . ?
Co1 O2C1 2.21(2) . ?
Co1 K3 3.922(11) . ?
Co1 K11 3.992(13) . ?
Co2 O2C2 2.02(2) . ?
Co2 O3C2 2.06(2) . ?
Co2 O1C2 2.06(2) . ?
Co2 O2G1 2.12(2) . ?
Co2 O4G2 2.15(2) . ?
Co2 O4C2 2.25(2) . ?
Co3 O2C3 2.06(2) . ?
Co3 O4C2 2.08(2) . ?
Co3 O3C3 2.08(3) . ?
Co3 O4G2 2.09(2) . ?
Co3 O2C1 2.09(2) . ?
Co3 O1C3 2.12(2) . ?
Co3 K21 3.83(3) . ?
Co4 O4C4 2.04(3) . ?
Co4 O2G4 2.07(2) . ?
Co4 O1C4 2.08(2) . ?
Co4 O3C4 2.09(2) . ?
Co4 O2G3 2.12(3) . ?
Co4 O2C4 2.18(2) . ?
Co4 K2 3.944(11) 4_675 ?
Co4 K17 3.972(15) . ?
Co5 O3C5 2.03(2) . ?
Co5 O1C5 2.03(2) . ?
Co5 O2G4 2.04(3) . ?
Co5 O2G3 2.05(2) . ?
Co5 O2C5 2.08(2) . ?
Co5 O4C5 2.19(2) . ?
Co5 K13 3.590(19) . ?
Co5 K6 3.971(11) 4_675 ?
Co6 O1C6 2.04(2) . ?
Co6 O7T 2.05(2) . ?
Co6 O2G3 2.06(2) . ?
Co6 O4C5 2.07(2) . ?
Co6 O26A 2.11(2) . ?
Co6 O2C4 2.17(2) . ?
Co6 K21 3.72(3) . ?
Co6 K17 3.904(16) . ?
Co7 O32T 2.01(3) . ?
Co7 O14T 2.04(2) 4_675 ?
Co7 O1C7 2.12(2) . ?
Co7 O13T 2.13(2) 4_675 ?
Co7 O3C7 2.15(2) . ?
Co7 O2C7 2.24(2) . ?
Co7 K6 3.659(11) 4_675 ?
Co7 K3 3.660(11) 4_675 ?
Co7 K2 3.695(11) 4_675 ?
O1T K20 2.95(4) 2_545 ?
O1T K11 3.37(3) 2_545 ?
O2T K14 2.92(3) . ?
O2T K7 3.36(3) 4_575 ?
O3T K14 2.88(4) . ?
O3T K16 3.12(4) 1_455 ?
O4T K8 2.65(2) . ?
O4T K15 2.69(3) . ?
O5T K3 3.09(3) . ?
O6T K11 2.74(3) . ?
O6T K20 3.31(3) . ?
O7T K21 3.35(4) . ?
O8T K4 2.99(3) . ?
O9T K12 2.74(4) . ?
O9T K5 2.77(3) . ?
O10T K5 2.75(3) . ?
O10T K19 2.92(3) 4_676 ?
O1C1 K11 2.89(3) . ?
O11T K21 2.82(3) . ?
O11T K17 2.90(3) . ?
O11T K9 2.93(3) . ?
O12T K11 3.02(3) . ?
O1C3 K21 3.36(4) . ?
O13T Co7 2.13(2) 4_576 ?
O13T K6 2.99(2) . ?
O13T K3 3.11(2) . ?
O13A K18 3.02(3) 4_576 ?
O14A K23 2.56(3) . ?
O14A K12 2.91(3) 3_666 ?
O1C4 K17 3.00(3) . ?
O14T Co7 2.04(2) 4_576 ?
O14T K2 2.78(2) . ?
O1C5 K13 2.68(3) . ?
O15T K12 2.99(3) 3_666 ?
O1C6 K21 2.68(4) . ?
O1C6 K17 2.88(3) . ?
O16T K7 2.75(3) . ?
O16T K1 2.91(3) 4_676 ?
O16T K10 3.20(3) 4_676 ?
O17T K10 3.13(3) 4_676 ?
O1C7 K3 2.97(3) 4_675 ?
O1C7 K6 3.05(3) 4_675 ?
O18T K22 2.69(6) . ?
O18 K11 2.76(3) 2_545 ?
O20T K9 2.96(3) . ?
O21T K23 2.66(3) 4_675 ?
O21T K2 3.21(3) 4_675 ?
O22T K14 2.96(3) 1_655 ?
O2C3 K21 2.84(4) . ?
O23 K14 2.98(3) . ?
O23T K6 3.26(3) 4_675 ?
O2C4 K17 2.99(3) . ?
O2C4 K21 3.37(3) . ?
O2C5 K6 3.01(2) 4_675 ?
O2C5 K13 3.17(3) . ?
O25T K5 3.08(3) . ?
O26A K4 3.05(2) . ?
O26 K7 2.96(2) 4_575 ?
O26T K4 2.81(3) . ?
O27 K7 2.78(3) 4_575 ?
O27 K4 2.78(3) . ?
O2C7 K6 2.92(3) 4_675 ?
O2C7 K2 3.02(3) 4_675 ?
O27T K8 2.83(3) 2 ?
O27T K15 3.03(3) 2 ?
O28T K19 3.02(3) . ?
O29T K4 2.80(3) . ?
O29T K7 2.81(3) 4_575 ?
O29T K10 3.31(2) . ?
O30T K21 2.72(3) . ?
O30T K17 3.06(3) . ?
O30T K20 3.10(3) . ?
O3C1 K3 2.98(2) . ?
O3C1 K11 3.00(2) . ?
O31T K22 2.79(6) 2_655 ?
O32T K2 3.26(2) 4_675 ?
O32A K8 2.76(3) 4_675 ?
O32A K15 2.89(3) 4_675 ?
O3C3 K5 3.14(2) . ?
O3C4 K2 2.90(2) 4_675 ?
O34T K13 2.80(3) 3_665 ?
O3C5 K6 2.99(2) 4_675 ?
O3C5 K13 3.15(3) . ?
O35 K16 2.96(3) 1_455 ?
O3C7 K3 2.97(3) 4_675 ?
O4C1 K3 2.91(3) . ?
O4C4 K2 2.94(3) 4_675 ?
O67 K20 2.95(3) . ?
O67 K7 3.36(2) 4_575 ?
O78 K4 3.15(2) . ?
O123 K3 3.16(2) . ?
O134 K18 2.92(3) 4_576 ?
O145 K12 3.06(3) 3_666 ?
O167 K10 3.01(3) 4_676 ?
O180 K16 2.97(3) . ?
O180 K19 3.17(3) 4_676 ?
O182 K16 3.10(3) . ?
O189 K5 2.84(3) . ?
O189 K19 2.96(3) 4_676 ?
O190 K9 2.85(2) . ?
O190 K17 2.96(3) . ?
O190 K19 3.21(3) 4_676 ?
O195 K5 3.27(3) . ?
O201 K16 2.87(3) . ?
O212 K16 2.82(3) . ?
O212 K14 3.06(3) 1_655 ?
O212 K18 3.41(3) . ?
O213 K18 2.73(3) . ?
O223 K18 3.24(3) . ?
O234 K13 3.03(3) . ?
O246 K13 3.20(3) . ?
O270 K1 2.87(2) . ?
O271 K22 2.85(6) 2_655 ?
O278 K1 2.94(2) . ?
O289 K1 2.83(3) . ?
O289 K10 2.86(3) . ?
O290 K1 2.92(3) . ?
O290 K20 3.39(3) . ?
O294 K10 2.96(3) . ?
O301 K17 3.42(3) . ?
O312 K2 3.20(2) 4_675 ?
O323 K15 2.81(3) 4_675 ?
O334 K6 3.17(3) 4_675 ?
K1 K20 2.73(3) . ?
K1 O21W 2.79(4) . ?
K1 O4W 2.89(3) 4_575 ?
K1 O16T 2.91(3) 4_575 ?
K1 K7 3.873(16) 4_575 ?
K2 O13W 2.73(4) 3_666 ?
K2 O3C4 2.90(2) 4_576 ?
K2 O4C4 2.94(3) 4_576 ?
K2 O2C7 3.02(3) 4_576 ?
K2 O28W 3.05(5) 4_576 ?
K2 O312 3.20(2) 4_576 ?
K2 O21T 3.21(3) 4_576 ?
K2 O32T 3.26(2) 4_576 ?
K2 Co7 3.695(11) 4_576 ?
K2 W21 3.789(11) 4_576 ?
K2 W31 3.863(11) 4_576 ?
K3 O3C7 2.97(3) 4_576 ?
K3 O1C7 2.97(3) 4_576 ?
K3 Co7 3.660(11) 4_576 ?
K4 O27W 2.93(4) 2_545 ?
K5 O33W 2.68(6) . ?
K5 K12 4.27(2) . ?
K6 O15W 2.67(4) . ?
K6 O2C7 2.92(3) 4_576 ?
K6 O3C5 2.99(3) 4_576 ?
K6 O2C5 3.01(2) 4_576 ?
K6 O1C7 3.05(3) 4_576 ?
K6 O334 3.17(3) 4_576 ?
K6 O23T 3.26(3) 4_576 ?
K6 Co7 3.659(11) 4_576 ?
K6 W23 3.874(10) 4_576 ?
K6 W34 3.903(10) 4_576 ?
K6 Co5 3.971(11) 4_576 ?
K7 K20 2.76(3) 4_676 ?
K7 O27 2.78(3) 4_676 ?
K7 O29T 2.81(3) 4_676 ?
K7 O26 2.96(2) 4_676 ?
K7 O2T 3.36(3) 4_676 ?
K7 O67 3.36(2) 4_676 ?
K7 W2 3.555(12) 4_676 ?
K7 K1 3.873(16) 4_676 ?
K7 W7 4.130(11) 4_676 ?
K7 K4 4.287(17) 4_676 ?
K7 K23 4.46(3) . ?
K8 O32A 2.76(3) 4_576 ?
K8 O4W 2.78(3) 3_666 ?
K8 O27T 2.83(3) 2_545 ?
K8 O2W 2.86(3) 4_576 ?
K8 O14W 3.13(4) . ?
K8 O21W 3.17(4) 2_545 ?
K8 K15 4.15(2) . ?
K8 K1 4.386(15) 2_545 ?
K9 K19 2.81(3) 4_676 ?
K9 O1W 2.85(3) 2_655 ?
K9 O3W 2.90(3) 4_676 ?
K9 O30W 3.11(5) . ?
K9 K17 4.029(18) . ?
K9 K21 4.78(3) . ?
K10 O17W 2.83(4) . ?
K10 O3W 2.85(3) . ?
K10 O167 3.01(3) 4_575 ?
K10 O17T 3.13(3) 4_575 ?
K10 O16T 3.20(3) 4_575 ?
K10 W17 3.813(11) 4_575 ?
K10 W16 3.869(13) 4_575 ?
K11 O18 2.76(3) 2 ?
K11 O22W 3.01(4) . ?
K11 O10W 3.34(4) 2 ?
K11 O1T 3.37(3) 2 ?
K11 W1 3.915(12) 2 ?
K12 O16W 2.64(4) . ?
K12 O13W 2.68(4) . ?
K12 O14A 2.91(3) 3_666 ?
K12 O15T 2.99(3) 3_666 ?
K12 O145 3.06(3) 3_666 ?
K12 W14 3.777(17) 3_666 ?
K12 W15 3.789(16) 3_666 ?
K12 K23 4.27(3) 3_666 ?
K12 K2 4.468(19) 3_666 ?
K13 O15W 2.63(4) 4_675 ?
K13 O34T 2.80(3) 3_665 ?
K13 O15W 2.80(4) 2_545 ?
K13 K13 3.44(3) 3_665 ?
K14 O22T 2.96(3) 1_455 ?
K14 K18 3.00(2) 1_455 ?
K14 O10W 3.02(4) . ?
K14 O12W 3.05(4) 2_545 ?
K14 O212 3.06(3) 1_455 ?
K14 W22 3.725(15) 1_455 ?
K14 K16 4.21(2) 1_455 ?
K15 O20W 2.76(5) . ?
K15 O323 2.81(3) 4_576 ?
K15 O25W 2.85(5) . ?
K15 O32A 2.89(3) 4_576 ?
K15 K22 2.90(5) 1_455 ?
K15 O27T 3.03(3) 2_545 ?
K15 W32 3.667(18) 4_576 ?
K16 O35 2.96(3) 1_655 ?
K16 O3T 3.12(4) 1_655 ?
K16 O9W 3.29(4) . ?
K16 W3 3.890(18) 1_655 ?
K17 K21 1.46(3) . ?
K17 O22W 3.28(4) . ?
K18 O29W 2.34(5) . ?
K18 O134 2.92(3) 4_675 ?
K18 K14 3.00(2) 1_655 ?
K18 O13A 3.02(3) 4_675 ?
K18 W13 3.842(17) 4_675 ?
K18 K23 4.32(3) 4_675 ?
K19 O23W 2.63(4) . ?
K19 K9 2.81(3) 4_575 ?
K19 O10T 2.92(3) 4_575 ?
K19 O189 2.96(3) 4_575 ?
K19 O180 3.17(3) 4_575 ?
K19 O190 3.21(3) 4_575 ?
K19 O3W 3.41(4) . ?
K19 W18 3.81(3) 4_575 ?
K19 W19 4.05(2) 4_575 ?
K19 K5 4.41(3) 4_575 ?
K20 K7 2.76(3) 4_575 ?
K20 O1T 2.95(4) 2 ?
K21 O22W 2.16(5) . ?
K22 O6W 2.62(6) . ?
K22 O31T 2.79(6) 2_645 ?
K22 O271 2.85(6) 2_645 ?
K22 K15 2.90(5) 1_655 ?
K22 O7W 3.26(6) . ?
K22 O25W 3.28(7) 1_655 ?
K22 O34W 3.42(9) 1_655 ?
K22 W31 3.68(5) 2_645 ?
K23 O21T 2.66(3) 4_576 ?
K23 O9W 3.33(4) 4_576 ?
K23 K12 4.27(3) 3_666 ?
K23 K18 4.32(3) 4_576 ?
K23 K14 4.50(3) 4_676 ?
K23 K16 4.67(3) 4_576 ?
O1W K9 2.85(3) 2_645 ?
O2W K8 2.86(3) 4_675 ?
O3W K9 2.90(3) 4_575 ?
O4W K8 2.78(3) 3_666 ?
O4W K1 2.89(3) 4_676 ?
O6W O7W 1.11(3) . ?
O9W K23 3.33(4) 4_675 ?
O10W K11 3.34(4) 2_545 ?
O12W K14 3.05(4) 2 ?
O13W K2 2.73(4) 3_666 ?
O15W K13 2.64(4) 4_576 ?
O15W K13 2.80(4) 2 ?
O21W K8 3.17(4) 2 ?
O25W K22 3.28(7) 1_455 ?
O27W K4 2.93(4) 2 ?
O28W K2 3.05(5) 4_675 ?
O34W K22 3.42(9) 1_455 ?
